data_7115260
loop_
_publ_author_name
'Constable, Edwin C.'
'Housecroft, Dieter Fenske Catherine E.'
'Kulke, Torsten'

_publ_contact_author
;
  Prof. Dr. H.-J. Kn\"olker
  Inst. f. Organische Chemie
  der Universit\"at Karlsruhe
  Lehrstuhl I
  Richard-Willst\"atter-Allee
  76131 Karlsruhe
  GERMANY
;
_publ_section_title
;
 Solvent control in the formation of mononuclear and dinuclear
 double-helical silver(I)-2,2&#x2032;:6&#x2032;,2&#x2033;-terpyridine
 complexes
;
_journal_issue 23
_journal_name_full 'Chemical Communications'
_journal_page_first 2659
_journal_paper_doi 10.1039/a807254j
_journal_year 1998
_chemical_formula_sum 'C26.5 H30 Ag F6 N3 O1.5 P'
_chemical_formula_weight 667.38
_chemical_name_systematic
;
 ?
;
_space_group_IT_number 4
_symmetry_cell_setting monoclinic
_symmetry_space_group_name_Hall 'P 2yb'
_symmetry_space_group_name_H-M 'P 1 21 1'
_atom_sites_solution_hydrogens geom
_atom_sites_solution_primary direct
_atom_sites_solution_secondary difmap
_audit_creation_method SHELXL-97
_cell_angle_alpha 90.00
_cell_angle_beta 91.34(2)
_cell_angle_gamma 90.00
_cell_formula_units_Z 2
_cell_length_a 13.831(3)
_cell_length_b 33.071(6)
_cell_length_c 25.147(6)
_cell_measurement_reflns_used 820
_cell_measurement_temperature 183(2)
_cell_measurement_theta_max 25.97
_cell_measurement_theta_min 2.07
_cell_volume 11499(4)
_computing_cell_refinement 'STOE IPDS Software'
_computing_data_collection 'STOE IPDS Software'
_computing_data_reduction 'STOE IPDS Software'
_computing_molecular_graphics 'SCHAKAL 97'
_computing_publication_material 'SHELXL-97 (Sheldrick, 1997)'
_computing_structure_refinement 'SHELXL-97 (Sheldrick, 1997)'
_computing_structure_solution 'SHELXS-97 (Sheldrick, 1990)'
_diffrn_ambient_temperature 183(2)
_diffrn_measured_fraction_theta_full 0.957
_diffrn_measured_fraction_theta_max 0.957
_diffrn_measurement_device_type 'STOE IPDS Image Plate'
_diffrn_radiation_monochromator graphite
_diffrn_radiation_source 'rotating anode'
_diffrn_radiation_type MoK\a
_diffrn_radiation_wavelength 0.71073
_diffrn_reflns_av_R_equivalents 0.0397
_diffrn_reflns_av_sigmaI/netI 0.0354
_diffrn_reflns_limit_h_max 15
_diffrn_reflns_limit_h_min -16
_diffrn_reflns_limit_k_max 40
_diffrn_reflns_limit_k_min -39
_diffrn_reflns_limit_l_max 30
_diffrn_reflns_limit_l_min -30
_diffrn_reflns_number 55171
_diffrn_reflns_theta_full 25.97
_diffrn_reflns_theta_max 25.97
_diffrn_reflns_theta_min 2.07
_exptl_absorpt_coefficient_mu 0.822
_exptl_absorpt_correction_type none
_exptl_crystal_density_diffrn 1.542
_exptl_crystal_density_method 'not measured'
_exptl_crystal_F_000 5408
_refine_diff_density_max 0.840
_refine_diff_density_min -0.493
_refine_diff_density_rms 0.062
_refine_ls_abs_structure_details 'Flack H D (1983), Acta Cryst. A39, 876-881'
_refine_ls_abs_structure_Flack -0.01(2)
_refine_ls_extinction_method none
_refine_ls_goodness_of_fit_ref 1.021
_refine_ls_hydrogen_treatment mixed
_refine_ls_matrix_type full
_refine_ls_number_parameters 3032
_refine_ls_number_reflns 39367
_refine_ls_number_restraints 6460
_refine_ls_restrained_S_all 1.074
_refine_ls_R_factor_all 0.0694
_refine_ls_R_factor_gt 0.0492
_refine_ls_shift/su_max 0.212
_refine_ls_shift/su_mean 0.009
_refine_ls_structure_factor_coef Fsqd
_refine_ls_weighting_details 'w=1/[\s^2^(Fo^2^)+(0.0826P)^2^+3.1396P] where P=(Fo^2^+2Fc^2^)/3'
_refine_ls_weighting_scheme calc
_refine_ls_wR_factor_gt 0.1278
_refine_ls_wR_factor_ref 0.1403
_reflns_number_gt 29250
_reflns_number_total 39367
_reflns_threshold_expression >2sigma(I)
_cod_data_source_file 807254j.txt
_cod_data_source_block tk260
_cod_depositor_comments
;
The following automatic conversions were performed:

'_refine_ls_weighting_scheme' value 'calc
w=1/[\s^2^(Fo^2^)+(0.0826P)^2^+3.1396P] where P=(Fo^2^+2Fc^2^)/3' was
changed to 'calc'. New tag '_refine_ls_weighting_details' was
created. The value of the new tag was set to
'w=1/[\s^2^(Fo^2^)+(0.0826P)^2^+3.1396P] where P=(Fo^2^+2Fc^2^)/3'.

Automatic conversion script
Id: cif_fix_values 3143 2015-03-26 13:38:13Z robertas 
;
_cod_original_sg_symbol_H-M 'P 21'
_cod_original_formula_sum 'C26.50 H30 Ag F6 N3 O1.50 P'
_cod_database_code 7115260

loop_
_symmetry_equiv_pos_as_xyz
'x, y, z'
'-x, y+1/2, -z'

loop_
_atom_site_label
_atom_site_type_symbol
_atom_site_fract_x
_atom_site_fract_y
_atom_site_fract_z
_atom_site_U_iso_or_equiv
_atom_site_adp_type
_atom_site_occupancy
_atom_site_calc_flag
_atom_site_refinement_flags
_atom_site_disorder_assembly
_atom_site_disorder_group
Ag1 Ag 0.23070(5) 0.360979(19) 0.00573(2) 0.05930(18) Uani 1 d . . .
Ag2 Ag 0.23584(5) 0.449892(19) 0.00612(2) 0.05863(18) Uani 1 d . . .
N1 N 0.3443(6) 0.4507(2) -0.0546(3) 0.0662(19) Uani 1 d . . .
C1 C 0.4360(8) 0.4627(3) -0.0428(4) 0.080(3) Uani 1 d . . .
H1 H 0.4505 0.4707 -0.0072 0.096 Uiso 1 calc R . .
C2 C 0.5093(9) 0.4642(3) -0.0784(6) 0.099(4) Uani 1 d . . .
H2 H 0.5716 0.4744 -0.0689 0.118 Uiso 1 calc R . .
C3 C 0.4860(10) 0.4493(4) -0.1314(5) 0.101(4) Uani 1 d . . .
H3 H 0.5345 0.4469 -0.1574 0.121 Uiso 1 calc R . .
C4 C 0.3952(10) 0.4392(3) -0.1428(4) 0.085(3) Uani 1 d . . .
H4 H 0.3774 0.4321 -0.1783 0.103 Uiso 1 calc R . .
C5 C 0.3251(8) 0.4387(3) -0.1039(4) 0.072(3) Uani 1 d . . .
C6 C 0.2219(7) 0.4244(2) -0.1171(3) 0.061(2) Uani 1 d . . .
C7 C 0.1888(9) 0.4248(3) -0.1678(3) 0.079(3) Uani 1 d . . .
H7 H 0.2276 0.4336 -0.1963 0.094 Uiso 1 calc R . .
C8 C 0.0902(12) 0.4111(4) -0.1763(4) 0.109(4) Uani 1 d . . .
H8 H 0.0619 0.4118 -0.2110 0.131 Uiso 1 calc R . .
C9 C 0.0380(9) 0.3974(3) -0.1355(4) 0.083(3) Uani 1 d . . .
H9 H -0.0256 0.3872 -0.1414 0.099 Uiso 1 calc R . .
C10 C 0.0799(7) 0.3984(2) -0.0844(3) 0.060(2) Uani 1 d . . .
N2 N 0.1701(6) 0.4111(2) -0.0752(2) 0.0585(17) Uani 1 d . . .
C11 C 0.0233(7) 0.3858(2) -0.0384(3) 0.057(2) Uani 1 d . . .
C12 C -0.0714(8) 0.3945(3) -0.0343(4) 0.078(3) Uani 1 d . . .
H12 H -0.1053 0.4091 -0.0614 0.094 Uiso 1 calc R . .
C13 C -0.1190(8) 0.3810(3) 0.0122(5) 0.092(3) Uani 1 d . . .
H13 H -0.1854 0.3871 0.0170 0.110 Uiso 1 calc R . .
C14 C -0.0694(7) 0.3599(3) 0.0491(4) 0.084(3) Uani 1 d . . .
H14 H -0.1005 0.3504 0.0800 0.101 Uiso 1 calc R . .
C15 C 0.0277(8) 0.3519(3) 0.0418(4) 0.081(3) Uani 1 d . . .
N3 N 0.0759(5) 0.3647(2) 0.0003(3) 0.0624(17) Uani 1 d . . .
O1 O 0.0846(5) 0.3288(3) 0.0741(3) 0.117(3) Uani 1 d D . .
C16 C 0.0432(8) 0.3036(4) 0.1149(3) 0.102(4) Uani 1 d D . .
H16 H -0.0266 0.2981 0.1065 0.123 Uiso 1 calc R . .
C17 C 0.0547(8) 0.3244(3) 0.1690(4) 0.114(4) Uani 1 d D . .
H17A H 0.0897 0.3504 0.1659 0.137 Uiso 1 calc R . .
H17B H -0.0090 0.3295 0.1849 0.137 Uiso 1 calc R . .
C18 C 0.1127(7) 0.2944(3) 0.2018(3) 0.088(2) Uani 1 d D . .
H18 H 0.1076 0.2975 0.2412 0.106 Uiso 1 calc R . .
C19 C 0.2106(8) 0.2962(4) 0.1819(4) 0.107(4) Uani 1 d D . .
H19A H 0.2564 0.2818 0.2060 0.129 Uiso 1 calc R . .
H19B H 0.2322 0.3246 0.1781 0.129 Uiso 1 calc R . .
C20 C 0.2032(7) 0.2756(3) 0.1286(3) 0.097(3) Uani 1 d D . .
H20A H 0.2441 0.2511 0.1281 0.116 Uiso 1 calc R . .
H20B H 0.2235 0.2941 0.0999 0.116 Uiso 1 calc R . .
C21 C 0.0979(8) 0.2648(3) 0.1218(3) 0.099(3) Uani 1 d D . .
C22 C 0.0823(17) 0.2349(6) 0.0790(6) 0.239(12) Uani 1 d D . .
H22A H 0.0182 0.2226 0.0823 0.358 Uiso 1 calc R . .
H22B H 0.1319 0.2138 0.0818 0.358 Uiso 1 calc R . .
H22C H 0.0863 0.2484 0.0444 0.358 Uiso 1 calc R . .
C23 C 0.0720(8) 0.2545(3) 0.1789(4) 0.092(3) Uani 1 d D . .
C24 C -0.0371(10) 0.2487(5) 0.1890(5) 0.146(6) Uani 1 d D . .
H24A H -0.0453 0.2365 0.2241 0.219 Uiso 1 calc R . .
H24B H -0.0653 0.2309 0.1615 0.219 Uiso 1 calc R . .
H24C H -0.0697 0.2750 0.1877 0.219 Uiso 1 calc R . .
C25 C 0.1273(12) 0.2174(3) 0.2035(6) 0.152(6) Uani 1 d D . .
H25A H 0.1953 0.2185 0.1934 0.228 Uiso 1 calc R . .
H25B H 0.0980 0.1923 0.1902 0.228 Uiso 1 calc R . .
H25C H 0.1233 0.2183 0.2424 0.228 Uiso 1 calc R . .
N4 N 0.1257(6) 0.4549(2) 0.0667(3) 0.0618(17) Uani 1 d . . .
C26 C 0.0364(8) 0.4704(3) 0.0538(4) 0.077(3) Uani 1 d . . .
H26 H 0.0252 0.4799 0.0186 0.093 Uiso 1 calc R . .
C27 C -0.0368(8) 0.4727(3) 0.0882(4) 0.077(2) Uani 1 d . . .
H27 H -0.0976 0.4839 0.0777 0.093 Uiso 1 calc R . .
C28 C -0.0202(9) 0.4582(4) 0.1401(5) 0.101(4) Uani 1 d . . .
H28 H -0.0692 0.4596 0.1658 0.122 Uiso 1 calc R . .
C29 C 0.0672(9) 0.4422(3) 0.1525(4) 0.083(3) Uani 1 d . . .
H29 H 0.0781 0.4311 0.1869 0.100 Uiso 1 calc R . .
C30 C 0.1424(7) 0.4414(2) 0.1161(3) 0.060(2) Uani 1 d . . .
C31 C 0.2397(8) 0.4244(2) 0.1297(3) 0.066(2) Uani 1 d . . .
C32 C 0.2737(8) 0.4243(3) 0.1810(3) 0.074(3) Uani 1 d . . .
H32 H 0.2355 0.4345 0.2088 0.089 Uiso 1 calc R . .
C33 C 0.3638(10) 0.4092(3) 0.1914(3) 0.091(3) Uani 1 d . . .
H33 H 0.3880 0.4093 0.2271 0.109 Uiso 1 calc R . .
C34 C 0.4234(8) 0.3933(3) 0.1503(4) 0.080(3) Uani 1 d . . .
H34 H 0.4860 0.3825 0.1575 0.096 Uiso 1 calc R . .
C35 C 0.3819(7) 0.3949(2) 0.0982(3) 0.064(2) Uani 1 d . . .
N5 N 0.2906(5) 0.40982(19) 0.0885(2) 0.0547(15) Uani 1 d . . .
C36 C 0.4363(7) 0.3805(3) 0.0537(3) 0.063(2) Uani 1 d . . .
C37 C 0.5363(8) 0.3853(3) 0.0507(4) 0.086(3) Uani 1 d . . .
H37 H 0.5709 0.3994 0.0779 0.103 Uiso 1 calc R . .
C38 C 0.5839(9) 0.3698(4) 0.0091(5) 0.100(3) Uani 1 d . . .
H38 H 0.6522 0.3725 0.0076 0.120 Uiso 1 calc R . .
C39 C 0.5335(7) 0.3501(4) -0.0316(4) 0.087(3) Uani 1 d . . .
H39 H 0.5652 0.3389 -0.0612 0.104 Uiso 1 calc R . .
C40 C 0.4360(8) 0.3478(3) -0.0264(4) 0.082(3) Uani 1 d . . .
N6 N 0.3861(5) 0.3614(2) 0.0132(2) 0.0578(16) Uani 1 d . . .
O2A O 0.3776(9) 0.3367(4) -0.0687(4) 0.067(3) Uiso 0.50 d PD A 1
C41A C 0.4180(12) 0.3123(5) -0.1113(5) 0.080(5) Uiso 0.50 d PD A 1
H41A H 0.4903 0.3125 -0.1091 0.096 Uiso 0.50 calc PR A 1
C42A C 0.3805(14) 0.3293(5) -0.1660(6) 0.093(5) Uiso 0.50 d PD A 1
H42A H 0.3376 0.3529 -0.1609 0.112 Uiso 0.50 calc PR A 1
H42B H 0.4351 0.3375 -0.1884 0.112 Uiso 0.50 calc PR A 1
C43A C 0.3251(14) 0.2941(5) -0.1910(7) 0.101(12) Uiso 0.50 d PD A 1
H43A H 0.3143 0.2960 -0.2304 0.121 Uiso 0.50 calc PR A 1
C44A C 0.2366(14) 0.2907(9) -0.1599(9) 0.123(10) Uiso 0.50 d PD A 1
H44A H 0.1874 0.2739 -0.1788 0.148 Uiso 0.50 calc PR A 1
H44B H 0.2087 0.3176 -0.1528 0.148 Uiso 0.50 calc PR A 1
C45A C 0.2704(14) 0.2707(8) -0.1095(8) 0.102(7) Uiso 0.50 d PD A 1
H45A H 0.2434 0.2431 -0.1069 0.123 Uiso 0.50 calc PR A 1
H45B H 0.2502 0.2865 -0.0782 0.123 Uiso 0.50 calc PR A 1
C46A C 0.3794(14) 0.2693(5) -0.1122(6) 0.108(7) Uiso 0.50 d PD A 1
C47A C 0.421(3) 0.2420(10) -0.0718(11) 0.203(18) Uiso 0.50 d PD A 1
H47A H 0.4899 0.2381 -0.0783 0.305 Uiso 0.50 calc PR A 1
H47B H 0.3876 0.2158 -0.0738 0.305 Uiso 0.50 calc PR A 1
H47C H 0.4128 0.2537 -0.0364 0.305 Uiso 0.50 calc PR A 1
C48A C 0.3926(12) 0.2593(5) -0.1722(6) 0.088(5) Uiso 0.50 d PD A 1
C49A C 0.5011(14) 0.2620(9) -0.1881(10) 0.144(10) Uiso 0.50 d PD A 1
H49A H 0.5236 0.2900 -0.1842 0.216 Uiso 0.50 calc PR A 1
H49B H 0.5075 0.2535 -0.2252 0.216 Uiso 0.50 calc PR A 1
H49C H 0.5403 0.2444 -0.1649 0.216 Uiso 0.50 calc PR A 1
C50A C 0.351(2) 0.2186(7) -0.1941(12) 0.182(14) Uiso 0.50 d PD A 1
H50A H 0.2804 0.2198 -0.1950 0.274 Uiso 0.50 calc PR A 1
H50B H 0.3727 0.1964 -0.1708 0.274 Uiso 0.50 calc PR A 1
H50C H 0.3745 0.2141 -0.2301 0.274 Uiso 0.50 calc PR A 1
O2B O 0.3739(9) 0.3190(4) -0.0548(4) 0.071(3) Uiso 0.50 d PD A 2
C41B C 0.4076(12) 0.2933(5) -0.0974(5) 0.072(5) Uiso 0.50 d PD A 2
H41B H 0.4712 0.2805 -0.0880 0.087 Uiso 0.50 calc PR A 2
C42B C 0.4112(14) 0.3165(6) -0.1520(6) 0.097(6) Uiso 0.50 d PD A 2
H42C H 0.3888 0.3447 -0.1483 0.117 Uiso 0.50 calc PR A 2
H42D H 0.4773 0.3164 -0.1662 0.117 Uiso 0.50 calc PR A 2
C43B C 0.3411(13) 0.2917(5) -0.1879(6) 0.081(9) Uiso 0.50 d PD A 2
H43B H 0.3511 0.2941 -0.2270 0.097 Uiso 0.50 calc PR A 2
C44B C 0.2437(14) 0.3027(8) -0.1697(8) 0.103(8) Uiso 0.50 d PD A 2
H44C H 0.1933 0.2928 -0.1952 0.123 Uiso 0.50 calc PR A 2
H44D H 0.2375 0.3324 -0.1664 0.123 Uiso 0.50 calc PR A 2
C45B C 0.2336(12) 0.2826(6) -0.1166(7) 0.093(6) Uiso 0.50 d PD A 2
H45C H 0.1801 0.2628 -0.1174 0.112 Uiso 0.50 calc PR A 2
H45D H 0.2217 0.3028 -0.0884 0.112 Uiso 0.50 calc PR A 2
C46B C 0.3301(13) 0.2619(4) -0.1075(5) 0.080(4) Uiso 0.50 d PD A 2
C47B C 0.325(3) 0.2303(9) -0.0661(12) 0.216(19) Uiso 0.50 d PD A 2
H47D H 0.3904 0.2251 -0.0514 0.324 Uiso 0.50 calc PR A 2
H47E H 0.2992 0.2053 -0.0818 0.324 Uiso 0.50 calc PR A 2
H47F H 0.2833 0.2394 -0.0377 0.324 Uiso 0.50 calc PR A 2
C48B C 0.3529(14) 0.2486(5) -0.1643(7) 0.107(8) Uiso 0.50 d PD A 2
C49B C 0.4577(16) 0.2331(9) -0.1741(11) 0.153(11) Uiso 0.50 d PD A 2
H49D H 0.4645 0.2268 -0.2119 0.230 Uiso 0.50 calc PR A 2
H49E H 0.4699 0.2087 -0.1530 0.230 Uiso 0.50 calc PR A 2
H49F H 0.5043 0.2541 -0.1636 0.230 Uiso 0.50 calc PR A 2
C50B C 0.2802(18) 0.2172(7) -0.1882(9) 0.121(8) Uiso 0.50 d PD A 2
H50D H 0.2676 0.1962 -0.1618 0.181 Uiso 0.50 calc PR A 2
H50E H 0.3077 0.2048 -0.2199 0.181 Uiso 0.50 calc PR A 2
H50F H 0.2195 0.2309 -0.1981 0.181 Uiso 0.50 calc PR A 2
Ag3 Ag 0.25244(5) 0.544808(19) -0.00322(2) 0.05718(17) Uani 1 d . . .
Ag4 Ag 0.26196(5) 0.632910(18) -0.00402(2) 0.05835(18) Uani 1 d . . .
N7 N 0.2961(5) 0.54413(18) -0.0851(2) 0.0503(14) Uani 1 d . . .
C51 C 0.2322(7) 0.5334(3) -0.1251(4) 0.068(2) Uani 1 d . . .
H51 H 0.1714 0.5225 -0.1155 0.081 Uiso 1 calc R . .
C52 C 0.2506(9) 0.5374(3) -0.1773(4) 0.083(3) Uani 1 d . . .
H52 H 0.2029 0.5305 -0.2036 0.100 Uiso 1 calc R . .
C53 C 0.3403(9) 0.5516(3) -0.1919(3) 0.079(3) Uani 1 d . . .
H53 H 0.3562 0.5536 -0.2284 0.095 Uiso 1 calc R . .
C54 C 0.4068(8) 0.5630(3) -0.1523(3) 0.071(3) Uani 1 d . . .
H54 H 0.4682 0.5736 -0.1613 0.085 Uiso 1 calc R . .
C55 C 0.3819(7) 0.5587(3) -0.0998(3) 0.060(2) Uani 1 d . . .
C56 C 0.4533(7) 0.5703(3) -0.0563(3) 0.0562(19) Uani 1 d . . .
C57 C 0.5511(9) 0.5663(3) -0.0623(4) 0.079(3) Uani 1 d . . .
H57 H 0.5758 0.5544 -0.0935 0.094 Uiso 1 calc R . .
C58 C 0.6123(8) 0.5795(4) -0.0230(4) 0.096(3) Uani 1 d . . .
H58 H 0.6802 0.5778 -0.0274 0.115 Uiso 1 calc R . .
C59 C 0.5759(7) 0.5955(3) 0.0239(4) 0.078(3) Uani 1 d . . .
H59 H 0.6177 0.6048 0.0517 0.094 Uiso 1 calc R . .
C60 C 0.4783(6) 0.5971(3) 0.0280(3) 0.058(2) Uani 1 d . . .
N8 N 0.4159(5) 0.5855(2) -0.0111(2) 0.0556(15) Uani 1 d . . .
C61 C 0.4333(6) 0.6141(2) 0.0766(3) 0.0531(18) Uani 1 d . . .
C62 C 0.4791(7) 0.6116(3) 0.1267(3) 0.069(2) Uani 1 d . . .
H62 H 0.5411 0.5996 0.1311 0.083 Uiso 1 calc R . .
C63 C 0.4312(8) 0.6272(3) 0.1694(3) 0.075(3) Uani 1 d . . .
H63 H 0.4600 0.6252 0.2040 0.089 Uiso 1 calc R . .
C64 C 0.3444(8) 0.6453(3) 0.1632(3) 0.072(3) Uani 1 d . . .
H64 H 0.3127 0.6567 0.1928 0.087 Uiso 1 calc R . .
C65 C 0.3017(7) 0.6469(3) 0.1114(3) 0.065(2) Uani 1 d . . .
N9 N 0.3450(5) 0.63233(19) 0.0702(2) 0.0523(14) Uani 1 d . . .
O3 O 0.2136(5) 0.6622(2) 0.0996(3) 0.086(2) Uani 1 d . . .
C66 C 0.1779(8) 0.6968(3) 0.1279(3) 0.080(3) Uani 1 d . . .
H66 H 0.2265 0.7070 0.1548 0.095 Uiso 1 calc R . .
C67 C 0.0795(8) 0.6866(3) 0.1539(4) 0.103(3) Uani 1 d . . .
H67A H 0.0596 0.6584 0.1459 0.123 Uiso 1 calc R . .
H67B H 0.0835 0.6903 0.1930 0.123 Uiso 1 calc R . .
C68 C 0.0096(8) 0.7168(3) 0.1282(5) 0.109(3) Uani 1 d . . .
H68 H -0.0491 0.7223 0.1494 0.130 Uiso 1 calc R . .
C69 C -0.0123(10) 0.7024(4) 0.0723(6) 0.130(5) Uani 1 d . . .
H69A H -0.0296 0.6734 0.0718 0.156 Uiso 1 calc R . .
H69B H -0.0656 0.7182 0.0556 0.156 Uiso 1 calc R . .
C70 C 0.0806(12) 0.7097(4) 0.0452(4) 0.131(5) Uani 1 d . . .
H70A H 0.0709 0.7282 0.0145 0.158 Uiso 1 calc R . .
H70B H 0.1082 0.6840 0.0324 0.158 Uiso 1 calc R . .
C71 C 0.1490(9) 0.7294(3) 0.0884(4) 0.100(3) Uani 1 d . . .
C72 C 0.2305(16) 0.7537(5) 0.0659(8) 0.223(12) Uani 1 d . . .
H72A H 0.2713 0.7643 0.0951 0.335 Uiso 1 calc R . .
H72B H 0.2038 0.7763 0.0450 0.335 Uiso 1 calc R . .
H72C H 0.2693 0.7364 0.0431 0.335 Uiso 1 calc R . .
C73 C 0.0754(9) 0.7547(3) 0.1198(4) 0.096(3) Uani 1 d . . .
C74 C 0.1188(13) 0.7719(4) 0.1716(5) 0.155(7) Uani 1 d . . .
H74A H 0.1858 0.7802 0.1659 0.233 Uiso 1 calc R . .
H74B H 0.1176 0.7511 0.1994 0.233 Uiso 1 calc R . .
H74C H 0.0809 0.7953 0.1826 0.233 Uiso 1 calc R . .
C75 C 0.0276(12) 0.7897(4) 0.0895(5) 0.133(6) Uani 1 d . . .
H75A H -0.0292 0.7989 0.1086 0.199 Uiso 1 calc R . .
H75B H 0.0076 0.7805 0.0538 0.199 Uiso 1 calc R . .
H75C H 0.0737 0.8120 0.0865 0.199 Uiso 1 calc R . .
N10 N 0.2086(5) 0.5467(2) 0.0796(2) 0.0587(17) Uani 1 d . . .
C76 C 0.2696(7) 0.5342(3) 0.1192(3) 0.066(2) Uani 1 d . . .
H76 H 0.3294 0.5224 0.1098 0.079 Uiso 1 calc R . .
C77 C 0.2507(8) 0.5376(3) 0.1705(4) 0.077(3) Uani 1 d . . .
H77 H 0.2961 0.5281 0.1965 0.093 Uiso 1 calc R . .
C78 C 0.1655(8) 0.5548(3) 0.1861(4) 0.074(2) Uani 1 d . . .
H78 H 0.1503 0.5573 0.2226 0.089 Uiso 1 calc R . .
C79 C 0.1018(8) 0.5686(3) 0.1456(3) 0.070(2) Uani 1 d . . .
H79 H 0.0428 0.5813 0.1547 0.084 Uiso 1 calc R . .
C80 C 0.1242(7) 0.5640(3) 0.0931(3) 0.058(2) Uani 1 d . . .
C81 C 0.0589(7) 0.5784(3) 0.0493(3) 0.061(2) Uani 1 d . . .
C82 C -0.0424(8) 0.5794(4) 0.0562(4) 0.081(3) Uani 1 d . . .
H82 H -0.0702 0.5697 0.0879 0.098 Uiso 1 calc R . .
C83 C -0.0987(8) 0.5948(4) 0.0158(4) 0.090(3) Uani 1 d . . .
H83 H -0.1666 0.5969 0.0202 0.108 Uiso 1 calc R . .
C84 C -0.0591(7) 0.6074(3) -0.0311(4) 0.075(2) Uani 1 d . . .
H84 H -0.0985 0.6178 -0.0594 0.090 Uiso 1 calc R . .
C85 C 0.0402(7) 0.6045(2) -0.0354(3) 0.058(2) Uani 1 d . . .
N11 N 0.0985(5) 0.5911(2) 0.0044(2) 0.0549(15) Uani 1 d . . .
C86 C 0.0871(6) 0.6179(2) -0.0846(3) 0.0512(17) Uani 1 d . . .
C87 C 0.0424(7) 0.6157(3) -0.1350(3) 0.063(2) Uani 1 d . . .
H87 H -0.0218 0.6059 -0.1397 0.075 Uiso 1 calc R . .
C88 C 0.0956(7) 0.6283(3) -0.1774(3) 0.070(2) Uani 1 d . . .
H88 H 0.0690 0.6250 -0.2123 0.084 Uiso 1 calc R . .
C89 C 0.1829(8) 0.6449(3) -0.1716(3) 0.070(2) Uani 1 d . . .
H89 H 0.2165 0.6544 -0.2016 0.084 Uiso 1 calc R . .
N12 N 0.1767(5) 0.6350(2) -0.0788(2) 0.0571(16) Uani 1 d . . .
C90 C 0.2247(7) 0.6482(3) -0.1199(3) 0.062(2) Uani 1 d . . .
O4 O 0.3116(6) 0.6628(2) -0.1077(3) 0.090(2) Uani 1 d . . .
C91 C 0.3559(8) 0.6928(3) -0.1400(4) 0.085(3) Uani 1 d . . .
H91 H 0.3112 0.7006 -0.1701 0.102 Uiso 1 calc R . .
C92 C 0.4527(8) 0.6779(3) -0.1615(4) 0.102(3) Uani 1 d . . .
H92A H 0.4697 0.6509 -0.1470 0.122 Uiso 1 calc R . .
H92B H 0.4506 0.6765 -0.2008 0.122 Uiso 1 calc R . .
C93 C 0.5235(7) 0.7097(3) -0.1420(4) 0.097(3) Uani 1 d . . .
H93 H 0.5846 0.7110 -0.1624 0.117 Uiso 1 calc R . .
C94 C 0.5384(9) 0.7013(4) -0.0832(5) 0.123(4) Uani 1 d . . .
H94A H 0.5504 0.6722 -0.0768 0.147 Uiso 1 calc R . .
H94B H 0.5937 0.7170 -0.0684 0.147 Uiso 1 calc R . .
C95 C 0.4467(8) 0.7142(3) -0.0592(4) 0.097(3) Uani 1 d . . .
H95A H 0.4584 0.7358 -0.0326 0.117 Uiso 1 calc R . .
H95B H 0.4147 0.6912 -0.0417 0.117 Uiso 1 calc R . .
C96 C 0.3835(8) 0.7302(3) -0.1069(4) 0.099(3) Uani 1 d . . .
C97 C 0.3049(13) 0.7582(4) -0.0909(7) 0.180(8) Uani 1 d . . .
H97A H 0.3319 0.7791 -0.0673 0.271 Uiso 1 calc R . .
H97B H 0.2553 0.7430 -0.0723 0.271 Uiso 1 calc R . .
H97C H 0.2760 0.7710 -0.1227 0.271 Uiso 1 calc R . .
C98 C 0.4643(9) 0.7490(3) -0.1429(5) 0.101(4) Uani 1 d . . .
C99 C 0.4228(10) 0.7641(4) -0.1968(5) 0.143(5) Uani 1 d . . .
H99A H 0.3765 0.7443 -0.2112 0.215 Uiso 1 calc R . .
H99B H 0.4756 0.7676 -0.2218 0.215 Uiso 1 calc R . .
H99C H 0.3901 0.7900 -0.1918 0.215 Uiso 1 calc R . .
C100 C 0.5149(10) 0.7848(3) -0.1172(6) 0.141(5) Uani 1 d . . .
H10A H 0.4665 0.8038 -0.1041 0.211 Uiso 1 calc R . .
H10B H 0.5548 0.7983 -0.1435 0.211 Uiso 1 calc R . .
H10C H 0.5560 0.7754 -0.0874 0.211 Uiso 1 calc R . .
Ag5 Ag 0.27230(5) -0.070579(17) 0.49196(2) 0.05593(17) Uani 1 d . . .
Ag6 Ag 0.25590(5) 0.017250(17) 0.49293(2) 0.05665(17) Uani 1 d . . .
N13 N 0.3021(6) 0.0189(2) 0.4096(2) 0.0626(18) Uani 1 d . . .
C101 C 0.2370(8) 0.0288(3) 0.3733(3) 0.069(2) Uani 1 d . . .
H101 H 0.1758 0.0389 0.3834 0.083 Uiso 1 calc R . .
C102 C 0.2581(9) 0.0247(3) 0.3198(4) 0.079(3) Uani 1 d . . .
H102 H 0.2112 0.0323 0.2934 0.095 Uiso 1 calc R . .
C103 C 0.3451(10) 0.0098(4) 0.3045(4) 0.097(4) Uani 1 d . . .
H103 H 0.3588 0.0061 0.2680 0.116 Uiso 1 calc R . .
C104 C 0.4115(8) 0.0005(3) 0.3432(3) 0.077(3) Uani 1 d . . .
H104 H 0.4735 -0.0091 0.3337 0.093 Uiso 1 calc R . .
C105 C 0.3899(6) 0.0049(2) 0.3958(3) 0.0546(19) Uani 1 d . . .
C106 C 0.4599(7) -0.0055(3) 0.4400(3) 0.059(2) Uani 1 d . . .
C107 C 0.5585(7) -0.0010(3) 0.4336(3) 0.073(2) Uani 1 d . . .
H107 H 0.5830 0.0091 0.4012 0.087 Uiso 1 calc R . .
C108 C 0.6205(8) -0.0114(3) 0.4752(4) 0.078(3) Uani 1 d . . .
H108 H 0.6883 -0.0082 0.4716 0.093 Uiso 1 calc R . .
C109 C 0.5856(7) -0.0262(3) 0.5209(4) 0.072(2) Uani 1 d . . .
H109 H 0.6284 -0.0335 0.5493 0.086 Uiso 1 calc R . .
C110 C 0.4836(7) -0.0306(2) 0.5260(3) 0.059(2) Uani 1 d . . .
N14 N 0.4236(5) -0.02020(19) 0.4853(2) 0.0547(16) Uani 1 d . . .
C111 C 0.4412(7) -0.0477(2) 0.5735(3) 0.0561(19) Uani 1 d . . .
C112 C 0.4831(7) -0.0443(3) 0.6237(3) 0.066(2) Uani 1 d . . .
H112 H 0.5418 -0.0296 0.6285 0.080 Uiso 1 calc R . .
C113 C 0.4404(8) -0.0619(3) 0.6668(3) 0.073(2) Uani 1 d . . .
H113 H 0.4692 -0.0596 0.7014 0.087 Uiso 1 calc R . .
C114 C 0.3543(8) -0.0831(3) 0.6591(3) 0.075(3) Uani 1 d . . .
H114 H 0.3236 -0.0957 0.6881 0.090 Uiso 1 calc R . .
C115 C 0.3154(7) -0.0853(2) 0.6092(3) 0.061(2) Uani 1 d . . .
N15 N 0.3586(5) -0.0677(2) 0.5664(2) 0.0525(14) Uani 1 d . . .
O5 O 0.2317(5) -0.10308(19) 0.5941(2) 0.0727(16) Uani 1 d . . .
C116 C 0.1940(8) -0.1356(3) 0.6264(4) 0.073(2) Uani 1 d . . .
H116 H 0.1728 -0.1252 0.6616 0.087 Uiso 1 calc R . .
C117 C 0.2685(7) -0.1708(2) 0.6338(4) 0.083(2) Uani 1 d . . .
H11A H 0.3295 -0.1646 0.6156 0.099 Uiso 1 calc R . .
H11B H 0.2831 -0.1758 0.6719 0.099 Uiso 1 calc R . .
C118 C 0.2169(7) -0.2072(3) 0.6081(5) 0.102(3) Uani 1 d . . .
H118 H 0.2418 -0.2340 0.6205 0.123 Uiso 1 calc R . .
C119 C 0.2191(11) -0.2012(5) 0.5489(5) 0.137(5) Uani 1 d . . .
H11C H 0.2000 -0.2262 0.5296 0.165 Uiso 1 calc R . .
H11D H 0.2841 -0.1927 0.5375 0.165 Uiso 1 calc R . .
C120 C 0.1425(10) -0.1665(3) 0.5398(4) 0.110(4) Uani 1 d . . .
H12A H 0.1721 -0.1429 0.5223 0.132 Uiso 1 calc R . .
H12B H 0.0872 -0.1761 0.5174 0.132 Uiso 1 calc R . .
C121 C 0.1097(7) -0.1557(3) 0.5959(4) 0.085(3) Uani 1 d . . .
C122 C 0.0214(9) -0.1310(4) 0.5973(7) 0.155(6) Uani 1 d . . .
H12C H 0.0126 -0.1208 0.6335 0.233 Uiso 1 calc R . .
H12D H -0.0345 -0.1475 0.5865 0.233 Uiso 1 calc R . .
H12E H 0.0272 -0.1081 0.5728 0.233 Uiso 1 calc R . .
C123 C 0.1115(8) -0.1985(3) 0.6230(4) 0.085(3) Uani 1 d . . .
C124 C 0.0368(9) -0.2275(4) 0.5972(6) 0.130(5) Uani 1 d . . .
H12F H -0.0254 -0.2136 0.5928 0.196 Uiso 1 calc R . .
H12G H 0.0291 -0.2512 0.6200 0.196 Uiso 1 calc R . .
H12H H 0.0594 -0.2361 0.5623 0.196 Uiso 1 calc R . .
C125 C 0.0949(11) -0.1993(4) 0.6812(5) 0.139(5) Uani 1 d . . .
H12I H 0.1528 -0.1894 0.7003 0.208 Uiso 1 calc R . .
H12J H 0.0812 -0.2270 0.6924 0.208 Uiso 1 calc R . .
H12K H 0.0398 -0.1819 0.6894 0.208 Uiso 1 calc R . .
N16 N 0.2091(6) 0.0139(2) 0.5741(2) 0.0595(17) Uani 1 d . . .
C126 C 0.2682(8) 0.0272(3) 0.6136(3) 0.073(3) Uani 1 d . . .
H126 H 0.3255 0.0412 0.6045 0.088 Uiso 1 calc R . .
C127 C 0.2490(10) 0.0214(4) 0.6679(4) 0.093(3) Uani 1 d . . .
H127 H 0.2917 0.0310 0.6952 0.112 Uiso 1 calc R . .
C128 C 0.1632(11) 0.0007(4) 0.6794(4) 0.102(4) Uani 1 d . . .
H128 H 0.1481 -0.0047 0.7153 0.122 Uiso 1 calc R . .
C129 C 0.1021(9) -0.0116(4) 0.6399(4) 0.087(3) Uani 1 d . . .
H129 H 0.0424 -0.0243 0.6477 0.104 Uiso 1 calc R . .
C130 C 0.1285(7) -0.0053(3) 0.5878(3) 0.063(2) Uani 1 d . . .
C131 C 0.0611(7) -0.0197(3) 0.5429(3) 0.062(2) Uani 1 d . . .
C132 C -0.0336(8) -0.0218(3) 0.5493(4) 0.081(3) Uani 1 d . . .
H132 H -0.0605 -0.0139 0.5821 0.097 Uiso 1 calc R . .
C133 C -0.0928(8) -0.0353(4) 0.5085(5) 0.094(3) Uani 1 d . . .
H133 H -0.1609 -0.0356 0.5124 0.113 Uiso 1 calc R . .
C134 C -0.0526(8) -0.0485(3) 0.4617(5) 0.090(3) Uani 1 d . . .
H134 H -0.0917 -0.0595 0.4337 0.108 Uiso 1 calc R . .
C135 C 0.0502(7) -0.0450(3) 0.4570(3) 0.064(2) Uani 1 d . . .
N17 N 0.1065(5) -0.0309(2) 0.4969(2) 0.0589(17) Uani 1 d . . .
C136 C 0.1017(7) -0.0597(3) 0.4095(3) 0.066(2) Uani 1 d . . .
C137 C 0.0624(9) -0.0557(3) 0.3581(4) 0.087(3) Uani 1 d . . .
H137 H 0.0017 -0.0427 0.3529 0.104 Uiso 1 calc R . .
C138 C 0.1095(10) -0.0702(3) 0.3160(4) 0.097(4) Uani 1 d . . .
H138 H 0.0801 -0.0698 0.2815 0.116 Uiso 1 calc R . .
C139 C 0.2031(10) -0.0858(3) 0.3241(4) 0.090(3) Uani 1 d . . .
H139 H 0.2407 -0.0947 0.2953 0.107 Uiso 1 calc R . .
C140 C 0.2373(9) -0.0875(3) 0.3750(4) 0.078(3) Uani 1 d . . .
N18 N 0.1897(5) -0.07388(18) 0.4178(3) 0.0578(16) Uani 1 d . . .
O6A O 0.3361(10) -0.0977(4) 0.3886(5) 0.069(4) Uiso 0.50 d PD B 1
C141 C 0.3982(11) -0.1268(4) 0.3632(5) 0.060(4) Uiso 0.50 d PD B 1
H141 H 0.4371 -0.1128 0.3357 0.072 Uiso 0.50 calc PR B 1
C142 C 0.3418(12) -0.1632(4) 0.3366(6) 0.075(4) Uiso 0.50 d PD B 1
H14A H 0.2729 -0.1632 0.3464 0.090 Uiso 0.50 calc PR B 1
H14B H 0.3459 -0.1624 0.2973 0.090 Uiso 0.50 calc PR B 1
C143 C 0.3949(11) -0.2004(4) 0.3598(5) 0.075(4) Uiso 0.50 d PD B 1
H143 H 0.3904 -0.2255 0.3378 0.090 Uiso 0.50 calc PR B 1
C144 C 0.3591(14) -0.2039(5) 0.4143(6) 0.089(6) Uiso 0.50 d PD B 1
H14C H 0.3784 -0.2301 0.4303 0.107 Uiso 0.50 calc PR B 1
H14D H 0.2877 -0.2016 0.4144 0.107 Uiso 0.50 calc PR B 1
C145 C 0.4061(13) -0.1688(4) 0.4444(5) 0.065(5) Uiso 0.50 d PD B 1
H14E H 0.3563 -0.1506 0.4589 0.078 Uiso 0.50 calc PR B 1
H14F H 0.4477 -0.1788 0.4741 0.078 Uiso 0.50 calc PR B 1
C146 C 0.4659(9) -0.1470(3) 0.4035(5) 0.055(3) Uiso 0.50 d PD B 1
C147 C 0.5381(14) -0.1200(5) 0.4280(8) 0.096(6) Uiso 0.50 d PD B 1
H14G H 0.5791 -0.1353 0.4531 0.145 Uiso 0.50 calc PR B 1
H14H H 0.5054 -0.0982 0.4470 0.145 Uiso 0.50 calc PR B 1
H14I H 0.5782 -0.1083 0.4003 0.145 Uiso 0.50 calc PR B 1
C148 C 0.4987(9) -0.1844(4) 0.3711(5) 0.062(4) Uiso 0.50 d PD B 1
C149 C 0.5527(14) -0.1712(6) 0.3196(7) 0.107(6) Uiso 0.50 d PD B 1
H14J H 0.6093 -0.1548 0.3297 0.161 Uiso 0.50 calc PR B 1
H14K H 0.5089 -0.1552 0.2967 0.161 Uiso 0.50 calc PR B 1
H14L H 0.5737 -0.1953 0.3004 0.161 Uiso 0.50 calc PR B 1
C150 C 0.5631(12) -0.2145(5) 0.4031(6) 0.082(4) Uiso 0.50 d PD B 1
H15A H 0.5986 -0.2316 0.3784 0.122 Uiso 0.50 calc PR B 1
H15B H 0.5223 -0.2315 0.4253 0.122 Uiso 0.50 calc PR B 1
H15C H 0.6090 -0.1994 0.4258 0.122 Uiso 0.50 calc PR B 1
O6B O 0.3138(12) -0.1067(4) 0.3957(6) 0.076(4) Uiso 0.50 d PD B 2
C141 C 0.3553(12) -0.1334(4) 0.3559(5) 0.058(4) Uiso 0.50 d PD B 2
H14M H 0.3679 -0.1192 0.3216 0.069 Uiso 0.50 calc PR B 2
C142 C 0.2940(16) -0.1728(6) 0.3480(11) 0.153(11) Uiso 0.50 d PD B 2
H14N H 0.2363 -0.1726 0.3706 0.184 Uiso 0.50 calc PR B 2
H14O H 0.2732 -0.1763 0.3104 0.184 Uiso 0.50 calc PR B 2
C143 C 0.3655(16) -0.2059(6) 0.3656(11) 0.21(2) Uiso 0.50 d PD B 2
H14P H 0.3515 -0.2334 0.3506 0.253 Uiso 0.50 calc PR B 2
C144 C 0.362(3) -0.2032(12) 0.4238(11) 0.26(3) Uiso 0.50 d PD B 2
H14Q H 0.3862 -0.2283 0.4407 0.317 Uiso 0.50 calc PR B 2
H14R H 0.2950 -0.1981 0.4354 0.317 Uiso 0.50 calc PR B 2
C145 C 0.427(2) -0.1679(9) 0.4371(8) 0.150(16) Uiso 0.50 d PD B 2
H14S H 0.4875 -0.1771 0.4550 0.180 Uiso 0.50 calc PR B 2
H14T H 0.3942 -0.1484 0.4605 0.180 Uiso 0.50 calc PR B 2
C146 C 0.4478(13) -0.1487(5) 0.3835(9) 0.144(11) Uiso 0.50 d PD B 2
C147 C 0.5241(18) -0.1188(8) 0.3937(11) 0.158(11) Uiso 0.50 d PD B 2
H14U H 0.5402 -0.1054 0.3603 0.238 Uiso 0.50 calc PR B 2
H14V H 0.5817 -0.1324 0.4085 0.238 Uiso 0.50 calc PR B 2
H14W H 0.5015 -0.0987 0.4192 0.238 Uiso 0.50 calc PR B 2
C148 C 0.4640(14) -0.1881(5) 0.3510(7) 0.083(5) Uiso 0.50 d PD B 2
C149 C 0.475(3) -0.1792(12) 0.2908(9) 0.26(2) Uiso 0.50 d PD B 2
H14X H 0.4868 -0.1503 0.2857 0.384 Uiso 0.50 calc PR B 2
H14Y H 0.4153 -0.1870 0.2715 0.384 Uiso 0.50 calc PR B 2
H14Z H 0.5293 -0.1947 0.2772 0.384 Uiso 0.50 calc PR B 2
C150 C 0.5549(18) -0.2130(9) 0.3677(12) 0.170(13) Uiso 0.50 d PD B 2
H15D H 0.5990 -0.1960 0.3890 0.255 Uiso 0.50 calc PR B 2
H15E H 0.5877 -0.2223 0.3358 0.255 Uiso 0.50 calc PR B 2
H15F H 0.5353 -0.2364 0.3888 0.255 Uiso 0.50 calc PR B 2
Ag7 Ag 0.24200(5) 0.110638(17) 0.50396(2) 0.05606(17) Uani 1 d . . .
Ag8 Ag 0.22849(4) 0.199350(16) 0.50422(2) 0.05213(16) Uani 1 d . . .
N19 N 0.3520(5) 0.1120(2) 0.4433(3) 0.0626(17) Uani 1 d . . .
C151 C 0.4452(8) 0.1024(3) 0.4556(5) 0.083(3) Uani 1 d . . .
H151 H 0.4622 0.0937 0.4906 0.100 Uiso 1 calc R . .
C152 C 0.5146(9) 0.1051(3) 0.4184(5) 0.090(3) Uani 1 d . . .
H152 H 0.5794 0.0984 0.4282 0.108 Uiso 1 calc R . .
C153 C 0.4953(11) 0.1168(5) 0.3689(5) 0.116(5) Uani 1 d . . .
H153 H 0.5445 0.1171 0.3432 0.140 Uiso 1 calc R . .
C154 C 0.3998(10) 0.1287(3) 0.3551(5) 0.088(3) Uani 1 d . . .
H154 H 0.3841 0.1383 0.3203 0.106 Uiso 1 calc R . .
C155 C 0.3299(8) 0.1259(3) 0.3932(3) 0.066(2) Uani 1 d . . .
C156 C 0.2314(8) 0.1373(2) 0.3821(3) 0.064(2) Uani 1 d . . .
C157 C 0.1909(9) 0.1358(3) 0.3291(3) 0.079(3) Uani 1 d . . .
H157 H 0.2291 0.1264 0.3007 0.095 Uiso 1 calc R . .
C158 C 0.1001(8) 0.1475(3) 0.3194(3) 0.073(2) Uani 1 d . . .
H158 H 0.0744 0.1475 0.2840 0.087 Uiso 1 calc R . .
C159 C 0.0430(8) 0.1597(3) 0.3613(3) 0.069(2) Uani 1 d . . .
H159 H -0.0226 0.1673 0.3554 0.082 Uiso 1 calc R . .
C160 C 0.0845(7) 0.1603(2) 0.4117(3) 0.059(2) Uani 1 d . . .
N20 N 0.1761(5) 0.1494(2) 0.4218(2) 0.0549(15) Uani 1 d . . .
C161 C 0.0268(7) 0.1728(3) 0.4580(3) 0.061(2) Uani 1 d . . .
C162 C -0.0718(7) 0.1640(3) 0.4620(4) 0.070(2) Uani 1 d . . .
H162 H -0.1042 0.1497 0.4340 0.084 Uiso 1 calc R . .
C163 C -0.1202(7) 0.1753(3) 0.5044(4) 0.072(2) Uani 1 d . . .
H163 H -0.1866 0.1684 0.5068 0.086 Uiso 1 calc R . .
C164 C -0.0763(7) 0.1971(3) 0.5452(4) 0.074(2) Uani 1 d . . .
H164 H -0.1105 0.2050 0.5758 0.088 Uiso 1 calc R . .
C165 C 0.0204(6) 0.2066(2) 0.5390(3) 0.0556(18) Uani 1 d . . .
N21 N 0.0705(5) 0.19419(18) 0.4971(2) 0.0493(14) Uani 1 d . . .
O7 O 0.0766(4) 0.22760(19) 0.5729(2) 0.0716(16) Uani 1 d . . .
C166 C 0.0298(7) 0.2532(2) 0.6123(3) 0.064(2) Uani 1 d . . .
H166 H -0.0080 0.2359 0.6370 0.076 Uiso 1 calc R . .
C167 C -0.0371(7) 0.2860(3) 0.5877(3) 0.088(2) Uani 1 d . . .
H16A H -0.0353 0.2858 0.5484 0.106 Uiso 1 calc R . .
H16B H -0.1048 0.2825 0.5989 0.106 Uiso 1 calc R . .
C168 C 0.0064(11) 0.3241(3) 0.6103(5) 0.119(4) Uani 1 d . . .
H168 H -0.0401 0.3473 0.6110 0.142 Uiso 1 calc R . .
C169 C 0.0932(12) 0.3326(4) 0.5801(6) 0.134(5) Uani 1 d . . .
H16C H 0.1167 0.3605 0.5871 0.161 Uiso 1 calc R . .
H16D H 0.0805 0.3294 0.5415 0.161 Uiso 1 calc R . .
C170 C 0.1668(9) 0.3012(4) 0.6007(4) 0.117(4) Uani 1 d . . .
H17C H 0.2235 0.3145 0.6179 0.140 Uiso 1 calc R . .
H17D H 0.1890 0.2838 0.5714 0.140 Uiso 1 calc R . .
C171 C 0.1062(8) 0.2755(3) 0.6432(4) 0.096(3) Uani 1 d . . .
C172 C 0.1643(14) 0.2504(5) 0.6815(6) 0.198(10) Uani 1 d . . .
H17E H 0.2023 0.2681 0.7052 0.297 Uiso 1 calc R . .
H17F H 0.2079 0.2329 0.6618 0.297 Uiso 1 calc R . .
H17G H 0.1208 0.2338 0.7025 0.297 Uiso 1 calc R . .
C173 C 0.0420(9) 0.3106(3) 0.6662(4) 0.092(3) Uani 1 d . . .
C174 C -0.0358(14) 0.2988(6) 0.7012(6) 0.210(10) Uani 1 d . . .
H17H H -0.0164 0.2746 0.7213 0.314 Uiso 1 calc R . .
H17I H -0.0942 0.2929 0.6798 0.314 Uiso 1 calc R . .
H17J H -0.0489 0.3209 0.7259 0.314 Uiso 1 calc R . .
C175 C 0.0988(12) 0.3417(5) 0.6978(6) 0.161(7) Uani 1 d . . .
H17K H 0.0759 0.3689 0.6882 0.242 Uiso 1 calc R . .
H17L H 0.1676 0.3394 0.6899 0.242 Uiso 1 calc R . .
H17M H 0.0899 0.3372 0.7359 0.242 Uiso 1 calc R . .
N22 N 0.1329(6) 0.1060(2) 0.5643(3) 0.0654(19) Uani 1 d . . .
C176 C 0.0455(8) 0.0900(3) 0.5523(4) 0.075(2) Uani 1 d . . .
H176 H 0.0336 0.0786 0.5181 0.090 Uiso 1 calc R . .
C177 C -0.0261(9) 0.0900(4) 0.5888(5) 0.102(4) Uani 1 d . . .
H177 H -0.0869 0.0783 0.5794 0.122 Uiso 1 calc R . .
C178 C -0.0136(10) 0.1059(4) 0.6378(5) 0.101(4) Uani 1 d . . .
H178 H -0.0643 0.1055 0.6626 0.121 Uiso 1 calc R . .
C179 C 0.0764(10) 0.1230(3) 0.6512(4) 0.083(3) Uani 1 d . . .
H179 H 0.0885 0.1342 0.6855 0.100 Uiso 1 calc R . .
C180 C 0.1472(8) 0.1231(3) 0.6131(3) 0.071(3) Uani 1 d . . .
C181 C 0.2445(7) 0.1395(3) 0.6252(3) 0.064(2) Uani 1 d . . .
C182 C 0.2839(10) 0.1389(3) 0.6779(4) 0.095(4) Uani 1 d . . .
H182 H 0.2481 0.1277 0.7061 0.114 Uiso 1 calc R . .
C183 C 0.3743(10) 0.1545(3) 0.6872(4) 0.093(4) Uani 1 d . . .
H183 H 0.4011 0.1547 0.7223 0.112 Uiso 1 calc R . .
C184 C 0.4241(10) 0.1693(3) 0.6479(4) 0.088(3) Uani 1 d . . .
H184 H 0.4869 0.1801 0.6544 0.106 Uiso 1 calc R . .
C185 C 0.3838(7) 0.1690(3) 0.5963(4) 0.067(2) Uani 1 d . . .
N23 N 0.2980(6) 0.1542(2) 0.5858(2) 0.0618(18) Uani 1 d . . .
C186 C 0.4387(7) 0.1850(3) 0.5507(4) 0.064(2) Uani 1 d . . .
C187 C 0.5375(9) 0.1837(3) 0.5481(5) 0.093(3) Uani 1 d . . .
H187 H 0.5754 0.1735 0.5771 0.111 Uiso 1 calc R . .
C188 C 0.5813(9) 0.1973(4) 0.5025(6) 0.115(4) Uani 1 d . . .
H188 H 0.6491 0.1940 0.4992 0.138 Uiso 1 calc R . .
C189 C 0.5293(10) 0.2155(4) 0.4622(5) 0.105(4) Uani 1 d . . .
H189 H 0.5599 0.2256 0.4315 0.127 Uiso 1 calc R . .
C190 C 0.4297(7) 0.2184(3) 0.4681(3) 0.067(2) Uani 1 d . . .
N24 N 0.3863(5) 0.2025(2) 0.5105(3) 0.0604(17) Uani 1 d . . .
O8 O 0.3665(5) 0.2350(2) 0.4340(2) 0.089(2) Uani 1 d . . .
C191 C 0.4002(8) 0.2640(3) 0.3962(3) 0.083(3) Uani 1 d . . .
H191 H 0.4414 0.2504 0.3694 0.100 Uiso 1 calc R . .
C192 C 0.4554(9) 0.3004(4) 0.4217(4) 0.119(4) Uani 1 d . . .
H19C H 0.5220 0.3023 0.4083 0.143 Uiso 1 calc R . .
H19D H 0.4581 0.2982 0.4609 0.143 Uiso 1 calc R . .
C193 C 0.3930(13) 0.3373(4) 0.4032(5) 0.141(5) Uani 1 d . . .
H193 H 0.4279 0.3638 0.4032 0.169 Uiso 1 calc R . .
C194 C 0.3032(16) 0.3364(5) 0.4353(6) 0.175(8) Uani 1 d . . .
H19E H 0.2675 0.3622 0.4318 0.210 Uiso 1 calc R . .
H19F H 0.3193 0.3317 0.4734 0.210 Uiso 1 calc R . .
C195 C 0.2440(10) 0.3020(4) 0.4127(5) 0.129(4) Uani 1 d . . .
H19G H 0.1820 0.3119 0.3971 0.155 Uiso 1 calc R . .
H19H H 0.2302 0.2817 0.4405 0.155 Uiso 1 calc R . .
C196 C 0.3102(8) 0.2833(3) 0.3683(4) 0.100(3) Uani 1 d . . .
C197 C 0.2620(13) 0.2552(4) 0.3279(5) 0.163(8) Uani 1 d . . .
H19I H 0.2185 0.2367 0.3461 0.244 Uiso 1 calc R . .
H19J H 0.3116 0.2395 0.3097 0.244 Uiso 1 calc R . .
H19K H 0.2249 0.2712 0.3017 0.244 Uiso 1 calc R . .
C198 C 0.3571(10) 0.3214(3) 0.3453(4) 0.116(4) Uani 1 d . . .
C199 C 0.4375(12) 0.3170(4) 0.3079(5) 0.160(7) Uani 1 d . . .
H19L H 0.4682 0.3434 0.3026 0.239 Uiso 1 calc R . .
H19M H 0.4122 0.3069 0.2737 0.239 Uiso 1 calc R . .
H19N H 0.4853 0.2979 0.3226 0.239 Uiso 1 calc R . .
C200 C 0.2803(15) 0.3519(4) 0.3214(6) 0.178(8) Uani 1 d . . .
H20C H 0.2180 0.3475 0.3382 0.267 Uiso 1 calc R . .
H20D H 0.2731 0.3474 0.2829 0.267 Uiso 1 calc R . .
H20E H 0.3021 0.3796 0.3280 0.267 Uiso 1 calc R . .
P1 P 0.7368(2) 0.17030(9) 0.32512(10) 0.0773(7) Uani 1 d D . .
F1 F 0.8062(5) 0.1959(2) 0.3624(3) 0.122(2) Uani 1 d D . .
F2 F 0.6713(5) 0.1433(2) 0.2874(2) 0.113(2) Uani 1 d D . .
F3 F 0.8294(4) 0.14595(19) 0.3044(3) 0.1052(19) Uani 1 d D . .
F4 F 0.7254(6) 0.1386(2) 0.3713(2) 0.119(2) Uani 1 d D . .
F5 F 0.6438(5) 0.1922(2) 0.3440(2) 0.117(2) Uani 1 d D . .
F6 F 0.7508(5) 0.2015(2) 0.2793(3) 0.115(2) Uani 1 d D . .
P2A P 0.2420(8) 0.6801(3) 0.3175(3) 0.063(5) Uani 0.50 d PD . .
F7A F 0.2536(14) 0.6606(6) 0.3747(5) 0.149(8) Uani 0.50 d PD . .
F8A F 0.2353(13) 0.6996(5) 0.2608(4) 0.128(7) Uani 0.50 d PD . .
F9A F 0.2288(12) 0.7236(3) 0.3445(6) 0.117(4) Uani 0.50 d PD . .
F10A F 0.3539(8) 0.6845(8) 0.3184(8) 0.182(11) Uani 0.50 d PD . .
F11A F 0.2458(16) 0.6368(4) 0.2942(6) 0.159(10) Uani 0.50 d PD . .
F12A F 0.1267(8) 0.6765(5) 0.3200(7) 0.123(7) Uani 0.50 d PD . .
P2B P 0.2552(13) 0.6755(5) 0.3144(7) 0.105(10) Uiso 0.25 d PD . .
F7B F 0.293(2) 0.7069(7) 0.2730(10) 0.123(13) Uiso 0.25 d PD . .
F8B F 0.222(2) 0.6431(8) 0.3556(10) 0.124(15) Uiso 0.25 d PD . .
F9B F 0.3464(15) 0.6480(7) 0.3021(10) 0.093(8) Uiso 0.25 d PD . .
F10B F 0.314(2) 0.6984(8) 0.3590(9) 0.108(8) Uiso 0.25 d PD . .
F11B F 0.1627(17) 0.7016(7) 0.3259(9) 0.094(7) Uiso 0.25 d PD . .
F12B F 0.1983(18) 0.6535(8) 0.2680(9) 0.117(12) Uiso 0.25 d PD . .
P2C P 0.2375(13) 0.6783(5) 0.3203(6) 0.063(9) Uiso 0.25 d PD . .
F7C F 0.255(2) 0.7068(6) 0.2722(7) 0.058(5) Uiso 0.25 d PD . .
F8C F 0.2157(14) 0.6501(6) 0.3687(8) 0.057(5) Uiso 0.25 d PD . .
F9C F 0.3467(14) 0.6638(9) 0.3210(12) 0.121(13) Uiso 0.25 d PD . .
F10C F 0.264(2) 0.7105(6) 0.3644(7) 0.086(7) Uiso 0.25 d PD . .
F11C F 0.1274(14) 0.6905(7) 0.3198(8) 0.057(5) Uiso 0.25 d PD . .
F12C F 0.2126(15) 0.6424(6) 0.2808(8) 0.055(5) Uiso 0.25 d PD . .
P3A P 0.2710(4) 0.0961(2) 0.1812(2) 0.063(2) Uiso 0.50 d PD . .
F13A F 0.1914(8) 0.0776(3) 0.2168(4) 0.088(3) Uiso 0.50 d PD . .
F14A F 0.3504(8) 0.1172(3) 0.1439(4) 0.080(3) Uiso 0.50 d PD . .
F15A F 0.2327(15) 0.1414(4) 0.1917(8) 0.181(9) Uiso 0.50 d PD . .
F16A F 0.3367(10) 0.1009(5) 0.2335(4) 0.118(5) Uiso 0.50 d PD . .
F17A F 0.3135(9) 0.0536(3) 0.1715(5) 0.100(4) Uiso 0.50 d PD . .
F18A F 0.2042(9) 0.0943(4) 0.1296(4) 0.102(4) Uiso 0.50 d PD . .
P3B P 0.2777(9) 0.1046(4) 0.1817(5) 0.061(6) Uiso 0.25 d PD . .
F13B F 0.2754(14) 0.1478(4) 0.2104(7) 0.053(5) Uiso 0.25 d PD . .
F14B F 0.2734(15) 0.0622(5) 0.1530(8) 0.081(6) Uiso 0.25 d PD . .
F15B F 0.1725(9) 0.0957(6) 0.2059(6) 0.059(4) Uiso 0.25 d PD . .
F16B F 0.2167(13) 0.1262(6) 0.1351(6) 0.088(5) Uiso 0.25 d PD . .
F17B F 0.3796(10) 0.1160(6) 0.1614(7) 0.052(5) Uiso 0.25 d PD . .
F18B F 0.3208(14) 0.0857(6) 0.2358(6) 0.069(5) Uiso 0.25 d PD . .
P3C P 0.2673(7) 0.1117(3) 0.1747(3) 0.047(3) Uiso 0.25 d PD . .
F13C F 0.2990(16) 0.1401(6) 0.2208(7) 0.087(8) Uiso 0.25 d PD . .
F14C F 0.2450(14) 0.0796(5) 0.1272(6) 0.068(4) Uiso 0.25 d PD . .
F15C F 0.1576(11) 0.1152(9) 0.1880(10) 0.130(10) Uiso 0.25 d PD . .
F16C F 0.256(2) 0.1469(6) 0.1343(8) 0.147(11) Uiso 0.25 d PD . .
F17C F 0.3784(11) 0.1054(9) 0.1620(11) 0.125(15) Uiso 0.25 d PD . .
F18C F 0.278(3) 0.0743(7) 0.2153(11) 0.23(2) Uiso 0.25 d PD . .
P4A P 0.7314(5) 0.96408(19) 0.3152(2) 0.0639(18) Uiso 0.50 d PD . .
F19A F 0.8233(8) 0.9745(4) 0.2833(4) 0.097(4) Uiso 0.50 d PD . .
F20A F 0.6277(9) 0.9514(4) 0.3387(7) 0.093(4) Uiso 0.50 d PD . .
F21A F 0.7825(10) 0.9548(5) 0.3698(4) 0.129(5) Uiso 0.50 d PD . .
F22A F 0.7125(8) 1.0097(3) 0.3268(4) 0.083(3) Uiso 0.50 d PD . .
F23A F 0.6726(8) 0.9689(3) 0.2606(3) 0.082(3) Uiso 0.50 d PD . .
F24A F 0.7503(10) 0.9172(3) 0.3014(5) 0.106(4) Uiso 0.50 d PD . .
P4B P 0.7246(9) 0.9527(3) 0.3180(4) 0.051(4) Uiso 0.25 d PD . .
F19B F 0.7276(15) 0.9790(5) 0.2649(5) 0.080(5) Uiso 0.25 d PD . .
F20B F 0.7297(16) 0.9297(5) 0.3727(5) 0.090(5) Uiso 0.25 d PD . .
F21B F 0.7363(13) 0.9934(4) 0.3548(6) 0.063(4) Uiso 0.25 d PD . .
F22B F 0.6134(11) 0.9593(8) 0.3191(11) 0.155(16) Uiso 0.25 d PD . .
F23B F 0.7211(13) 0.9125(4) 0.2855(6) 0.047(4) Uiso 0.25 d PD . .
F24B F 0.8405(10) 0.9519(7) 0.3163(10) 0.112(9) Uiso 0.25 d PD . .
P4C P 0.7443(9) 0.9521(4) 0.3210(4) 0.068(5) Uiso 0.25 d PD . .
F19C F 0.7844(15) 0.9830(6) 0.3662(6) 0.080(5) Uiso 0.25 d PD . .
F20C F 0.7042(18) 0.9234(7) 0.2767(8) 0.118(12) Uiso 0.25 d PD . .
F21C F 0.7887(17) 0.9170(6) 0.3563(8) 0.115(7) Uiso 0.25 d PD . .
F22C F 0.6496(15) 0.9471(9) 0.3547(10) 0.132(16) Uiso 0.25 d PD . .
F23C F 0.695(2) 0.9890(7) 0.2901(12) 0.192(17) Uiso 0.25 d PD . .
F24C F 0.8426(11) 0.9558(6) 0.2929(8) 0.076(5) Uiso 0.25 d PD . .
P5A P 0.7811(2) 0.58726(12) 0.17963(10) 0.0929(9) Uani 1 d D . .
F25A F 0.7313(7) 0.5844(4) 0.1254(3) 0.207(6) Uani 1 d D . .
F26A F 0.8335(7) 0.5860(3) 0.2367(3) 0.174(4) Uani 1 d D . .
F27A F 0.7189(9) 0.6234(3) 0.1969(3) 0.208(6) Uani 1 d D . .
F28A F 0.7068(9) 0.5587(5) 0.2054(5) 0.277(9) Uani 1 d D . .
F29A F 0.8445(6) 0.5500(2) 0.1629(3) 0.139(3) Uani 1 d D . .
F30A F 0.8627(7) 0.6145(2) 0.1581(4) 0.170(4) Uani 1 d D . .
P6A P 0.2770(8) 0.8888(3) 0.1658(3) 0.094(6) Uani 0.50 d PD . .
F31A F 0.2497(14) 0.8623(5) 0.2147(4) 0.108(6) Uani 0.50 d PD . .
F32A F 0.2985(11) 0.9155(5) 0.1149(5) 0.106(5) Uani 0.50 d PD . .
F33A F 0.3193(15) 0.9228(6) 0.2029(8) 0.173(14) Uani 0.50 d PD . .
F34A F 0.3766(13) 0.8676(7) 0.1609(8) 0.207(15) Uani 0.50 d PD . .
F35A F 0.230(2) 0.8566(6) 0.1267(8) 0.196(17) Uani 0.50 d PD . .
F36A F 0.1742(9) 0.9103(6) 0.1690(7) 0.123(6) Uani 0.50 d PD . .
P6B P 0.2796(7) 0.8915(3) 0.1675(4) 0.097(6) Uani 0.50 d PD . .
F31B F 0.2861(19) 0.8529(6) 0.2045(7) 0.197(13) Uani 0.50 d PD . .
F32B F 0.2748(17) 0.9284(5) 0.1290(8) 0.184(13) Uani 0.50 d PD . .
F33B F 0.1813(12) 0.9028(9) 0.1949(7) 0.225(17) Uani 0.50 d PD . .
F34B F 0.3331(13) 0.9164(6) 0.2110(6) 0.119(8) Uani 0.50 d PD . .
F35B F 0.3788(10) 0.8779(4) 0.1438(6) 0.102(5) Uani 0.50 d PD . .
F36B F 0.2206(15) 0.8658(6) 0.1239(7) 0.142(11) Uani 0.50 d PD . .
P7A P 0.2133(2) 0.48242(10) 0.32458(10) 0.0500(7) Uani 0.65 d PD . .
F37A F 0.1596(7) 0.4785(3) 0.2678(3) 0.090(2) Uani 0.65 d PD . .
F38A F 0.2657(8) 0.4890(3) 0.3791(3) 0.110(3) Uani 0.65 d PD . .
F39A F 0.1343(6) 0.5132(2) 0.3427(3) 0.084(2) Uani 0.65 d PD . .
F40A F 0.1499(9) 0.4469(2) 0.3473(5) 0.124(4) Uani 0.65 d PD . .
F41A F 0.2951(7) 0.4539(3) 0.3045(4) 0.100(4) Uani 0.65 d PD . .
F42A F 0.2659(7) 0.5198(3) 0.2977(3) 0.104(3) Uani 0.65 d PD . .
P7B P 0.2176(14) 0.4624(5) 0.3273(7) 0.193(8) Uiso 0.35 d PD . .
F37B F 0.217(2) 0.4900(8) 0.2759(10) 0.197(13) Uiso 0.35 d PD . .
F38B F 0.225(2) 0.4376(9) 0.3788(8) 0.216(14) Uiso 0.35 d PD . .
F39B F 0.248(3) 0.5011(8) 0.3604(13) 0.33(3) Uiso 0.35 d PD . .
F40B F 0.1082(17) 0.4719(12) 0.3339(14) 0.30(2) Uiso 0.35 d PD . .
F41B F 0.191(2) 0.4239(7) 0.2934(9) 0.201(11) Uiso 0.35 d PD . .
F42B F 0.3259(15) 0.4533(10) 0.3144(12) 0.194(19) Uiso 0.35 d PD . .
P8A P 0.7513(9) 0.3871(4) 0.1842(4) 0.117(6) Uani 0.50 d PD . .
F43A F 0.7349(17) 0.3632(6) 0.2375(5) 0.184(13) Uani 0.50 d PD . .
F44A F 0.7643(17) 0.4104(7) 0.1317(6) 0.152(13) Uani 0.50 d PD . .
F45A F 0.733(2) 0.3479(5) 0.1494(7) 0.180(10) Uani 0.50 d PD . .
F46A F 0.6409(8) 0.3964(8) 0.1800(9) 0.222(14) Uani 0.50 d PD . .
F47A F 0.7726(12) 0.4262(4) 0.2181(6) 0.113(4) Uani 0.50 d PD . .
F48A F 0.8621(10) 0.3763(8) 0.1863(9) 0.189(12) Uani 0.50 d PD . .
P8B P 0.7507(10) 0.3866(4) 0.1867(5) 0.058(5) Uiso 0.30 d PD . .
F43B F 0.7496(19) 0.3421(5) 0.2096(11) 0.153(10) Uiso 0.30 d PD . .
F44B F 0.754(2) 0.4306(6) 0.1640(13) 0.207(17) Uiso 0.30 d PD . .
F45B F 0.709(2) 0.3711(10) 0.1317(8) 0.178(16) Uiso 0.30 d PD . .
F46B F 0.6470(14) 0.3932(10) 0.2098(12) 0.177(15) Uiso 0.30 d PD . .
F47B F 0.7971(17) 0.4014(8) 0.2407(7) 0.119(8) Uiso 0.30 d PD . .
F48B F 0.8559(13) 0.3790(8) 0.1662(10) 0.111(9) Uiso 0.30 d PD . .
P8C P 0.7435(13) 0.3816(5) 0.1876(7) 0.056(8) Uiso 0.20 d PD . .
F43C F 0.721(2) 0.3580(9) 0.2403(8) 0.086(11) Uiso 0.20 d PD . .
F44C F 0.766(2) 0.4048(9) 0.1349(10) 0.097(18) Uiso 0.20 d PD . .
F45C F 0.6625(15) 0.3579(7) 0.1551(8) 0.070(6) Uiso 0.20 d PD . .
F46C F 0.6664(18) 0.4143(7) 0.2032(10) 0.087(8) Uiso 0.20 d PD . .
F47C F 0.8272(18) 0.4048(8) 0.2172(11) 0.097(8) Uiso 0.20 d PD . .
F48C F 0.8142(17) 0.3467(7) 0.1713(10) 0.075(6) Uiso 0.20 d PD . .
O10 O 0.9798(8) 0.0018(3) 0.0761(4) 0.119(3) Uani 1 d . . .
C201 C 1.0557(10) 0.0014(3) 0.0997(5) 0.090(3) Uani 1 d . . .
C202 C 1.0586(11) 0.0030(4) 0.1597(5) 0.115(4) Uani 1 d . . .
H20F H 1.0901 0.0281 0.1714 0.173 Uiso 1 calc R . .
H20G H 1.0950 -0.0202 0.1737 0.173 Uiso 1 calc R . .
H20H H 0.9924 0.0022 0.1728 0.173 Uiso 1 calc R . .
C203 C 1.1489(11) 0.0024(4) 0.0720(5) 0.112(4) Uani 1 d . . .
H20I H 1.1870 0.0256 0.0847 0.168 Uiso 1 calc R . .
H20J H 1.1366 0.0050 0.0336 0.168 Uiso 1 calc R . .
H20K H 1.1847 -0.0226 0.0794 0.168 Uiso 1 calc R . .
O11 O 0.4786(9) 0.4941(4) 0.0791(4) 0.152(4) Uani 1 d . . .
C204 C 0.5494(13) 0.4925(4) 0.1048(6) 0.115(5) Uani 1 d . . .
C205 C 0.5465(12) 0.4950(5) 0.1653(7) 0.143(6) Uani 1 d . . .
H20L H 0.5847 0.5183 0.1777 0.214 Uiso 1 calc R . .
H20M H 0.5736 0.4702 0.1808 0.214 Uiso 1 calc R . .
H20N H 0.4794 0.4982 0.1763 0.214 Uiso 1 calc R . .
C206 C 0.6470(11) 0.4888(5) 0.0812(6) 0.133(5) Uani 1 d . . .
H20O H 0.6815 0.5146 0.0849 0.200 Uiso 1 calc R . .
H20P H 0.6398 0.4819 0.0434 0.200 Uiso 1 calc R . .
H20Q H 0.6838 0.4676 0.0997 0.200 Uiso 1 calc R . .
O12 O 0.0251(7) 0.0581(3) 0.4236(3) 0.097(2) Uani 1 d . . .
C207 C -0.0510(11) 0.0563(3) 0.3973(5) 0.095(4) Uani 1 d . . .
C208 C -0.0514(10) 0.0548(4) 0.3391(5) 0.105(4) Uani 1 d . . .
H20R H -0.0851 0.0786 0.3247 0.157 Uiso 1 calc R . .
H20S H -0.0847 0.0303 0.3268 0.157 Uiso 1 calc R . .
H20T H 0.0153 0.0546 0.3268 0.157 Uiso 1 calc R . .
C209 C -0.1476(10) 0.0588(4) 0.4256(6) 0.110(4) Uani 1 d . . .
H20U H -0.1372 0.0704 0.4612 0.165 Uiso 1 calc R . .
H20V H -0.1752 0.0317 0.4287 0.165 Uiso 1 calc R . .
H20W H -0.1924 0.0761 0.4050 0.165 Uiso 1 calc R . .
O13 O 0.5301(9) 0.5687(3) 0.4198(4) 0.129(3) Uani 1 d . . .
C210 C 0.4564(14) 0.5718(4) 0.3916(7) 0.118(5) Uani 1 d . . .
C211 C 0.3605(14) 0.5762(5) 0.4185(7) 0.142(6) Uani 1 d . . .
H21A H 0.3717 0.5824 0.4563 0.213 Uiso 1 calc R . .
H21B H 0.3240 0.5509 0.4150 0.213 Uiso 1 calc R . .
H21C H 0.3236 0.5983 0.4017 0.213 Uiso 1 calc R . .
C212 C 0.4593(13) 0.5687(5) 0.3345(5) 0.146(6) Uani 1 d . . .
H21D H 0.4350 0.5939 0.3184 0.219 Uiso 1 calc R . .
H21E H 0.4188 0.5461 0.3224 0.219 Uiso 1 calc R . .
H21F H 0.5261 0.5642 0.3238 0.219 Uiso 1 calc R . .

loop_
_atom_site_aniso_label
_atom_site_aniso_U_11
_atom_site_aniso_U_22
_atom_site_aniso_U_33
_atom_site_aniso_U_23
_atom_site_aniso_U_13
_atom_site_aniso_U_12
Ag1 0.0528(5) 0.0648(4) 0.0599(4) -0.0001(3) -0.0065(3) 0.0010(3)
Ag2 0.0644(5) 0.0589(4) 0.0525(3) -0.0002(2) -0.0018(3) 0.0006(3)
N1 0.080(6) 0.047(4) 0.072(4) 0.009(3) 0.007(4) -0.001(3)
C1 0.072(7) 0.076(6) 0.093(6) 0.017(5) 0.010(5) 0.012(5)
C2 0.076(8) 0.083(7) 0.137(10) 0.032(6) 0.016(7) 0.000(5)
C3 0.085(9) 0.099(8) 0.120(9) 0.045(7) 0.040(7) 0.010(6)
C4 0.100(9) 0.076(6) 0.082(6) 0.021(4) 0.031(6) 0.014(5)
C5 0.089(7) 0.061(5) 0.066(5) 0.016(4) 0.021(5) 0.016(5)
C6 0.083(7) 0.052(5) 0.048(4) 0.007(3) 0.003(4) 0.010(4)
C7 0.108(9) 0.071(6) 0.058(5) 0.017(4) 0.007(5) 0.005(6)
C8 0.170(14) 0.101(8) 0.054(5) -0.002(5) -0.027(7) 0.012(8)
C9 0.098(8) 0.082(6) 0.067(5) 0.004(4) -0.026(5) 0.000(5)
C10 0.075(6) 0.054(4) 0.050(4) -0.004(3) -0.019(4) 0.009(4)
N2 0.074(5) 0.056(4) 0.045(3) -0.002(3) -0.005(3) -0.001(3)
C11 0.062(6) 0.048(4) 0.061(4) -0.007(3) -0.011(4) -0.002(4)
C12 0.072(7) 0.063(5) 0.098(7) 0.010(5) -0.025(5) -0.007(5)
C13 0.046(6) 0.094(7) 0.134(9) 0.014(6) -0.008(5) -0.007(5)
C14 0.042(5) 0.114(8) 0.095(6) 0.025(5) -0.006(4) -0.011(5)
C15 0.073(7) 0.087(7) 0.083(6) 0.020(5) -0.002(5) -0.006(5)
N3 0.058(5) 0.064(4) 0.065(4) 0.007(3) -0.007(3) 0.000(3)
O1 0.070(5) 0.191(8) 0.091(5) 0.077(5) -0.001(3) 0.008(5)
C16 0.087(8) 0.150(11) 0.070(6) 0.038(6) 0.007(5) -0.021(7)
C17 0.123(9) 0.069(5) 0.152(9) 0.027(5) 0.046(7) 0.015(5)
C18 0.105(7) 0.095(6) 0.065(4) 0.007(4) -0.006(4) -0.019(5)
C19 0.122(10) 0.115(8) 0.086(6) 0.013(6) 0.015(6) -0.014(7)
C20 0.100(8) 0.109(7) 0.080(5) 0.001(5) -0.010(5) 0.025(6)
C21 0.131(10) 0.089(6) 0.077(5) -0.008(5) 0.009(5) -0.016(6)
C22 0.36(3) 0.26(2) 0.098(10) -0.076(13) -0.006(14) -0.07(2)
C23 0.116(9) 0.067(5) 0.093(6) 0.010(4) 0.001(5) -0.015(5)
C24 0.155(14) 0.168(13) 0.116(9) 0.017(8) 0.005(8) -0.072(11)
C25 0.235(19) 0.060(6) 0.163(12) 0.033(7) 0.028(11) 0.005(8)
N4 0.064(5) 0.058(4) 0.063(4) -0.016(3) 0.002(3) -0.007(3)
C26 0.072(7) 0.064(6) 0.095(6) -0.014(5) -0.009(5) 0.001(5)
C27 0.062(6) 0.070(6) 0.101(7) -0.010(5) 0.005(5) 0.001(4)
C28 0.077(8) 0.107(8) 0.121(9) -0.048(7) 0.032(7) -0.015(7)
C29 0.096(9) 0.073(6) 0.082(6) -0.018(4) 0.034(6) -0.012(5)
C30 0.076(6) 0.042(4) 0.061(4) -0.008(3) 0.003(4) -0.007(4)
C31 0.099(7) 0.051(5) 0.049(4) -0.008(3) 0.002(4) -0.006(4)
C32 0.094(7) 0.074(6) 0.054(4) -0.006(4) 0.000(4) 0.011(5)
C33 0.140(11) 0.085(7) 0.048(4) -0.009(4) -0.004(5) -0.008(7)
C34 0.102(8) 0.057(5) 0.077(6) -0.001(4) -0.043(5) 0.009(5)
C35 0.087(7) 0.054(5) 0.050(4) 0.001(3) -0.018(4) -0.009(4)
N5 0.058(4) 0.055(4) 0.052(3) 0.003(3) -0.007(3) 0.002(3)
C36 0.064(6) 0.052(4) 0.072(5) 0.008(4) -0.016(4) 0.003(4)
C37 0.064(7) 0.090(7) 0.102(7) -0.016(5) -0.028(5) 0.001(5)
C38 0.058(7) 0.112(9) 0.131(9) -0.015(7) -0.004(6) -0.011(6)
C39 0.050(6) 0.119(8) 0.093(6) -0.001(6) 0.019(5) 0.004(5)
C40 0.077(7) 0.103(7) 0.066(5) -0.013(5) -0.011(4) -0.001(5)
N6 0.054(4) 0.061(4) 0.058(3) -0.010(3) -0.004(3) 0.000(3)
Ag3 0.0571(4) 0.0583(4) 0.0564(3) 0.0009(2) 0.0070(3) -0.0022(3)
Ag4 0.0606(4) 0.0596(4) 0.0542(3) 0.0013(2) -0.0153(3) -0.0023(3)
N7 0.052(4) 0.047(3) 0.052(3) 0.002(2) -0.002(3) -0.004(3)
C51 0.071(6) 0.061(5) 0.072(5) -0.018(4) -0.018(4) 0.012(4)
C52 0.090(8) 0.075(6) 0.082(6) -0.003(5) -0.021(5) 0.012(5)
C53 0.123(9) 0.061(5) 0.052(4) -0.011(4) -0.005(5) -0.012(5)
C54 0.084(7) 0.071(6) 0.057(5) 0.001(4) 0.007(4) 0.006(5)
C55 0.075(7) 0.056(5) 0.050(4) -0.003(3) 0.007(4) 0.007(4)
C56 0.054(5) 0.061(5) 0.054(4) 0.006(3) 0.001(3) -0.008(4)
C57 0.081(8) 0.080(6) 0.075(6) -0.005(4) 0.015(5) -0.013(5)
C58 0.048(6) 0.143(10) 0.097(7) 0.000(6) 0.012(5) -0.008(6)
C59 0.056(6) 0.107(7) 0.072(5) -0.006(5) 0.000(4) -0.008(5)
C60 0.041(5) 0.072(5) 0.061(4) 0.009(3) -0.008(3) -0.009(3)
N8 0.056(4) 0.063(4) 0.048(3) 0.000(3) -0.003(3) 0.000(3)
C61 0.051(5) 0.056(4) 0.052(4) -0.004(3) -0.015(3) 0.003(3)
C62 0.072(6) 0.074(5) 0.061(4) -0.004(4) -0.022(4) 0.000(4)
C63 0.099(8) 0.070(5) 0.053(4) 0.002(4) -0.017(4) 0.004(5)
C64 0.090(7) 0.071(6) 0.056(4) -0.019(4) 0.003(4) -0.001(5)
C65 0.076(6) 0.058(5) 0.060(4) -0.014(4) -0.014(4) -0.001(4)
N9 0.056(4) 0.053(3) 0.048(3) -0.003(2) -0.003(3) 0.002(3)
O3 0.078(5) 0.095(5) 0.085(4) -0.035(3) -0.015(3) 0.021(3)
C66 0.090(7) 0.084(6) 0.064(5) -0.026(5) -0.001(4) 0.012(5)
C67 0.125(9) 0.084(6) 0.100(6) 0.011(5) 0.027(6) 0.031(6)
C68 0.104(8) 0.090(7) 0.133(8) 0.021(6) 0.019(6) 0.033(6)
C69 0.113(11) 0.105(8) 0.171(12) -0.031(8) -0.034(9) 0.044(8)
C70 0.199(16) 0.100(8) 0.093(7) -0.020(6) -0.036(8) 0.063(9)
C71 0.139(11) 0.077(6) 0.083(6) -0.004(4) 0.014(6) 0.029(6)
C72 0.31(3) 0.123(12) 0.25(2) 0.006(13) 0.18(2) -0.031(15)
C73 0.125(10) 0.068(6) 0.095(6) 0.000(5) 0.007(6) 0.029(6)
C74 0.228(19) 0.111(10) 0.125(10) -0.039(8) -0.018(10) 0.064(11)
C75 0.226(17) 0.073(7) 0.100(7) 0.007(6) 0.004(8) 0.052(9)
N10 0.062(5) 0.057(4) 0.057(3) -0.006(3) 0.001(3) -0.013(3)
C76 0.070(6) 0.068(5) 0.060(5) 0.012(4) -0.001(4) 0.002(4)
C77 0.095(8) 0.069(6) 0.067(5) 0.011(4) -0.007(5) 0.002(5)
C78 0.080(7) 0.080(5) 0.063(5) 0.015(4) 0.002(4) 0.006(5)
C79 0.075(7) 0.079(6) 0.057(4) -0.004(4) 0.005(4) -0.003(5)
C80 0.051(5) 0.066(5) 0.058(4) 0.003(3) 0.001(3) -0.003(4)
C81 0.056(5) 0.071(5) 0.056(4) 0.003(3) 0.005(3) 0.010(4)
C82 0.061(6) 0.120(8) 0.063(4) 0.001(5) 0.006(4) -0.013(5)
C83 0.048(6) 0.131(9) 0.091(6) -0.016(6) 0.002(4) 0.003(6)
C84 0.051(6) 0.099(7) 0.075(5) 0.000(5) -0.004(4) 0.002(5)
C85 0.059(5) 0.054(4) 0.060(4) -0.013(3) 0.001(3) -0.001(4)
N11 0.050(4) 0.059(4) 0.055(3) 0.003(3) -0.001(3) 0.003(3)
C86 0.050(4) 0.045(4) 0.058(4) 0.000(3) -0.018(3) -0.002(3)
C87 0.058(5) 0.069(5) 0.061(4) 0.001(3) -0.010(3) 0.003(4)
C88 0.078(6) 0.070(5) 0.060(4) 0.004(4) -0.024(4) -0.002(4)
C89 0.086(7) 0.068(5) 0.057(4) 0.015(4) -0.002(4) 0.007(4)
N12 0.058(4) 0.064(4) 0.049(3) 0.002(3) -0.015(3) -0.001(3)
C90 0.071(6) 0.055(4) 0.059(4) 0.017(3) -0.010(4) -0.006(4)
O4 0.089(5) 0.092(4) 0.089(4) 0.045(3) -0.015(3) -0.031(4)
C91 0.088(7) 0.097(6) 0.070(5) 0.028(4) 0.008(4) -0.029(5)
C92 0.128(9) 0.085(6) 0.093(6) -0.017(5) 0.017(6) -0.017(6)
C93 0.088(7) 0.083(6) 0.122(7) 0.002(5) 0.024(5) -0.008(5)
C94 0.104(10) 0.153(11) 0.111(8) 0.013(8) -0.016(7) -0.018(8)
C95 0.115(9) 0.088(6) 0.088(6) -0.010(5) -0.007(5) -0.022(6)
C96 0.104(8) 0.067(5) 0.127(8) 0.009(5) 0.034(6) 0.005(5)
C97 0.191(17) 0.119(10) 0.237(18) 0.013(11) 0.117(14) 0.024(11)
C98 0.101(9) 0.072(6) 0.131(9) 0.023(5) 0.011(6) -0.031(5)
C99 0.163(13) 0.119(9) 0.148(10) 0.059(8) 0.007(9) -0.048(9)
C100 0.138(12) 0.077(7) 0.208(14) -0.021(7) 0.003(10) -0.035(7)
Ag5 0.0595(4) 0.0516(3) 0.0560(3) -0.0021(2) -0.0123(3) 0.0048(3)
Ag6 0.0615(4) 0.0498(3) 0.0588(3) -0.0003(3) 0.0051(3) 0.0022(3)
N13 0.076(5) 0.060(4) 0.051(3) 0.008(3) 0.003(3) -0.001(4)
C101 0.089(7) 0.056(5) 0.062(5) 0.002(4) -0.004(4) 0.011(4)
C102 0.097(8) 0.079(6) 0.062(5) 0.021(4) -0.011(5) 0.009(5)
C103 0.109(10) 0.126(9) 0.054(5) -0.002(5) 0.010(5) -0.013(7)
C104 0.100(8) 0.076(6) 0.057(4) 0.013(4) 0.014(5) 0.019(5)
C105 0.055(5) 0.050(4) 0.059(4) 0.007(3) 0.006(3) 0.006(3)
C106 0.065(6) 0.056(4) 0.056(4) 0.001(3) 0.010(4) 0.007(4)
C107 0.052(5) 0.109(7) 0.058(4) 0.005(4) 0.007(4) 0.005(5)
C108 0.058(6) 0.097(7) 0.079(5) 0.010(4) 0.013(4) -0.003(5)
C109 0.043(5) 0.087(6) 0.085(5) 0.002(4) -0.010(4) -0.003(4)
C110 0.072(6) 0.044(4) 0.061(4) -0.006(3) -0.001(4) 0.005(3)
N14 0.065(5) 0.048(3) 0.051(3) -0.001(3) -0.005(3) 0.005(3)
C111 0.061(5) 0.048(4) 0.060(4) 0.000(3) -0.004(3) 0.007(3)
C112 0.066(6) 0.067(5) 0.065(5) 0.004(4) -0.014(4) -0.007(4)
C113 0.083(7) 0.078(6) 0.057(4) 0.001(4) -0.017(4) -0.004(5)
C114 0.095(8) 0.069(5) 0.060(5) 0.001(4) -0.018(4) -0.004(5)
C115 0.058(5) 0.050(4) 0.073(5) 0.000(4) -0.013(4) -0.001(4)
N15 0.050(4) 0.053(3) 0.054(3) 0.003(3) -0.009(2) -0.001(3)
O5 0.070(4) 0.073(4) 0.074(3) 0.029(3) -0.012(3) -0.019(3)
C116 0.094(7) 0.053(5) 0.072(5) 0.012(4) 0.011(4) -0.014(4)
C117 0.084(6) 0.070(5) 0.095(6) 0.006(4) 0.004(4) -0.005(4)
C118 0.081(7) 0.074(5) 0.152(9) -0.001(6) 0.015(6) -0.009(5)
C119 0.163(13) 0.126(11) 0.125(9) -0.031(8) 0.068(8) -0.038(9)
C120 0.148(11) 0.097(8) 0.083(6) -0.007(5) -0.014(6) -0.038(7)
C121 0.077(7) 0.067(5) 0.112(7) 0.020(5) -0.008(5) -0.008(4)
C122 0.069(8) 0.083(8) 0.31(2) 0.029(10) -0.026(10) 0.004(6)
C123 0.088(7) 0.068(5) 0.099(6) 0.014(4) 0.014(5) -0.021(5)
C124 0.080(8) 0.090(8) 0.221(15) -0.004(9) 0.001(8) -0.025(6)
C125 0.167(14) 0.126(10) 0.125(9) 0.030(8) 0.048(9) -0.044(9)
N16 0.067(5) 0.058(4) 0.054(3) -0.012(3) 0.006(3) 0.010(3)
C126 0.100(8) 0.059(5) 0.061(5) -0.003(4) -0.009(5) 0.018(5)
C127 0.120(11) 0.091(7) 0.069(6) -0.016(5) -0.013(6) 0.020(7)
C128 0.145(11) 0.108(8) 0.053(5) -0.001(5) 0.006(6) 0.032(8)
C129 0.091(8) 0.100(8) 0.071(5) 0.003(5) 0.022(5) 0.015(6)
C130 0.081(7) 0.058(4) 0.052(4) 0.005(3) 0.015(4) 0.023(4)
C131 0.057(6) 0.058(5) 0.072(5) 0.014(4) 0.005(4) 0.018(4)
C132 0.066(7) 0.080(6) 0.097(6) 0.013(5) 0.017(5) 0.006(5)
C133 0.050(7) 0.103(8) 0.129(9) 0.025(7) 0.010(6) 0.009(5)
C134 0.064(7) 0.088(7) 0.116(8) 0.025(6) -0.029(6) -0.008(5)
C135 0.052(5) 0.071(5) 0.070(5) 0.007(4) -0.017(4) 0.004(4)
N17 0.061(5) 0.053(4) 0.062(3) 0.013(3) -0.006(3) 0.005(3)
C136 0.074(6) 0.060(5) 0.062(4) 0.007(3) -0.012(4) -0.003(4)
C137 0.106(8) 0.072(6) 0.080(6) 0.012(5) -0.046(6) 0.002(5)
C138 0.152(11) 0.079(6) 0.057(5) 0.005(4) -0.026(6) -0.002(7)
C139 0.134(10) 0.070(6) 0.065(5) -0.009(4) -0.006(5) 0.011(6)
C140 0.117(9) 0.060(5) 0.058(5) -0.005(4) -0.007(5) 0.005(5)
N18 0.063(4) 0.040(3) 0.070(4) -0.003(3) -0.008(3) 0.006(3)
Ag7 0.0666(5) 0.0479(3) 0.0536(3) -0.0019(2) 0.0004(3) 0.0028(3)
Ag8 0.0511(4) 0.0491(3) 0.0556(3) -0.0012(2) -0.0092(3) -0.0020(3)
N19 0.052(5) 0.069(4) 0.066(4) -0.015(3) 0.004(3) -0.002(3)
C151 0.067(7) 0.066(6) 0.117(8) -0.012(5) 0.007(5) 0.009(5)
C152 0.079(8) 0.069(6) 0.122(9) -0.011(5) 0.022(6) -0.007(5)
C153 0.102(11) 0.146(12) 0.102(9) -0.024(8) 0.035(7) -0.033(8)
C154 0.094(9) 0.086(7) 0.086(6) -0.020(5) 0.025(6) -0.023(6)
C155 0.089(7) 0.051(4) 0.058(5) -0.018(3) 0.015(4) -0.008(4)
C156 0.087(7) 0.048(4) 0.057(4) -0.003(3) 0.006(4) -0.007(4)
C157 0.118(9) 0.069(6) 0.050(4) -0.003(4) -0.001(5) -0.018(6)
C158 0.096(8) 0.070(5) 0.052(4) -0.005(4) -0.017(4) -0.002(5)
C159 0.086(7) 0.058(5) 0.060(4) -0.003(3) -0.026(4) 0.002(4)
C160 0.073(7) 0.047(4) 0.055(4) -0.005(3) -0.006(4) -0.005(4)
N20 0.057(5) 0.052(3) 0.055(3) -0.008(3) -0.003(3) -0.009(3)
C161 0.060(6) 0.056(4) 0.067(5) -0.004(4) -0.026(4) -0.003(4)
C162 0.051(6) 0.075(6) 0.083(6) -0.002(4) -0.021(4) -0.008(4)
C163 0.061(6) 0.059(5) 0.095(6) -0.009(4) -0.003(4) -0.008(4)
C164 0.082(7) 0.050(4) 0.089(6) 0.004(4) 0.014(5) -0.001(4)
C165 0.048(5) 0.060(4) 0.058(4) 0.000(3) -0.008(3) 0.010(3)
N21 0.053(4) 0.047(3) 0.048(3) -0.001(2) -0.010(3) 0.001(3)
O7 0.055(4) 0.091(4) 0.069(3) -0.036(3) -0.010(2) 0.010(3)
C166 0.077(6) 0.058(4) 0.057(4) -0.011(3) 0.005(3) 0.002(4)
C167 0.090(7) 0.082(5) 0.091(5) -0.020(4) -0.018(4) 0.016(5)
C168 0.166(12) 0.068(6) 0.121(8) -0.028(5) -0.037(8) 0.022(6)
C169 0.165(15) 0.083(7) 0.151(12) 0.009(7) -0.034(10) -0.044(9)
C170 0.093(9) 0.148(11) 0.109(8) -0.035(7) -0.012(6) -0.022(7)
C171 0.118(8) 0.093(6) 0.076(5) -0.026(5) -0.037(5) 0.017(6)
C172 0.29(2) 0.146(13) 0.156(12) -0.062(10) -0.127(14) 0.113(15)
C173 0.106(8) 0.075(6) 0.094(6) -0.031(5) 0.001(5) 0.011(5)
C174 0.26(2) 0.209(18) 0.163(13) -0.128(13) 0.090(14) -0.024(15)
C175 0.162(14) 0.140(12) 0.179(13) -0.089(10) -0.060(10) 0.025(10)
N22 0.079(6) 0.051(4) 0.066(4) 0.002(3) 0.012(4) 0.005(4)
C176 0.063(7) 0.066(6) 0.097(6) 0.007(5) 0.010(5) -0.002(5)
C177 0.080(8) 0.096(8) 0.130(10) 0.039(8) 0.031(7) 0.015(6)
C178 0.108(11) 0.082(7) 0.114(9) 0.028(6) 0.041(8) 0.021(7)
C179 0.108(9) 0.076(6) 0.066(5) 0.013(4) 0.011(5) 0.026(6)
C180 0.096(8) 0.059(5) 0.059(5) 0.022(4) 0.012(5) 0.017(5)
C181 0.081(7) 0.059(5) 0.051(4) -0.003(3) -0.008(4) 0.024(4)
C182 0.148(11) 0.082(7) 0.053(5) 0.016(4) -0.023(6) 0.026(7)
C183 0.140(11) 0.075(6) 0.062(5) 0.001(5) -0.056(6) 0.009(6)
C184 0.108(9) 0.080(7) 0.076(6) -0.001(5) -0.033(6) 0.025(6)
C185 0.066(6) 0.058(5) 0.076(5) -0.004(4) -0.027(4) 0.012(4)
N23 0.077(6) 0.054(4) 0.053(3) 0.005(3) -0.010(3) 0.013(3)
C186 0.053(6) 0.063(5) 0.076(5) -0.002(4) -0.020(4) 0.012(4)
C187 0.060(7) 0.072(6) 0.144(10) -0.010(6) -0.021(6) 0.014(5)
C188 0.044(7) 0.123(10) 0.178(13) -0.006(9) -0.001(7) 0.013(6)
C189 0.084(9) 0.106(9) 0.127(9) 0.008(7) 0.019(7) -0.006(7)
C190 0.050(5) 0.071(5) 0.079(5) 0.004(4) -0.005(4) -0.013(4)
N24 0.052(4) 0.063(4) 0.066(4) -0.010(3) -0.001(3) -0.007(3)
O8 0.080(4) 0.116(5) 0.069(3) 0.024(3) -0.013(3) -0.036(4)
C191 0.105(7) 0.091(6) 0.053(4) 0.010(4) 0.007(4) -0.036(5)
C192 0.122(10) 0.139(10) 0.096(6) -0.011(6) -0.004(6) -0.051(8)
C193 0.226(17) 0.093(8) 0.105(8) 0.002(6) 0.003(9) -0.027(9)
C194 0.28(2) 0.118(10) 0.127(10) -0.024(8) 0.053(13) -0.016(13)
C195 0.134(11) 0.134(10) 0.119(8) 0.030(8) 0.024(7) 0.015(8)
C196 0.107(8) 0.105(7) 0.088(6) 0.013(5) -0.003(5) -0.033(6)
C197 0.249(19) 0.120(10) 0.115(9) 0.045(8) -0.096(11) -0.083(11)
C198 0.172(12) 0.091(7) 0.084(6) 0.016(5) 0.013(6) -0.037(7)
C199 0.248(19) 0.110(9) 0.125(9) 0.019(7) 0.088(11) -0.057(11)
C200 0.29(2) 0.091(8) 0.152(12) 0.056(8) 0.003(12) 0.012(11)
P1 0.0791(19) 0.0891(16) 0.0628(13) -0.0074(12) -0.0140(11) 0.0061(14)
F1 0.123(5) 0.112(5) 0.128(5) -0.028(4) -0.058(4) 0.020(4)
F2 0.087(5) 0.150(7) 0.102(4) -0.028(4) -0.003(3) -0.030(4)
F3 0.075(4) 0.110(4) 0.131(5) -0.037(4) -0.004(3) 0.009(3)
F4 0.138(7) 0.122(5) 0.096(4) 0.022(4) -0.022(4) 0.003(4)
F5 0.111(5) 0.161(7) 0.080(3) -0.003(4) 0.008(3) 0.055(5)
F6 0.122(6) 0.109(5) 0.115(5) 0.019(4) 0.008(4) -0.001(4)
P2A 0.059(5) 0.089(8) 0.040(4) 0.000(2) -0.009(2) 0.007(3)
F7A 0.165(17) 0.21(2) 0.068(7) 0.026(10) -0.043(9) 0.029(14)
F8A 0.170(17) 0.158(15) 0.054(6) 0.013(8) -0.024(8) 0.039(12)
F9A 0.135(13) 0.080(7) 0.138(11) -0.017(7) 0.002(9) 0.011(8)
F10A 0.034(8) 0.31(3) 0.19(2) 0.08(2) -0.020(8) 0.025(11)
F11A 0.27(3) 0.098(11) 0.110(11) -0.048(8) -0.043(12) 0.055(13)
F12A 0.068(9) 0.112(12) 0.191(16) -0.016(11) 0.022(8) -0.026(8)
P5A 0.0708(17) 0.149(3) 0.0592(12) -0.0217(15) 0.0038(11) 0.0035(17)
F25A 0.201(10) 0.337(15) 0.080(4) -0.057(6) -0.064(5) 0.111(10)
F26A 0.152(8) 0.235(10) 0.133(6) -0.072(7) -0.040(5) 0.068(7)
F27A 0.286(14) 0.231(11) 0.110(5) 0.006(6) 0.051(7) 0.171(10)
F28A 0.186(12) 0.45(2) 0.202(11) 0.030(12) 0.087(9) -0.132(14)
F29A 0.175(8) 0.114(5) 0.131(5) -0.010(4) 0.053(5) 0.006(5)
F30A 0.200(10) 0.097(6) 0.214(9) -0.020(6) 0.049(8) -0.030(6)
P6A 0.098(11) 0.123(9) 0.059(6) -0.027(6) -0.010(5) -0.028(7)
F31A 0.146(16) 0.125(11) 0.053(6) -0.022(7) 0.005(8) -0.030(10)
F32A 0.099(10) 0.128(12) 0.092(8) 0.021(8) 0.001(7) -0.032(10)
F33A 0.15(2) 0.160(19) 0.21(3) -0.11(2) 0.059(17) -0.013(15)
F34A 0.19(2) 0.31(3) 0.125(15) 0.063(15) 0.035(12) 0.19(2)
F35A 0.35(4) 0.115(13) 0.123(19) -0.030(11) -0.008(19) -0.120(19)
F36A 0.049(8) 0.191(15) 0.130(14) -0.015(11) -0.004(7) 0.011(8)
P6B 0.056(7) 0.146(11) 0.089(9) 0.039(7) -0.005(5) 0.013(6)
F31B 0.18(2) 0.26(3) 0.143(18) 0.112(19) -0.048(16) -0.019(19)
F32B 0.24(3) 0.149(17) 0.16(2) 0.079(15) 0.055(16) 0.089(16)
F33B 0.120(17) 0.45(5) 0.100(14) 0.000(19) 0.000(11) 0.04(2)
F34B 0.102(14) 0.19(2) 0.068(8) -0.009(9) -0.024(8) -0.058(12)
F35B 0.128(13) 0.095(8) 0.084(8) -0.012(7) 0.021(7) 0.010(8)
F36B 0.17(2) 0.161(18) 0.087(13) 0.013(11) -0.085(15) -0.037(14)
P7A 0.0513(18) 0.0594(16) 0.0393(12) -0.0037(10) 0.0051(11) -0.0014(12)
F37A 0.102(7) 0.096(5) 0.070(4) -0.013(4) -0.034(4) -0.009(5)
F38A 0.143(9) 0.124(7) 0.060(4) -0.025(4) -0.046(5) 0.038(6)
F39A 0.106(6) 0.055(4) 0.091(5) 0.000(3) 0.028(4) 0.025(4)
F40A 0.146(10) 0.049(5) 0.180(10) -0.007(5) 0.079(9) -0.010(5)
F41A 0.052(5) 0.162(10) 0.086(5) -0.045(5) 0.000(4) 0.037(5)
F42A 0.108(7) 0.133(7) 0.073(4) 0.026(4) -0.002(4) -0.059(6)
P8A 0.100(7) 0.154(10) 0.097(7) -0.013(5) -0.029(4) 0.026(5)
F43A 0.35(3) 0.131(14) 0.076(9) 0.030(8) 0.097(14) 0.054(16)
F44A 0.21(2) 0.152(18) 0.095(12) 0.063(12) 0.023(11) 0.012(14)
F45A 0.30(3) 0.125(14) 0.115(12) -0.078(11) 0.034(15) -0.099(17)
F46A 0.020(8) 0.40(4) 0.24(2) 0.00(2) -0.045(9) 0.007(12)
F47A 0.143(12) 0.087(8) 0.108(9) -0.048(7) 0.008(8) -0.006(8)
F48A 0.109(15) 0.29(3) 0.17(2) 0.04(2) 0.022(12) 0.110(18)
O10 0.108(8) 0.130(8) 0.120(7) -0.023(6) -0.005(6) 0.013(6)
C201 0.095(10) 0.054(5) 0.120(9) -0.002(5) -0.011(7) -0.006(5)
C202 0.137(12) 0.104(9) 0.104(8) -0.007(7) 0.004(8) -0.014(8)
C203 0.116(12) 0.083(8) 0.137(10) 0.005(7) -0.013(8) 0.006(7)
O11 0.116(9) 0.195(11) 0.144(8) -0.054(8) -0.023(7) 0.050(8)
C204 0.140(14) 0.073(7) 0.129(10) -0.017(7) -0.038(10) 0.014(8)
C205 0.138(14) 0.100(9) 0.191(15) 0.002(10) -0.007(11) 0.009(9)
C206 0.089(11) 0.134(13) 0.176(14) 0.003(10) -0.006(9) 0.018(9)
O12 0.087(6) 0.095(6) 0.110(6) -0.011(4) -0.009(4) -0.002(4)
C207 0.109(11) 0.062(6) 0.113(9) -0.016(5) -0.002(7) -0.004(6)
C208 0.121(11) 0.076(7) 0.116(9) 0.009(6) -0.017(7) -0.027(7)
C209 0.082(9) 0.103(9) 0.145(11) -0.020(8) 0.018(7) -0.024(7)
O13 0.118(9) 0.116(7) 0.151(8) -0.015(6) -0.045(7) 0.014(6)
C210 0.113(13) 0.078(8) 0.161(14) -0.006(8) -0.012(10) -0.001(8)
C211 0.154(17) 0.098(10) 0.171(14) 0.009(9) -0.044(12) 0.004(10)
C212 0.151(15) 0.179(15) 0.106(9) 0.004(9) -0.041(9) -0.060(11)

loop_
_atom_type_symbol
_atom_type_description
_atom_type_scat_dispersion_real
_atom_type_scat_dispersion_imag
_atom_type_scat_source
C C 0.0033 0.0016 'International Tables Vol C Tables 4.2.6.8 and 6.1.1.4'
H H 0.0000 0.0000 'International Tables Vol C Tables 4.2.6.8 and 6.1.1.4'
N N 0.0061 0.0033 'International Tables Vol C Tables 4.2.6.8 and 6.1.1.4'
O O 0.0106 0.0060 'International Tables Vol C Tables 4.2.6.8 and 6.1.1.4'
F F 0.0171 0.0103 'International Tables Vol C Tables 4.2.6.8 and 6.1.1.4'
P P 0.1023 0.0942 'International Tables Vol C Tables 4.2.6.8 and 6.1.1.4'
Ag Ag -0.8971 1.1015 'International Tables Vol C Tables 4.2.6.8 and 6.1.1.4'

loop_
_geom_angle_atom_site_label_1
_geom_angle_atom_site_label_2
_geom_angle_atom_site_label_3
_geom_angle
N3 Ag1 N6 176.1(3)
N3 Ag1 Ag2 88.1(2)
N6 Ag1 Ag2 88.22(18)
N1 Ag2 N4 174.9(3)
N1 Ag2 N5 112.4(3)
N4 Ag2 N5 70.9(3)
N1 Ag2 N2 71.4(3)
N4 Ag2 N2 110.7(2)
N5 Ag2 N2 118.7(2)
N1 Ag2 Ag1 91.52(18)
N4 Ag2 Ag1 93.52(19)
N5 Ag2 Ag1 59.45(14)
N2 Ag2 Ag1 59.26(15)
N1 Ag2 Ag3 83.28(18)
N4 Ag2 Ag3 91.67(19)
N5 Ag2 Ag3 123.68(15)
N2 Ag2 Ag3 117.61(15)
Ag1 Ag2 Ag3 174.68(3)
C5 N1 C1 117.4(9)
C5 N1 Ag2 122.1(7)
C1 N1 Ag2 120.5(6)
N1 C1 C2 124.7(11)
C1 C2 C3 115.9(12)
C4 C3 C2 118.2(11)
C3 C4 C5 121.6(12)
N1 C5 C4 121.8(11)
N1 C5 C6 117.4(8)
C4 C5 C6 120.9(10)
C7 C6 N2 124.3(10)
C7 C6 C5 119.8(8)
N2 C6 C5 116.0(7)
C6 C7 C8 115.8(9)
C9 C8 C7 120.9(10)
C8 C9 C10 118.2(11)
N2 C10 C9 122.3(9)
N2 C10 C11 117.8(7)
C9 C10 C11 119.9(9)
C10 N2 C6 118.4(7)
C10 N2 Ag2 127.6(5)
C6 N2 Ag2 105.8(5)
C12 C11 N3 123.2(8)
C12 C11 C10 122.4(8)
N3 C11 C10 114.5(8)
C11 C12 C13 117.7(9)
C14 C13 C12 119.5(11)
C13 C14 C15 119.5(10)
N3 C15 O1 111.0(10)
N3 C15 C14 123.5(9)
O1 C15 C14 125.5(9)
C15 N3 C11 116.7(8)
C15 N3 Ag1 116.9(7)
C11 N3 Ag1 125.3(6)
C15 O1 C16 121.0(9)
O1 C16 C21 111.6(8)
O1 C16 C17 109.7(9)
C21 C16 C17 103.9(7)
C18 C17 C16 103.5(7)
C19 C18 C17 105.8(8)
C19 C18 C23 103.9(8)
C17 C18 C23 100.0(7)
C18 C19 C20 104.1(8)
C19 C20 C21 104.7(8)
C22 C21 C16 115.1(12)
C22 C21 C20 111.6(12)
C16 C21 C20 107.0(8)
C22 C21 C23 120.3(11)
C16 C21 C23 99.8(7)
C20 C21 C23 101.3(8)
C21 C23 C18 94.0(6)
C21 C23 C24 115.7(9)
C18 C23 C24 113.3(9)
C21 C23 C25 115.0(10)
C18 C23 C25 110.6(9)
C24 C23 C25 107.9(10)
C30 N4 C26 118.8(8)
C30 N4 Ag2 120.9(6)
C26 N4 Ag2 120.2(6)
C27 C26 N4 123.8(10)
C26 C27 C28 117.8(10)
C29 C28 C27 118.4(10)
C28 C29 C30 122.0(11)
N4 C30 C29 119.1(10)
N4 C30 C31 118.4(7)
C29 C30 C31 122.5(9)
N5 C31 C32 123.3(10)
N5 C31 C30 116.2(7)
C32 C31 C30 120.6(8)
C33 C32 C31 118.6(9)
C32 C33 C34 122.2(9)
C35 C34 C33 115.1(10)
N5 C35 C34 121.8(8)
N5 C35 C36 118.4(7)
C34 C35 C36 119.8(9)
C31 N5 C35 119.0(7)
C31 N5 Ag2 106.6(5)
C35 N5 Ag2 125.7(5)
N6 C36 C37 119.7(9)
N6 C36 C35 117.5(8)
C37 C36 C35 122.7(9)
C38 C37 C36 120.2(10)
C37 C38 C39 120.2(11)
C40 C39 C38 116.1(10)
N6 C40 C39 126.6(10)
N6 C40 O2A 111.9(10)
C39 C40 O2A 120.6(10)
N6 C40 O2B 106.5(10)
C39 C40 O2B 124.4(10)
O2A C40 O2B 27.9(6)
C40 N6 C36 117.2(8)
C40 N6 Ag1 118.3(6)
C36 N6 Ag1 123.7(6)
C40 O2A C41A 119.2(12)
O2A C41A C46A 112.8(12)
O2A C41A C42A 108.8(13)
C46A C41A C42A 102.3(10)
C43A C42A C41A 104.1(11)
C44A C43A C42A 104.9(15)
C44A C43A C48A 106.4(13)
C42A C43A C48A 98.5(13)
C43A C44A C45A 103.7(13)
C44A C45A C46A 105.6(12)
C47A C46A C45A 111.3(18)
C47A C46A C41A 115.7(18)
C45A C46A C41A 108.7(14)
C47A C46A C48A 119.1(17)
C45A C46A C48A 100.9(12)
C41A C46A C48A 99.5(11)
C43A C48A C50A 108.7(15)
C43A C48A C46A 93.1(10)
C50A C48A C46A 118.3(16)
C43A C48A C49A 116.9(15)
C50A C48A C49A 107.9(15)
C46A C48A C49A 111.7(14)
C41B O2B C40 123.2(11)
O2B C41B C46B 106.7(12)
O2B C41B C42B 112.1(14)
C46B C41B C42B 103.0(10)
C43B C42B C41B 102.7(11)
C44B C43B C42B 104.7(14)
C44B C43B C48B 101.4(13)
C42B C43B C48B 101.9(13)
C43B C44B C45B 105.6(13)
C44B C45B C46B 103.6(11)
C47B C46B C41B 114.4(17)
C47B C46B C45B 111.9(18)
C41B C46B C45B 109.5(12)
C47B C46B C48B 117.7(17)
C41B C46B C48B 101.2(12)
C45B C46B C48B 100.8(11)
C46B C48B C43B 94.0(10)
C46B C48B C50B 114.0(15)
C43B C48B C50B 113.8(14)
C46B C48B C49B 116.9(15)
C43B C48B C49B 109.3(16)
C50B C48B C49B 108.4(15)
N7 Ag3 N10 178.9(2)
N7 Ag3 N11 108.6(2)
N10 Ag3 N11 70.8(2)
N7 Ag3 Ag4 89.43(16)
N10 Ag3 Ag4 89.51(18)
N11 Ag3 Ag4 57.08(15)
N7 Ag3 Ag2 94.77(16)
N10 Ag3 Ag2 86.29(18)
N11 Ag3 Ag2 120.82(15)
Ag4 Ag3 Ag2 175.78(3)
N9 Ag4 N12 178.6(3)
N9 Ag4 Ag3 90.48(17)
N12 Ag4 Ag3 90.76(18)
C55 N7 C51 116.9(7)
C55 N7 Ag3 121.8(5)
C51 N7 Ag3 120.8(6)
C52 C51 N7 123.7(10)
C51 C52 C53 118.8(10)
C52 C53 C54 118.9(9)
C55 C54 C53 118.7(10)
N7 C55 C54 122.9(9)
N7 C55 C56 117.6(7)
C54 C55 C56 119.5(9)
N8 C56 C57 121.6(8)
N8 C56 C55 116.5(8)
C57 C56 C55 121.9(8)
C58 C57 C56 119.3(9)
C57 C58 C59 120.3(10)
C60 C59 C58 117.3(9)
N8 C60 C59 123.6(8)
N8 C60 C61 115.5(7)
C59 C60 C61 120.8(7)
C60 N8 C56 117.8(8)
N9 C61 C62 121.0(7)
N9 C61 C60 117.2(6)
C62 C61 C60 121.7(8)
C63 C62 C61 117.7(9)
C64 C63 C62 121.4(8)
C63 C64 C65 118.2(8)
N9 C65 O3 113.3(7)
N9 C65 C64 121.9(9)
O3 C65 C64 124.8(8)
C65 N9 C61 119.7(7)
C65 N9 Ag4 115.9(6)
C61 N9 Ag4 123.9(5)
C65 O3 C66 120.7(7)
O3 C66 C71 109.2(7)
O3 C66 C67 110.3(9)
C71 C66 C67 102.1(9)
C68 C67 C66 103.3(8)
C69 C68 C67 107.5(9)
C69 C68 C73 103.5(10)
C67 C68 C73 102.5(9)
C70 C69 C68 102.7(10)
C69 C70 C71 105.3(10)
C72 C71 C66 116.0(13)
C72 C71 C73 114.1(10)
C66 C71 C73 102.5(8)
C72 C71 C70 114.1(12)
C66 C71 C70 107.8(9)
C73 C71 C70 100.7(10)
C75 C73 C74 107.5(10)
C75 C73 C71 115.9(9)
C74 C73 C71 112.7(11)
C75 C73 C68 115.3(11)
C74 C73 C68 113.7(10)
C71 C73 C68 91.5(8)
C80 N10 C76 118.2(7)
C80 N10 Ag3 120.8(6)
C76 N10 Ag3 120.7(6)
C77 C76 N10 123.7(9)
C76 C77 C78 120.2(10)
C77 C78 C79 117.0(9)
C80 C79 C78 120.5(10)
N10 C80 C79 120.4(8)
N10 C80 C81 117.6(7)
C79 C80 C81 122.0(9)
N11 C81 C82 121.6(8)
N11 C81 C80 118.3(8)
C82 C81 C80 120.1(7)
C83 C82 C81 117.8(9)
C82 C83 C84 121.3(10)
C83 C84 C85 117.5(9)
N11 C85 C84 122.9(8)
N11 C85 C86 117.0(8)
C84 C85 C86 120.0(8)
C81 N11 C85 118.8(7)
C81 N11 Ag3 103.1(5)
C85 N11 Ag3 127.5(5)
N12 C86 C87 119.9(7)
N12 C86 C85 116.7(6)
C87 C86 C85 123.3(8)
C88 C87 C86 117.0(8)
C89 C88 C87 122.7(8)
C88 C89 C90 119.0(8)
C90 N12 C86 121.8(7)
C90 N12 Ag4 114.2(6)
C86 N12 Ag4 123.1(5)
N12 C90 O4 114.3(7)
N12 C90 C89 119.4(9)
O4 C90 C89 126.2(8)
C90 O4 C91 121.3(7)
O4 C91 C96 110.9(8)
O4 C91 C92 111.5(9)
C96 C91 C92 103.9(8)
C93 C92 C91 103.1(8)
C92 C93 C94 105.1(8)
C92 C93 C98 104.0(9)
C94 C93 C98 103.4(9)
C95 C94 C93 104.3(9)
C94 C95 C96 104.7(8)
C97 C96 C91 118.3(12)
C97 C96 C95 113.7(11)
C91 C96 C95 105.7(7)
C97 C96 C98 116.1(9)
C91 C96 C98 100.2(8)
C95 C96 C98 100.5(9)
C100 C98 C93 114.5(11)
C100 C98 C99 106.2(9)
C93 C98 C99 118.3(11)
C100 C98 C96 112.9(10)
C93 C98 C96 92.5(7)
C99 C98 C96 112.1(10)
N18 Ag5 N15 178.9(2)
N18 Ag5 Ag6 91.02(16)
N15 Ag5 Ag6 89.50(17)
N16 Ag6 N13 178.3(3)
N16 Ag6 N17 71.2(2)
N13 Ag6 N17 107.4(2)
N16 Ag6 Ag5 88.98(18)
N13 Ag6 Ag5 89.52(19)
N17 Ag6 Ag5 56.96(15)
N16 Ag6 Ag7 86.89(18)
N13 Ag6 Ag7 94.63(19)
N17 Ag6 Ag7 123.47(15)
Ag5 Ag6 Ag7 175.30(3)
C101 N13 C105 120.9(7)
C101 N13 Ag6 117.3(7)
C105 N13 Ag6 121.2(5)
N13 C101 C102 119.6(10)
C103 C102 C101 121.0(9)
C104 C103 C102 117.8(9)
C103 C104 C105 120.5(10)
N13 C105 C104 120.1(8)
N13 C105 C106 117.2(7)
C104 C105 C106 122.7(8)
N14 C106 C107 121.7(8)
N14 C106 C105 117.6(8)
C107 C106 C105 120.6(7)
C108 C107 C106 118.7(8)
C109 C108 C107 120.5(10)
C108 C109 C110 119.2(9)
N14 C110 C109 119.9(8)
N14 C110 C111 118.0(8)
C109 C110 C111 122.1(8)
C106 N14 C110 120.0(8)
N15 C111 C112 120.4(8)
N15 C111 C110 116.3(7)
C112 C111 C110 123.3(9)
C113 C112 C111 120.4(9)
C112 C113 C114 119.0(8)
C115 C114 C113 118.5(9)
O5 C115 C114 127.3(9)
O5 C115 N15 110.6(7)
C114 C115 N15 122.1(8)
C111 N15 C115 119.6(7)
C111 N15 Ag5 125.7(5)
C115 N15 Ag5 114.3(5)
C115 O5 C116 118.9(7)
O5 C116 C121 108.7(7)
O5 C116 C117 111.9(8)
C121 C116 C117 103.3(7)
C118 C117 C116 103.5(8)
C119 C118 C117 107.1(9)
C119 C118 C123 105.0(10)
C117 C118 C123 100.6(8)
C118 C119 C120 102.2(9)
C121 C120 C119 104.4(8)
C122 C121 C116 111.8(10)
C122 C121 C120 114.5(11)
C116 C121 C120 108.9(9)
C122 C121 C123 119.7(9)
C116 C121 C123 99.7(7)
C120 C121 C123 100.7(8)
C125 C123 C118 113.9(10)
C125 C123 C124 106.6(10)
C118 C123 C124 114.1(10)
C125 C123 C121 116.2(10)
C118 C123 C121 93.9(7)
C124 C123 C121 112.0(9)
C130 N16 C126 117.5(8)
C130 N16 Ag6 122.6(6)
C126 N16 Ag6 119.4(7)
N16 C126 C127 123.1(11)
C128 C127 C126 116.3(11)
C129 C128 C127 120.8(10)
C128 C129 C130 118.4(12)
N16 C130 C129 123.8(10)
N16 C130 C131 117.2(7)
C129 C130 C131 119.0(10)
C132 C131 N17 124.0(9)
C132 C131 C130 121.0(8)
N17 C131 C130 115.0(8)
C131 C132 C133 120.0(10)
C132 C133 C134 119.6(11)
C133 C134 C135 117.6(10)
N17 C135 C134 121.7(9)
N17 C135 C136 115.8(8)
C134 C135 C136 122.3(9)
C135 N17 C131 117.0(8)
C135 N17 Ag6 129.0(5)
C131 N17 Ag6 104.2(6)
N18 C136 C137 121.2(9)
N18 C136 C135 116.6(7)
C137 C136 C135 122.0(9)
C138 C137 C136 120.7(11)
C137 C138 C139 118.6(9)
C140 C139 C138 117.0(10)
O6B C140 N18 104.2(9)
O6B C140 C139 130.4(11)
N18 C140 C139 124.9(11)
O6B C140 O6A 18.9(9)
N18 C140 O6A 111.5(9)
C139 C140 O6A 122.8(11)
C136 N18 C140 117.3(8)
C136 N18 Ag5 125.8(5)
C140 N18 Ag5 116.4(6)
C140 O6A C141 128.3(12)
O6A C141 C146 111.1(10)
O6A C141 C142 113.7(12)
C146 C141 C142 103.8(9)
C143 C142 C141 102.8(10)
C144 C143 C142 104.3(12)
C144 C143 C148 100.8(11)
C142 C143 C148 103.3(11)
C143 C144 C145 104.7(11)
C146 C145 C144 104.9(10)
C147 C146 C141 114.6(11)
C147 C146 C145 112.4(12)
C141 C146 C145 109.0(11)
C147 C146 C148 120.0(12)
C141 C146 C148 100.5(10)
C145 C146 C148 98.5(9)
C150 C148 C143 113.2(11)
C150 C148 C146 114.2(11)
C143 C148 C146 95.0(9)
C150 C148 C149 109.1(12)
C143 C148 C149 113.6(12)
C146 C148 C149 111.2(11)
C140 O6B C141 109.9(12)
O6B C141 C146 103.1(12)
O6B C141 C142 111.7(14)
C146 C141 C142 103.1(11)
C143 C142 C141 102.5(13)
C144 C143 C142 101.9(19)
C144 C143 C148 105.5(16)
C142 C143 C148 103.0(15)
C143 C144 C145 103.6(15)
C144 C145 C146 104.5(14)
C147 C146 C145 106.0(18)
C147 C146 C141 116.6(16)
C145 C146 C141 111.5(16)
C147 C146 C148 123.0(17)
C145 C146 C148 98.6(13)
C141 C146 C148 99.7(12)
C143 C148 C149 114.4(18)
C143 C148 C150 116.6(16)
C149 C148 C150 105.5(16)
C143 C148 C146 93.2(11)
C149 C148 C146 111.8(17)
C150 C148 C146 115.3(16)
N22 Ag7 N19 177.1(3)
N22 Ag7 N20 110.9(3)
N19 Ag7 N20 70.7(3)
N22 Ag7 N23 71.7(3)
N19 Ag7 N23 109.9(3)
N20 Ag7 N23 116.7(2)
N22 Ag7 Ag8 91.33(19)
N19 Ag7 Ag8 91.5(2)
N20 Ag7 Ag8 58.98(14)
N23 Ag7 Ag8 57.71(14)
N22 Ag7 Ag6 92.18(19)
N19 Ag7 Ag6 85.0(2)
N20 Ag7 Ag6 116.34(14)
N23 Ag7 Ag6 126.89(14)
Ag8 Ag7 Ag6 175.01(2)
N24 Ag8 N21 178.2(2)
N24 Ag8 Ag7 89.09(18)
N21 Ag8 Ag7 89.17(16)
C151 N19 C155 118.6(8)
C151 N19 Ag7 120.8(7)
C155 N19 Ag7 120.4(6)
N19 C151 C152 120.8(11)
C153 C152 C151 122.3(13)
C152 C153 C154 118.7(11)
C155 C154 C153 118.4(12)
N19 C155 C154 121.1(10)
N19 C155 C156 117.3(8)
C154 C155 C156 121.6(10)
N20 C156 C155 119.4(8)
N20 C156 C157 119.1(10)
C155 C156 C157 121.4(9)
C158 C157 C156 120.4(9)
C157 C158 C159 119.7(8)
C160 C159 C158 118.0(10)
N20 C160 C159 122.9(8)
N20 C160 C161 116.7(7)
C159 C160 C161 120.4(9)
C156 N20 C160 119.8(7)
C156 N20 Ag7 104.6(6)
C160 N20 Ag7 127.0(5)
N21 C161 C162 118.7(8)
N21 C161 C160 118.7(8)
C162 C161 C160 122.6(8)
C163 C162 C161 120.5(9)
C162 C163 C164 121.5(10)
C163 C164 C165 116.4(9)
O7 C165 N21 111.0(7)
O7 C165 C164 126.5(8)
N21 C165 C164 122.5(8)
C165 N21 C161 120.3(8)
C165 N21 Ag8 116.4(5)
C161 N21 Ag8 122.1(6)
C165 O7 C166 118.2(7)
O7 C166 C171 108.6(7)
O7 C166 C167 113.9(6)
C171 C166 C167 105.6(7)
C168 C167 C166 102.0(7)
C169 C168 C167 107.0(9)
C169 C168 C173 106.2(11)
C167 C168 C173 102.5(8)
C168 C169 C170 103.9(11)
C169 C170 C171 103.2(10)
C172 C171 C166 115.1(10)
C172 C171 C173 118.2(9)
C166 C171 C173 99.1(8)
C172 C171 C170 116.1(13)
C166 C171 C170 106.7(7)
C173 C171 C170 99.3(9)
C174 C173 C175 104.3(11)
C174 C173 C168 113.7(13)
C175 C173 C168 115.6(11)
C174 C173 C171 117.0(11)
C175 C173 C171 113.8(10)
C168 C173 C171 92.8(7)
C176 N22 C180 118.5(8)
C176 N22 Ag7 120.3(6)
C180 N22 Ag7 120.8(7)
N22 C176 C177 120.7(11)
C178 C177 C176 122.3(13)
C177 C178 C179 118.2(11)
C180 C179 C178 118.2(11)
N22 C180 C179 122.1(11)
N22 C180 C181 116.8(8)
C179 C180 C181 120.9(10)
N23 C181 C182 119.1(10)
N23 C181 C180 119.8(7)
C182 C181 C180 121.0(9)
C183 C182 C181 118.9(10)
C184 C183 C182 120.4(9)
C183 C184 C185 119.4(12)
N23 C185 C184 122.0(10)
N23 C185 C186 117.1(8)
C184 C185 C186 120.9(10)
C185 N23 C181 120.2(8)
C185 N23 Ag7 128.1(6)
C181 N23 Ag7 102.8(6)
N24 C186 C187 119.5(10)
N24 C186 C185 116.9(8)
C187 C186 C185 123.6(9)
C186 C187 C188 119.1(11)
C189 C188 C187 121.6(12)
C188 C189 C190 117.2(11)
O8 C190 N24 112.0(8)
O8 C190 C189 126.8(9)
N24 C190 C189 121.2(10)
C190 N24 C186 121.1(8)
C190 N24 Ag8 115.1(6)
C186 N24 Ag8 123.2(6)
C190 O8 C191 118.9(8)
O8 C191 C196 107.7(8)
O8 C191 C192 114.2(7)
C196 C191 C192 104.5(9)
C191 C192 C193 102.7(9)
C194 C193 C192 106.6(11)
C194 C193 C198 103.8(13)
C192 C193 C198 99.9(10)
C193 C194 C195 105.2(11)
C194 C195 C196 104.0(11)
C197 C196 C198 115.7(9)
C197 C196 C191 112.7(11)
C198 C196 C191 99.5(9)
C197 C196 C195 117.2(12)
C198 C196 C195 101.6(9)
C191 C196 C195 108.2(8)
C199 C198 C196 119.2(11)
C199 C198 C200 109.3(11)
C196 C198 C200 112.5(12)
C199 C198 C193 112.6(13)
C196 C198 C193 92.9(8)
C200 C198 C193 109.2(12)
F5 P1 F6 92.0(4)
F5 P1 F1 93.7(4)
F6 P1 F1 89.9(4)
F5 P1 F4 89.2(4)
F6 P1 F4 178.6(5)
F1 P1 F4 89.4(4)
F5 P1 F2 88.9(4)
F6 P1 F2 90.6(4)
F1 P1 F2 177.4(4)
F4 P1 F2 90.0(4)
F5 P1 F3 177.2(4)
F6 P1 F3 88.8(4)
F1 P1 F3 89.1(4)
F4 P1 F3 90.0(4)
F2 P1 F3 88.4(4)
F11B P2A F7C 85.4(16)
F11B P2A F9C 162.5(17)
F7C P2A F9C 96.9(16)
F11B P2A F11A 126.2(15)
F7C P2A F11A 104.9(12)
F9C P2A F11A 70.1(14)
F11B P2A F10B 101.9(14)
F7C P2A F10B 101.5(17)
F9C P2A F10B 60.6(14)
F11A P2A F10B 126.0(13)
F11B P2A F10A 140.7(16)
F7C P2A F10A 79.1(14)
F9C P2A F10A 25.9(14)
F11A P2A F10A 92.8(12)
F10B P2A F10A 47.8(12)
F11B P2A F8A 83.8(12)
F7C P2A F8A 17.0(11)
F9C P2A F8A 103.4(15)
F11A P2A F8A 92.2(9)
F10B P2A F8A 118.4(13)
F10A P2A F8A 90.7(9)
F11B P2A F10C 71.8(14)
F7C P2A F10C 100.1(13)
F9C P2A F10C 90.8(14)
F11A P2A F10C 150.0(12)
F10B P2A F10C 30.2(11)
F10A P2A F10C 75.7(14)
F8A P2A F10C 115.2(12)
F11B P2A F7A 98.1(13)
F7C P2A F7A 161.3(14)
F9C P2A F7A 74.4(14)
F11A P2A F7A 87.9(9)
F10B P2A F7A 59.8(12)
F10A P2A F7A 86.9(9)
F8A P2A F7A 177.6(11)
F10C P2A F7A 64.2(11)
F11B P2A F8B 99.5(16)
F7C P2A F8B 165.7(16)
F9C P2A F8B 82.5(17)
F11A P2A F8B 61.4(12)
F10B P2A F8B 90.7(12)
F10A P2A F8B 104.4(15)
F8A P2A F8B 149.6(14)
F10C P2A F8B 94.2(14)
F7A P2A F8B 31.7(12)
F11B P2A F12C 108.0(16)
F7C P2A F12C 93.2(12)
F9C P2A F12C 89.2(14)
F11A P2A F12C 21.7(10)
F10B P2A F12C 147.6(15)
F10A P2A F12C 108.7(14)
F8A P2A F12C 77.7(11)
F10C P2A F12C 166.7(14)
F7A P2A F12C 103.1(12)
F8B P2A F12C 72.6(14)
F11B P2A F9A 49.4(12)
F7C P2A F9A 78.8(12)
F9C P2A F9A 113.9(14)
F11A P2A F9A 174.5(11)
F10B P2A F9A 56.2(11)
F10A P2A F9A 92.0(10)
F8A P2A F9A 90.6(9)
F10C P2A F9A 29.8(9)
F7A P2A F9A 89.5(9)
F8B P2A F9A 114.6(13)
F12C P2A F9A 156.1(12)
F8C F7A F8B 27(3)
F8C F7A P2C 84.0(18)
F8B F7A P2C 72.1(16)
F8C F7A F10B 144(2)
F8B F7A F10B 132(2)
P2C F7A F10B 61.7(11)
F8C F7A P2A 86.8(19)
F8B F7A P2A 74.3(15)
P2C F7A P2A 2.9(10)
F10B F7A P2A 59.1(9)
F8C F7A P2B 89(2)
F8B F7A P2B 72.4(14)
P2C F7A P2B 10.7(10)
F10B F7A P2B 59.5(9)
P2A F7A P2B 9.1(8)
F8C F7A F10C 125(3)
F8B F7A F10C 128.4(19)
P2C F7A F10C 59.2(9)
F10B F7A F10C 28.8(11)
P2A F7A F10C 57.7(9)
P2B F7A F10C 63.0(11)
F7B F8A P2A 76.2(15)
F7B F8A P2B 72.7(13)
P2A F8A P2B 9.1(8)
F7B F8A F12B 120(2)
P2A F8A F12B 61.5(9)
P2B F8A F12B 58.7(9)
F7B F8A P2C 78.7(15)
P2A F8A P2C 2.5(9)
P2B F8A P2C 10.5(9)
F12B F8A P2C 59.7(11)
F10C F9A F11B 110(2)
F10C F9A F10B 24(2)
F11B F9A F10B 109.6(14)
F10C F9A P2A 73.2(15)
F11B F9A P2A 53.8(10)
F10B F9A P2A 60.1(9)
F10C F9A P2C 72.0(14)
F11B F9A P2C 51.9(11)
F10B F9A P2C 60.4(11)
P2A F9A P2C 4.0(9)
F10C F9A P2B 70.4(16)
F11B F9A P2B 59.0(8)
F10B F9A P2B 55.8(8)
P2A F9A P2B 5.2(8)
P2C F9A P2B 8.2(9)
F9C F10A F10B 102(4)
F9C F10A F9B 25(3)
F10B F10A F9B 125(2)
F9C F10A P2B 70(2)
F10B F10A P2B 72.0(13)
F9B F10A P2B 72.9(14)
F9C F10A P2A 76(2)
F10B F10A P2A 65.9(11)
F9B F10A P2A 80.5(14)
P2B F10A P2A 7.7(9)
F9C F10A F7B 117(3)
F10B F10A F7B 100.3(18)
F9B F10A F7B 99.9(17)
P2B F10A F7B 63.0(10)
P2A F10A F7B 61.4(10)
F9C F10A P2C 74(2)
F10B F10A P2C 64.5(14)
F9B F10A P2C 79.5(14)
P2B F10A P2C 7.6(10)
P2A F10A P2C 3.2(8)
F7B F10A P2C 64.6(12)
F12C F11A F12B 15(3)
F12C F11A P2B 89(2)
F12B F11A P2B 78.5(13)
F12C F11A F9B 137(4)
F12B F11A F9B 122(2)
P2B F11A F9B 68.4(11)
F12C F11A P2C 84(2)
F12B F11A P2C 75.6(14)
P2B F11A P2C 10.6(11)
F9B F11A P2C 78.1(13)
F12C F11A P2A 84(2)
F12B F11A P2A 74.4(13)
P2B F11A P2A 7.4(10)
F9B F11A P2A 75.7(11)
P2C F11A P2A 4.1(9)
F12C F11A F8B 110(3)
F12B F11A F8B 113(2)
P2B F11A F8B 62.9(10)
F9B F11A F8B 93.0(14)
P2C F11A F8B 56.6(12)
P2A F11A F8B 60.4(10)
F12C F11A F9C 131(3)
F12B F11A F9C 116.1(19)
P2B F11A F9C 47.8(11)
F9B F11A F9C 22.6(10)
P2C F11A F9C 56.8(10)
P2A F11A F9C 54.9(11)
F8B F11A F9C 75.2(15)
F11B F12A P2C 57.5(14)
F11B F12A P2A 55.9(13)
P2C F12A P2A 3.3(8)
F11B F12A P2B 61.6(12)
P2C F12A P2B 5.8(9)
P2A F12A P2B 5.8(7)
F9C P2B F11A 81.8(18)
F9C P2B F10A 29.4(16)
F11A P2B F10A 107.8(16)
F9C P2B F7C 106.0(19)
F11A P2B F7C 112.5(16)
F10A P2B F7C 83.4(16)
F9C P2B F12C 102.7(18)
F11A P2B F12C 23.4(11)
F10A P2B F12C 124.5(18)
F7C P2B F12C 96.4(15)
F9C P2B F10B 64.7(17)
F11A P2B F10B 138.9(15)
F10A P2B F10B 49.9(13)
F7C P2B F10B 99.6(16)
F12C P2B F10B 161.8(17)
F9C P2B F8B 90(2)
F11A P2B F8B 65.3(14)
F10A P2B F8B 113.4(16)
F7C P2B F8B 163.1(18)
F12C P2B F8B 75.8(15)
F10B P2B F8B 90.7(13)
F9C P2B F7B 86.9(19)
F11A P2B F7B 113.4(15)
F10A P2B F7B 64.4(14)
F7C P2B F7B 19.4(14)
F12C P2B F7B 104.0(15)
F10B P2B F7B 88.9(12)
F8B P2B F7B 177.2(16)
F9C P2B F12B 114.6(19)
F11A P2B F12B 42.0(12)
F10A P2B F12B 128.5(16)
F7C P2B F12B 78.4(16)
F12C P2B F12B 19.5(13)
F10B P2B F12B 177.8(15)
F8B P2B F12B 91.5(13)
F7B P2B F12B 88.9(13)
F9C P2B F11B 156(2)
F11A P2B F11B 120.3(16)
F10A P2B F11B 131.8(18)
F7C P2B F11B 76.3(15)
F12C P2B F11B 101.1(15)
F10B P2B F11B 90.9(13)
F8B P2B F11B 90.3(13)
F7B P2B F11B 92.5(13)
F12B P2B F11B 89.7(12)
F9C P2B F8A 114(2)
F11A P2B F8A 98.0(13)
F10A P2B F8A 96.0(15)
F7C P2B F8A 16.8(11)
F12C P2B F8A 80.1(13)
F10B P2B F8A 116.4(14)
F8B P2B F8A 149.3(15)
F7B P2B F8A 32.4(12)
F12B P2B F8A 61.7(13)
F11B P2B F8A 75.8(12)
F9C P2B F9B 26.1(14)
F11A P2B F9B 57.8(13)
F10A P2B F9B 50.1(14)
F7C P2B F9B 104.1(15)
F12C P2B F9B 77.0(14)
F10B P2B F9B 90.8(12)
F8B P2B F9B 88.9(13)
F7B P2B F9B 88.3(12)
F12B P2B F9B 88.6(13)
F11B P2B F9B 178.1(15)
F8A P2B F9B 104.1(14)
F7C F7B F8A 24(3)
F7C F7B P2B 71(3)
F8A F7B P2B 74.9(15)
F7C F7B F10A 123(3)
F8A F7B F10A 126(2)
P2B F7B F10A 52.6(11)
F7C F7B P2A 64(3)
F8A F7B P2A 71.6(16)
P2B F7B P2A 9.0(8)
F10A F7B P2A 58.3(9)
F7C F7B P2C 64(3)
F8A F7B P2C 71.1(16)
P2B F7B P2C 9.3(9)
F10A F7B P2C 58.8(11)
P2A F7B P2C 0.5(8)
F7A F8B P2C 74.2(18)
F7A F8B P2B 75.9(17)
P2C F8B P2B 11.0(10)
F7A F8B P2A 74.0(16)
P2C F8B P2A 1.9(10)
P2B F8B P2A 9.1(9)
F7A F8B F11A 121(3)
P2C F8B F11A 59.2(12)
P2B F8B F11A 51.7(10)
P2A F8B F11A 58.2(9)
F9C F9B F10A 24(3)
F9C F9B F11A 106(2)
F10A F9B F11A 110.8(14)
F9C F9B P2B 56(2)
F10A F9B P2B 57.0(11)
F11A F9B P2B 53.8(9)
F9C F9B P2A 55(2)
F10A F9B P2A 56.3(8)
F11A F9B P2A 54.6(7)
P2B F9B P2A 1.0(7)
F9C F9B P2C 55.4(19)
F10A F9B P2C 58.5(10)
F11A F9B P2C 52.7(9)
P2B F9B P2C 3.7(9)
P2A F9B P2C 3.4(7)
F10C F10B F10A 135(3)
F10C F10B F9A 24.5(19)
F10A F10B F9A 111.5(17)
F10C F10B P2A 76.7(19)
F10A F10B P2A 66.3(10)
F9A F10B P2A 63.7(10)
F10C F10B F7A 84(3)
F10A F10B F7A 99.3(17)
F9A F10B F7A 94.8(17)
P2A F10B F7A 61.1(10)
F10C F10B F9C 136(2)
F10A F10B F9C 25.7(16)
F9A F10B F9C 120.0(15)
P2A F10B F9C 59.6(12)
F7A F10B F9C 74.5(15)
F10C F10B P2B 85.9(19)
F10A F10B P2B 58.2(11)
F9A F10B P2B 72.4(11)
P2A F10B P2B 9.2(9)
F7A F10B P2B 61.4(10)
F9C F10B P2B 50.4(12)
F10C F10B P2C 75.5(18)
F10A F10B P2C 69.2(13)
F9A F10B P2C 64.2(11)
P2A F10B P2C 4.1(9)
F7A F10B P2C 57.2(11)
F9C F10B P2C 60.8(11)
P2B F10B P2C 11.1(10)
F11C F11B F12A 22(2)
F11C F11B F9A 172(4)
F12A F11B F9A 156(2)
F11C F11B P2C 104(3)
F12A F11B P2C 83.2(18)
F9A F11B P2C 79.0(16)
F11C F11B P2A 107(3)
F12A F11B P2A 86.6(16)
F9A F11B P2A 76.7(14)
P2C F11B P2A 4.8(10)
F11C F11B P2B 105(3)
F12A F11B P2B 85.4(16)
F9A F11B P2B 78.3(13)
P2C F11B P2B 5.2(11)
P2A F11B P2B 1.7(8)
F11C F11B F10C 149(4)
F12A F11B F10C 130(2)
F9A F11B F10C 26.6(10)
P2C F11B F10C 61.2(11)
P2A F11B F10C 60.8(11)
P2B F11B F10C 62.5(11)
F12C F12B F11A 17(3)
F12C F12B P2B 72(3)
F11A F12B P2B 59.5(12)
F12C F12B F8A 128(3)
F11A F12B F8A 111.3(18)
P2B F12B F8A 59.6(9)
F12C F12B P2A 77(3)
F11A F12B P2A 66.2(10)
P2B F12B P2A 8.8(8)
F8A F12B P2A 57.7(8)
F12C F12B P2C 75(3)
F11A F12B P2C 64.9(12)
P2B F12B P2C 10.7(9)
F8A F12B P2C 61.2(10)
P2A F12B P2C 4.0(8)
F11B P2C F8B 106.1(19)
F11B P2C F7A 103.6(18)
F8B P2C F7A 33.7(13)
F11B P2C F11A 130.4(19)
F8B P2C F11A 64.2(15)
F7A P2C F11A 91.8(13)
F11B P2C F12A 39.3(13)
F8B P2C F12A 79.5(16)
F7A P2C F12A 96.7(15)
F11A P2C F12A 92.9(14)
F11B P2C F7C 82.2(16)
F8B P2C F7C 165.4(18)
F7A P2C F7C 157.1(16)
F11A P2C F7C 101.2(13)
F12A P2C F7C 101.2(14)
F11B P2C F8C 95.8(17)
F8B P2C F8C 15.3(14)
F7A P2C F8C 24.2(10)
F11A P2C F8C 79.5(13)
F12A P2C F8C 76.8(12)
F7C P2C F8C 177.9(15)
F11B P2C F10B 102.1(17)
F8B P2C F10B 93.7(16)
F7A P2C F10B 61.0(13)
F11A P2C F10B 126.2(17)
F12A P2C F10B 132.8(17)
F7C P2C F10B 96.2(16)
F8C P2C F10B 84.9(15)
F11B P2C F11C 22.7(13)
F8B P2C F11C 93.2(17)
F7A P2C F11C 103.3(15)
F11A P2C F11C 108.1(15)
F12A P2C F11C 17.0(11)
F7C P2C F11C 90.5(12)
F8C P2C F11C 87.4(11)
F10B P2C F11C 122.3(15)
F11B P2C F10C 72.4(15)
F8B P2C F10C 98.3(16)
F7A P2C F10C 66.0(12)
F11A P2C F10C 153.1(15)
F12A P2C F10C 104.3(14)
F7C P2C F10C 95.7(12)
F8C P2C F10C 84.4(11)
F10B P2C F10C 29.9(11)
F11C P2C F10C 92.4(13)
F11B P2C F12C 110.5(16)
F8B P2C F12C 75.8(15)
F7A P2C F12C 107.9(14)
F11A P2C F12C 21.9(10)
F12A P2C F12C 76.4(12)
F7C P2C F12C 90.1(11)
F8C P2C F12C 89.9(12)
F10B P2C F12C 147.4(16)
F11C P2C F12C 89.5(11)
F10C P2C F12C 173.9(14)
F11B P2C F9C 159.7(19)
F8B P2C F9C 84.5(18)
F7A P2C F9C 75.6(15)
F11A P2C F9C 69.7(15)
F12A P2C F9C 160.3(15)
F7C P2C F9C 91.3(13)
F8C P2C F9C 90.7(12)
F10B P2C F9C 59.4(14)
F11C P2C F9C 177.3(15)
F10C P2C F9C 89.3(13)
F12C P2C F9C 88.6(13)
F7B F7C P2A 97(3)
F7B F7C P2B 90(3)
P2A F7C P2B 9.8(9)
F7B F7C P2C 99(3)
P2A F7C P2C 1.8(10)
P2B F7C P2C 11.1(10)
F7A F8C P2C 71.9(19)
F7A F8C P2A 70.6(18)
P2C F8C P2A 1.5(9)
F7A F8C P2B 69.2(19)
P2C F8C P2B 9.5(9)
P2A F8C P2B 8.5(8)
F10A F9C F9B 131(6)
F10A F9C P2B 81(2)
F9B F9C P2B 98(3)
F10A F9C P2A 78(2)
F9B F9C P2A 103(3)
P2B F9C P2A 5.1(9)
F10A F9C F10B 52(3)
F9B F9C F10B 163(3)
P2B F9C F10B 64.9(13)
P2A F9C F10B 59.8(11)
F10A F9C P2C 81(2)
F9B F9C P2C 103(3)
P2B F9C P2C 6.5(11)
P2A F9C P2C 3.9(8)
F10B F9C P2C 59.8(12)
F10A F9C F11A 125(3)
F9B F9C F11A 52(2)
P2B F9C F11A 50.4(12)
P2A F9C F11A 55.0(9)
F10B F9C F11A 111.4(14)
P2C F9C F11A 53.6(10)
F10B F10C F9A 131(4)
F10B F10C P2A 73.2(18)
F9A F10C P2A 77.0(14)
F10B F10C P2C 74.6(18)
F9A F10C P2C 78.4(16)
P2A F10C P2C 4.1(9)
F10B F10C F7A 68(3)
F9A F10C F7A 124(2)
P2A F10C F7A 58.1(8)
P2C F10C F7A 54.7(9)
F10B F10C P2B 65.8(16)
F9A F10C P2B 82.8(16)
P2A F10C P2B 7.4(8)
P2C F10C P2B 9.5(9)
F7A F10C P2B 56.1(10)
F10B F10C F11B 121(2)
F9A F10C F11B 43.2(16)
P2A F10C F11B 47.5(9)
P2C F10C F11B 46.4(10)
F7A F10C F11B 81.1(12)
P2B F10C F11B 54.8(8)
F11B F11C P2C 53(2)
F11B F11C P2A 52(2)
P2C F11C P2A 3.7(8)
F11B F11C P2B 56(2)
P2C F11C P2B 4.7(9)
P2A F11C P2B 4.0(7)
F12B F12C F11A 147(5)
F12B F12C P2B 88(3)
F11A F12C P2B 67(2)
F12B F12C P2C 86(3)
F11A F12C P2C 74(2)
P2B F12C P2C 10.9(10)
F12B F12C P2A 84(3)
F11A F12C P2A 74(2)
P2B F12C P2A 8.5(9)
P2C F12C P2A 4.0(9)
P3C P3A F18C 148(2)
P3C P3A F14B 130.1(16)
F18C P3A F14B 82.0(18)
P3C P3A F14C 93.0(13)
F18C P3A F14C 118.1(17)
F14B P3A F14C 38.6(10)
P3C P3A F15B 93.0(14)
F18C P3A F15B 75.0(19)
F14B P3A F15B 104.2(11)
F14C P3A F15B 99.8(10)
P3C P3A F17A 148.2(12)
F18C P3A F17A 60.6(17)
F14B P3A F17A 29.9(10)
F14C P3A F17A 67.1(9)
F15B P3A F17A 114.0(9)
P3C P3A F13A 118.8(13)
F18C P3A F13A 50.0(19)
F14B P3A F13A 90.0(10)
F14C P3A F13A 102.6(9)
F15B P3A F13A 26.5(7)
F17A P3A F13A 90.5(7)
P3C P3A F18B 120.9(14)
F18C P3A F18B 32.8(18)
F14B P3A F18B 105.4(12)
F14C P3A F18B 143.9(11)
F15B P3A F18B 91.2(9)
F17A P3A F18B 77.0(9)
F13A P3A F18B 73.2(9)
P3C P3A F18A 74.8(13)
F18C P3A F18A 129.8(19)
F14B P3A F18A 63.3(11)
F14C P3A F18A 28.0(7)
F15B P3A F18A 79.7(8)
F17A P3A F18A 93.1(7)
F13A P3A F18A 92.8(7)
F18B P3A F18A 162.6(10)
P3C P3A F16A 101.8(13)
F18C P3A F16A 52.9(18)
F14B P3A F16A 120.3(12)
F14C P3A F16A 155.0(10)
F15B P3A F16A 99.5(9)
F17A P3A F16A 90.4(7)
F13A P3A F16A 87.8(7)
F18B P3A F16A 20.2(8)
F18A P3A F16A 176.4(9)
P3C P3A F17C 79.0(15)
F18C P3A F17C 107.0(18)
F14B P3A F17C 88.1(14)
F14C P3A F17C 90.1(11)
F15B P3A F17C 167.6(13)
F17A P3A F17C 76.6(11)
F13A P3A F17C 156.9(12)
F18B P3A F17C 85.1(14)
F18A P3A F17C 106.8(11)
F16A P3A F17C 73.4(12)
P3C P3A F15A 30.6(11)
F18C P3A F15A 119.6(18)
F14B P3A F15A 152.3(13)
F14C P3A F15A 114.5(10)
F15B P3A F15A 68.7(10)
F17A P3A F15A 176.8(10)
F13A P3A F15A 91.8(8)
F18B P3A F15A 101.6(10)
F18A P3A F15A 89.0(9)
F16A P3A F15A 87.4(9)
F17C P3A F15A 100.5(13)
F15B F13A F18C 115.2(17)
F15B F13A F15C 6.5(15)
F18C F13A F15C 111.0(12)
F15B F13A P3A 72.8(13)
F18C F13A P3A 45.8(8)
F15C F13A P3A 67.4(7)
F15B F13A P3B 67.7(12)
F18C F13A P3B 48.7(9)
F15C F13A P3B 62.8(8)
P3A F13A P3B 8.0(5)
F15B F13A P3C 58.7(13)
F18C F13A P3C 58.0(8)
F15C F13A P3C 53.7(6)
P3A F13A P3C 14.6(4)
P3B F13A P3C 9.3(5)
F17B F14A F17C 30(3)
F17B F14A P3C 97.6(17)
F17C F14A P3C 90.9(17)
F17B F14A P3B 88.0(16)
F17C F14A P3B 78.4(17)
P3C F14A P3B 12.8(7)
F17B F14A P3A 90.0(16)
F17C F14A P3A 76.1(17)
P3C F14A P3A 19.1(5)
P3B F14A P3A 9.4(6)
F17B F14A F16C 132(2)
F17C F14A F16C 147(2)
P3C F14A F16C 60.3(8)
P3B F14A F16C 73.1(10)
P3A F14A F16C 78.2(9)
F13B F15A F13C 17.9(16)
F13B F15A P3C 98.0(19)
F13C F15A P3C 83.1(13)
F13B F15A F15C 142(3)
F13C F15A F15C 128(2)
P3C F15A F15C 76.0(12)
F13B F15A P3B 90.7(17)
F13C F15A P3B 74.6(13)
P3C F15A P3B 10.9(7)
F15C F15A P3B 77.0(12)
F13B F15A F16C 112(3)
F13C F15A F16C 115(2)
P3C F15A F16C 69.6(11)
F15C F15A F16C 101.1(17)
P3B F15A F16C 79.8(12)
F13B F15A F16B 139(3)
F13C F15A F16B 132.4(17)
P3C F15A F16B 55.7(10)
F15C F15A F16B 68.3(15)
P3B F15A F16B 66.3(9)
F16C F15A F16B 33.6(12)
F13B F15A P3A 96.1(16)
F13C F15A P3A 79.3(12)
P3C F15A P3A 13.5(6)
F15C F15A P3A 69.5(11)
P3B F15A P3A 7.6(6)
F16C F15A P3A 82.8(10)
F16B F15A P3A 65.3(9)
F13B F15A F15B 118(2)
F13C F15A F15B 102.3(16)
P3C F15A F15B 63.7(10)
F15C F15A F15B 26.1(11)
P3B F15A F15B 60.3(8)
F16C F15A F15B 114.3(14)
F16B F15A F15B 81.3(11)
P3A F15A F15B 52.9(7)
F18B F16A F18C 32.6(18)
F18B F16A F13C 135(3)
F18C F16A F13C 108.6(15)
F18B F16A P3B 87(2)
F18C F16A P3B 54.9(10)
F13C F16A P3B 63.3(9)
F18B F16A P3A 77.0(19)
F18C F16A P3A 44.5(8)
F13C F16A P3A 73.0(8)
P3B F16A P3A 10.7(6)
F18B F16A P3C 93(2)
F18C F16A P3C 60.8(8)
F13C F16A P3C 56.4(7)
P3B F16A P3C 6.9(7)
P3A F16A P3C 17.3(4)
F14B F17A F18C 91.9(19)
F14B F17A P3A 59.2(12)
F18C F17A P3A 44.6(7)
F14B F17A F14C 12.7(17)
F18C F17A F14C 93.9(12)
P3A F17A F14C 55.1(6)
F14B F17A P3B 62.5(12)
F18C F17A P3B 47.0(8)
P3A F17A P3B 6.3(5)
F14C F17A P3B 57.0(7)
F14B F17A P3C 56.7(12)
F18C F17A P3C 52.3(6)
P3A F17A P3C 8.1(3)
F14C F17A P3C 50.8(5)
P3B F17A P3C 6.3(5)
F14C F18A F16B 122(2)
F14C F18A P3C 83.4(13)
F16B F18A P3C 56.6(9)
F14C F18A F14B 28.2(15)
F16B F18A F14B 122.0(13)
P3C F18A F14B 68.6(8)
F14C F18A P3A 70.2(13)
F16B F18A P3A 76.6(10)
P3C F18A P3A 20.0(5)
F14B F18A P3A 50.4(7)
F14C F18A P3B 75.5(14)
F16B F18A P3B 66.9(9)
P3C F18A P3B 10.3(6)
F14B F18A P3B 58.7(7)
P3A F18A P3B 9.9(6)
F14C F18A F15C 127.9(18)
F16B F18A F15C 64.6(14)
P3C F18A F15C 56.4(7)
F14B F18A F15C 100.9(12)
P3A F18A F15C 61.2(8)
P3B F18A F15C 59.6(8)
F18C P3B F15A 123.1(19)
F18C P3B F14A 130.2(19)
F15A P3B F14A 100.8(12)
F18C P3B F17C 103.9(18)
F15A P3B F17C 118.1(17)
F14A P3B F17C 27.7(12)
F18C P3B F16A 52.9(15)
F15A P3B F16A 98.5(12)
F14A P3B F16A 102.5(10)
F17C P3B F16A 78.4(14)
F18C P3B F13C 100.0(16)
F15A P3B F13C 46.0(11)
F14A P3B F13C 94.3(12)
F17C P3B F13C 91.8(14)
F16A P3B F13C 55.4(10)
F18C P3B F17B 114(2)
F15A P3B F17B 105.1(13)
F14A P3B F17B 22.3(7)
F17C P3B F17B 13.0(14)
F16A P3B F17B 80.1(10)
F13C P3B F17B 82.3(12)
F18C P3B F14B 67.2(16)
F15A P3B F14B 148.0(14)
F14A P3B F14B 88.5(10)
F17C P3B F14B 83.6(15)
F16A P3B F14B 109.3(12)
F13C P3B F14B 164.7(14)
F17B P3B F14B 95.1(10)
F18C P3B F16B 143.9(19)
F15A P3B F16B 60.8(11)
F14A P3B F16B 75.8(10)
F17C P3B F16B 103.3(16)
F16A P3B F16B 157.8(12)
F13C P3B F16B 102.5(13)
F17B P3B F16B 96.8(11)
F14B P3B F16B 92.8(11)
F18C P3B F13B 113.1(17)
F15A P3B F13B 29.0(10)
F14A P3B F13B 93.5(10)
F17C P3B F13B 99.3(15)
F16A P3B F13B 72.7(10)
F13C P3B F13B 17.6(10)
F17B P3B F13B 87.7(10)
F14B P3B F13B 176.7(12)
F16B P3B F13B 85.2(10)
F18C P3B F18B 32.7(16)
F15A P3B F18B 110.3(12)
F14A P3B F18B 114.6(11)
F17C P3B F18B 87.5(15)
F16A P3B F18B 20.2(8)
F13C P3B F18B 72.3(12)
F17B P3B F18B 92.9(10)
F14B P3B F18B 92.8(11)
F16B P3B F18B 168.4(11)
F13B P3B F18B 88.7(10)
F18C P3B F15B 66.8(18)
F15A P3B F15B 71.4(11)
F14A P3B F15B 159.4(11)
F17C P3B F15B 170.0(16)
F16A P3B F15B 97.6(10)
F13C P3B F15B 93.3(12)
F17B P3B F15B 175.6(11)
F14B P3B F15B 89.2(10)
F16B P3B F15B 83.9(10)
F13B P3B F15B 88.0(9)
F18B P3B F15B 86.0(10)
F15A F13B P3C 51.1(13)
F15A F13B P3B 60.3(13)
P3C F13B P3B 11.4(6)
F15A F13B P3A 59.4(12)
P3C F13B P3A 13.8(4)
P3B F13B P3A 4.7(5)
F17A F14B F14C 157(3)
F17A F14B P3A 90.9(16)
F14C F14B P3A 80.5(13)
F17A F14B F18A 156.8(17)
F14C F14B F18A 21.9(12)
P3A F14B F18A 66.2(9)
F17A F14B P3B 91.9(16)
F14C F14B P3B 77.4(12)
P3A F14B P3B 6.3(6)
F18A F14B P3B 65.0(8)
F17A F14B F18C 59.7(18)
F14C F14B F18C 121.3(17)
P3A F14B F18C 43.6(9)
F18A F14B F18C 102.1(13)
P3B F14B F18C 48.5(9)
F17A F14B P3C 101.4(16)
F14C F14B P3C 67.4(11)
P3A F14B P3C 13.9(5)
F18A F14B P3C 55.4(7)
P3B F14B P3C 10.0(6)
F18C F14B P3C 57.4(8)
F13A F15B F15C 168(3)
F13A F15B P3A 80.7(14)
F15C F15B P3A 89.1(15)
F13A F15B P3B 88.4(15)
F15C F15B P3B 82.3(15)
P3A F15B P3B 10.2(6)
F13A F15B P3C 99.6(15)
F15C F15B P3C 70.9(13)
P3A F15B P3C 19.4(5)
P3B F15B P3C 11.4(6)
F13A F15B F18C 41.8(14)
F15C F15B F18C 129.9(19)
P3A F15B F18C 41.7(9)
P3B F15B F18C 47.6(10)
P3C F15B F18C 59.1(9)
F13A F15B F15A 129.2(18)
F15C F15B F15A 47.4(17)
P3A F15B F15A 58.3(7)
P3B F15B F15A 48.3(8)
P3C F15B F15A 40.3(6)
F18C F15B F15A 88.7(12)
F16C F16B F18A 149(3)
F16C F16B P3C 89.1(18)
F18A F16B P3C 79.4(12)
F16C F16B F15A 72(2)
F18A F16B F15A 117.4(14)
P3C F16B F15A 48.6(8)
F16C F16B P3B 92.8(18)
F18A F16B P3B 74.7(10)
P3C F16B P3B 4.8(8)
F15A F16B P3B 52.9(8)
F16C F16B F14C 126(3)
F18A F16B F14C 23.4(10)
P3C F16B F14C 67.0(10)
F15A F16B F14C 113.6(11)
P3B F16B F14C 62.3(9)
F16C F16B F15C 122(2)
F18A F16B F15C 78.5(15)
P3C F16B F15C 63.8(10)
F15A F16B F15C 51.0(12)
P3B F16B F15C 64.2(10)
F14C F16B F15C 90.8(13)
F16C F16B P3A 102.1(18)
F18A F16B P3A 65.1(9)
P3C F16B P3A 14.4(6)
F15A F16B P3A 59.9(7)
P3B F16B P3A 9.8(5)
F14C F16B P3A 54.0(7)
F15C F16B P3A 61.9(9)
F14A F17B P3B 69.7(15)
F14A F17B P3C 60.9(14)
P3B F17B P3C 11.6(6)
F14A F17B P3A 69.9(15)
P3B F17B P3A 8.6(6)
P3C F17B P3A 18.3(4)
F16A F18B F18C 127(3)
F16A F18B P3A 82.8(19)
F18C F18B P3A 44.6(12)
F16A F18B P3B 72.3(18)
F18C F18B P3B 55.0(14)
P3A F18B P3B 10.7(5)
F16A F18B P3C 69.6(18)
F18C F18B P3C 57.6(12)
P3A F18B P3C 14.2(4)
P3B F18B P3C 4.3(6)
P3A P3C F15A 135.9(16)
P3A P3C F16B 129.1(18)
F15A P3C F16B 75.7(14)
P3A P3C F14A 102.4(13)
F15A P3C F14A 115.8(13)
F16B P3C F14A 87.8(11)
P3A P3C F13B 124.8(14)
F15A P3C F13B 30.9(11)
F16B P3C F13B 101.3(13)
F14A P3C F13B 100.1(10)
P3A P3C F18A 85.2(13)
F15A P3C F18A 110.7(13)
F16B P3C F18A 44.0(10)
F14A P3C F18A 95.7(8)
F13B P3C F18A 141.2(11)
P3A P3C F13C 109.1(15)
F15A P3C F13C 48.0(12)
F16B P3C F13C 119.2(14)
F14A P3C F13C 96.5(10)
F13B P3C F13C 18.2(10)
F18A P3C F13C 158.7(11)
P3A P3C F16C 156.6(15)
F15A P3C F16C 65.0(13)
F16B P3C F16C 34.3(13)
F14A P3C F16C 67.3(12)
F13B P3C F16C 78.5(12)
F18A P3C F16C 75.4(11)
F13C P3C F16C 93.3(11)
P3A P3C F15C 95.3(16)
F15A P3C F15C 57.1(13)
F16B P3C F15C 68.2(14)
F14A P3C F15C 155.9(13)
F13B P3C F15C 82.7(12)
F18A P3C F15C 69.3(10)
F13C P3C F15C 93.1(11)
F16C P3C F15C 90.1(12)
P3A P3C F17C 81.5(16)
F15A P3C F17C 125.7(15)
F16B P3C F17C 113.6(15)
F14A P3C F17C 26.4(11)
F13B P3C F17C 99.4(13)
F18A P3C F17C 109.9(12)
F13C P3C F17C 88.3(11)
F16C P3C F17C 92.7(12)
F15C P3C F17C 176.7(14)
P3A P3C F17B 93.5(14)
F15A P3C F17B 113.9(14)
F16B P3C F17B 108.3(12)
F14A P3C F17B 21.5(7)
F13B P3C F17B 89.6(10)
F18A P3C F17B 114.8(10)
F13C P3C F17B 81.0(12)
F16C P3C F17B 83.0(14)
F15C P3C F17B 170.6(14)
F17C P3C F17B 12.6(13)
P3A P3C F18C 21.8(15)
F15A P3C F18C 116.2(15)
F16B P3C F18C 144.4(16)
F14A P3C F18C 112.6(14)
F13B P3C F18C 103.2(14)
F18A P3C F18C 102.9(13)
F13C P3C F18C 88.4(12)
F16C P3C F18C 178.3(14)
F15C P3C F18C 89.7(13)
F17C P3C F18C 87.4(13)
F17B P3C F18C 97.3(16)
F15A F13C F16A 116.8(14)
F15A F13C P3C 48.9(8)
F16A F13C P3C 73.2(9)
F15A F13C P3B 59.5(9)
F16A F13C P3B 61.3(10)
P3C F13C P3B 12.0(6)
F15A F13C P3A 61.5(8)
F16A F13C P3A 57.6(7)
P3C F13C P3A 16.5(4)
P3B F13C P3A 5.7(6)
F18A F14C F14B 130(2)
F18A F14C P3A 81.8(12)
F14B F14C P3A 60.9(11)
F18A F14C F16B 34.9(15)
F14B F14C F16B 126.8(14)
P3A F14C F16B 66.0(8)
F18A F14C P3C 69.3(12)
F14B F14C P3C 79.9(12)
P3A F14C P3C 19.5(5)
F16B F14C P3C 47.4(7)
F18A F14C P3B 78.5(13)
F14B F14C P3B 68.6(11)
P3A F14C P3B 9.2(6)
F16B F14C P3B 58.7(7)
P3C F14C P3B 11.3(6)
F18A F14C F17A 133.9(18)
F14B F14C F17A 10.3(14)
P3A F14C F17A 57.7(7)
F16B F14C F17A 123.0(10)
P3C F14C F17A 75.6(8)
P3B F14C F17A 64.4(8)
F15B F15C F15A 107(2)
F15B F15C F13A 5.7(13)
F15A F15C F13A 105.4(15)
F15B F15C P3C 79.9(15)
F15A F15C P3C 46.9(7)
F13A F15C P3C 75.5(10)
F15B F15C F16B 121(2)
F15A F15C F16B 60.7(12)
F13A F15C F16B 115.1(13)
P3C F15C F16B 48.0(8)
F15B F15C P3A 62.5(14)
F15A F15C P3A 62.4(8)
F13A F15C P3A 57.8(8)
P3C F15C P3A 18.5(5)
F16B F15C P3A 61.1(8)
F15B F15C P3B 69.7(14)
F15A F15C P3B 52.4(9)
F13A F15C P3B 65.5(9)
P3C F15C P3B 10.2(6)
F16B F15C P3B 57.2(8)
P3A F15C P3B 10.0(5)
F15B F15C F18A 93(2)
F15A F15C F18A 90.7(12)
F13A F15C F18A 87.8(12)
P3C F15C F18A 54.3(7)
F16B F15C F18A 36.9(9)
P3A F15C F18A 54.1(6)
P3B F15C F18A 57.7(8)
F16B F16C F15A 74.6(19)
F16B F16C P3C 56.7(12)
F15A F16C P3C 45.4(7)
F16B F16C F14A 91(2)
F15A F16C F14A 88.5(11)
P3C F16C F14A 52.4(7)
F16B F16C P3B 59.2(12)
F15A F16C P3B 47.5(7)
P3C F16C P3B 3.6(6)
F14A F16C P3B 48.8(7)
F16B F16C P3A 53.4(12)
F15A F16C P3A 50.9(6)
P3C F16C P3A 6.0(4)
F14A F16C P3A 50.3(5)
P3B F16C P3A 6.3(5)
F14A F17C P3B 73.8(14)
F14A F17C P3C 62.7(13)
P3B F17C P3C 11.5(7)
F14A F17C P3A 78.6(15)
P3B F17C P3A 10.2(6)
P3C F17C P3A 19.5(5)
F18B F18C P3A 103(3)
F18B F18C F13A 128(4)
P3A F18C F13A 84.2(19)
F18B F18C F16A 20.2(13)
P3A F18C F16A 82.6(17)
F13A F18C F16A 123(3)
F18B F18C P3B 92(2)
P3A F18C P3B 10.8(7)
F13A F18C P3B 87.9(17)
F16A F18C P3B 72.2(15)
F18B F18C F17A 116(4)
P3A F18C F17A 74.8(16)
F13A F18C F17A 116(3)
F16A F18C F17A 113(3)
P3B F18C F17A 82.1(16)
F18B F18C P3C 95(2)
P3A F18C P3C 10.3(7)
F13A F18C P3C 82.7(13)
F16A F18C P3C 75.2(12)
P3B F18C P3C 5.1(8)
F17A F18C P3C 84.5(13)
F18B F18C F14B 134(4)
P3A F18C F14B 54.5(13)
F13A F18C F14B 92(2)
F16A F18C F14B 122(2)
P3B F18C F14B 64.3(12)
F17A F18C F14B 28.5(10)
P3C F18C F14B 64.8(10)
F18B F18C F15B 120(3)
P3A F18C F15B 63.4(14)
F13A F18C F15B 23.0(8)
F16A F18C F15B 108.1(19)
P3B F18C F15B 65.6(12)
F17A F18C F15B 115(2)
P3C F18C F15B 60.4(9)
F14B F18C F15B 87.4(15)
F23C P4A F19B 38.6(17)
F23C P4A F21B 84.6(17)
F19B P4A F21B 114.4(11)
F23C P4A F19A 84.8(17)
F19B P4A F19A 56.9(9)
F21B P4A F19A 100.9(9)
F23C P4A F21A 144.1(18)
F19B P4A F21A 154.0(11)
F21B P4A F21A 59.6(9)
F19A P4A F21A 98.0(8)
F23C P4A F22A 48.3(16)
F19B P4A F22A 79.5(9)
F21B P4A F22A 36.6(7)
F19A P4A F22A 91.5(7)
F21A P4A F22A 95.8(7)
F23C P4A F24B 127.3(19)
F19B P4A F24B 97.3(11)
F21B P4A F24B 97.9(11)
F19A P4A F24B 42.8(9)
F21A P4A F24B 61.1(10)
F22A P4A F24B 114.4(10)
F23C P4A F23A 40.7(16)
F19B P4A F23A 31.7(8)
F21B P4A F23A 124.3(10)
F19A P4A F23A 86.6(6)
F21A P4A F23A 173.4(8)
F22A P4A F23A 88.8(6)
F24B P4A F23A 121.1(10)
F23C P4A F19C 110.5(17)
F19B P4A F19C 128.0(12)
F21B P4A F19C 30.1(9)
F19A P4A F19C 87.9(9)
F21A P4A F19C 34.6(8)
F22A P4A F19C 63.0(8)
F24B P4A F19C 70.2(12)
F23A P4A F19C 151.1(9)
F23C P4A F24A 130.1(17)
F19B P4A F24A 98.8(9)
F21B P4A F24A 145.1(10)
F19A P4A F24A 87.8(7)
F21A P4A F24A 85.9(8)
F22A P4A F24A 178.3(7)
F24B P4A F24A 66.0(10)
F23A P4A F24A 89.6(7)
F19C P4A F24A 118.5(9)
F23C P4A F20A 90.4(18)
F19B P4A F20A 114.7(12)
F21B P4A F20A 87.0(9)
F19A P4A F20A 170.4(9)
F21A P4A F20A 90.8(9)
F22A P4A F20A 91.6(7)
F24B P4A F20A 142.2(11)
F23A P4A F20A 84.4(8)
F19C P4A F20A 101.7(10)
F24A P4A F20A 88.9(7)
F23C P4A F22C 106.5(17)
F19B P4A F22C 133.1(14)
F21B P4A F22C 80.0(12)
F19A P4A F22C 168.7(12)
F21A P4A F22C 72.6(12)
F22A P4A F22C 95.6(11)
F24B P4A F22C 125.9(14)
F23A P4A F22C 102.4(12)
F19C P4A F22C 87.5(11)
F24A P4A F22C 85.3(12)
F20A P4A F22C 18.4(12)
F24C F19A F24B 27.5(18)
F24C F19A F19B 123(2)
F24B F19A F19B 119.4(12)
F24C F19A P4A 86.4(15)
F24B F19A P4A 68.8(9)
F19B F19A P4A 54.3(7)
F24C F19A P4C 70.3(14)
F24B F19A P4C 54.1(9)
F19B F19A P4C 66.5(8)
P4A F19A P4C 16.1(5)
F24C F19A P4B 76.7(14)
F24B F19A P4B 61.9(8)
F19B F19A P4B 58.5(7)
P4A F19A P4B 11.0(4)
P4C F19A P4B 8.0(6)
F22C F20A F22B 162(4)
F22C F20A P4B 76(2)
F22B F20A P4B 89(2)
F22C F20A P4A 81(2)
F22B F20A P4A 82(2)
P4B F20A P4A 13.3(5)
F22C F20A P4C 70(2)
F22B F20A P4C 94(2)
P4B F20A P4C 5.8(7)
P4A F20A P4C 15.7(5)
F19C F21A F20B 140(2)
F19C F21A F21C 158.5(19)
F20B F21A F21C 49.0(15)
F19C F21A P4C 89.4(13)
F20B F21A P4C 76.3(12)
F21C F21A P4C 73.8(10)
F19C F21A F21B 29.1(14)
F20B F21A F21B 112.6(16)
F21C F21A F21B 143.0(13)
P4C F21A F21B 70.1(9)
F19C F21A P4B 88.7(14)
F20B F21A P4B 71.8(10)
F21C F21A P4B 76.6(11)
P4C F21A P4B 8.5(7)
F21B F21A P4B 66.5(8)
F19C F21A P4A 74.5(12)
F20B F21A P4A 85.4(10)
F21C F21A P4A 89.5(10)
P4C F21A P4A 15.7(6)
F21B F21A P4A 54.5(7)
P4B F21A P4A 14.6(5)
F19C F21A F24B 87.9(18)
F20B F21A F24B 110.9(15)
F21C F21A F24B 71.4(15)
P4C F21A F24B 53.8(9)
F21B F21A F24B 93.4(12)
P4B F21A F24B 62.3(8)
P4A F21A F24B 59.5(8)
F21B F22A F23C 108.5(13)
F21B F22A P4A 61.8(9)
F23C F22A P4A 47.0(8)
F21B F22A F19C 17.2(13)
F23C F22A F19C 105.7(11)
P4A F22A F19C 59.4(6)
F21B F22A P4B 59.4(8)
F23C F22A P4B 49.1(10)
P4A F22A P4B 6.3(4)
F19C F22A P4B 59.0(6)
F21B F22A P4C 54.8(9)
F23C F22A P4C 54.2(8)
P4A F22A P4C 7.2(4)
F19C F22A P4C 52.4(5)
P4B F22A P4C 8.2(5)
F19B F23A F23C 53(2)
F19B F23A P4A 58.7(10)
F23C F23A P4A 46.1(9)
F19B F23A F20C 95.7(16)
F23C F23A F20C 109.9(12)
P4A F23A F20C 63.9(7)
F19B F23A P4B 69.3(10)
F23C F23A P4B 58.4(11)
P4A F23A P4B 13.4(4)
F20C F23A P4B 51.8(8)
F19B F23A F22B 114.2(14)
F23C F23A F22B 70(2)
P4A F23A F22B 59.3(7)
F20C F23A F22B 75.2(13)
P4B F23A F22B 54.1(6)
F19B F23A P4C 63.3(11)
F23C F23A P4C 57.7(9)
P4A F23A P4C 11.7(5)
F20C F23A P4C 52.2(6)
P4B F23A P4C 6.6(6)
F22B F23A P4C 60.6(8)
F23B F24A F20C 29(2)
F23B F24A P4C 118(2)
F20C F24A P4C 90.5(16)
F23B F24A P4B 106(2)
F20C F24A P4B 79.7(16)
P4C F24A P4B 12.5(8)
F23B F24A F21C 151(3)
F20C F24A F21C 152(2)
P4C F24A F21C 70.2(10)
P4B F24A F21C 78.3(11)
F23B F24A P4A 107(2)
F20C F24A P4A 79.3(15)
P4C F24A P4A 11.7(6)
P4B F24A P4A 9.5(5)
F21C F24A P4A 81.8(9)
F23B F24A F24B 144(3)
F20C F24A F24B 119.6(19)
P4C F24A F24B 50.3(9)
P4B F24A F24B 62.1(9)
F21C F24A F24B 63.6(13)
P4A F24A F24B 55.6(8)
F24A P4B F22C 107.5(16)
F24A P4B F23C 132.2(16)
F22C P4B F23C 102.9(17)
F24A P4B F20C 38.0(12)
F22C P4B F20C 104.3(16)
F23C P4B F20C 99.3(15)
F24A P4B F20A 110.6(11)
F22C P4B F20A 20.8(14)
F23C P4B F20A 87.0(16)
F20C P4B F20A 94.1(14)
F24A P4B F21A 100.0(11)
F22C P4B F21A 79.9(14)
F23C P4B F21A 121.2(16)
F20C P4B F21A 137.6(16)
F20A P4B F21A 99.5(10)
F24A P4B F22B 114.3(14)
F22C P4B F22B 42.8(15)
F23C P4B F22B 68.0(16)
F20C P4B F22B 86.0(15)
F20A P4B F22B 22.2(12)
F21A P4B F22B 118.7(12)
F24A P4B F23B 21.1(8)
F22C P4B F23B 102.4(15)
F23C P4B F23B 116.7(15)
F20C P4B F23B 17.9(12)
F20A P4B F23B 98.3(10)
F21A P4B F23B 119.8(12)
F22B P4B F23B 96.3(12)
F24A P4B F20B 80.5(11)
F22C P4B F20B 52.0(13)
F23C P4B F20B 146.5(16)
F20C P4B F20B 107.9(15)
F20A P4B F20B 72.2(11)
F21A P4B F20B 42.0(9)
F22B P4B F20B 94.3(12)
F23B P4B F20B 92.5(10)
F24A P4B F19B 102.2(10)
F22C P4B F19B 130.7(16)
F23C P4B F19B 32.1(13)
F20C P4B F19B 76.9(14)
F20A P4B F19B 111.1(13)
F21A P4B F19B 132.2(12)
F22B P4B F19B 89.2(12)
F23B P4B F19B 91.7(9)
F20B P4B F19B 174.2(12)
F24A P4B F24B 72.2(11)
F22C P4B F24B 139.6(16)
F23C P4B F24B 105.8(17)
F20C P4B F24B 98.5(15)
F20A P4B F24B 160.2(13)
F21A P4B F24B 61.0(11)
F22B P4B F24B 173.0(14)
F23B P4B F24B 89.4(10)
F20B P4B F24B 89.4(11)
F19B P4B F24B 86.7(10)
F24A P4B F21B 154.1(13)
F22C P4B F21B 78.7(14)
F23C P4B F21B 67.3(14)
F20C P4B F21B 166.6(15)
F20A P4B F21B 84.3(10)
F21A P4B F21B 55.6(9)
F22B P4B F21B 87.7(11)
F23B P4B F21B 175.1(12)
F20B P4B F21B 84.4(9)
F19B P4B F21B 91.2(9)
F24B P4B F21B 86.8(10)
F23A F19B F23C 76(3)
F23A F19B P4A 89.5(13)
F23C F19B P4A 57.2(13)
F23A F19B F19A 148.3(18)
F23C F19B F19A 108(3)
P4A F19B F19A 68.7(8)
F23A F19B P4B 81.4(12)
F23C F19B P4B 64.1(15)
P4A F19B P4B 12.3(5)
F19A F19B P4B 73.0(8)
F23A F19B P4C 90.3(13)
F23C F19B P4C 69.2(13)
P4A F19B P4C 12.3(5)
F19A F19B P4C 63.6(8)
P4B F19B P4C 9.4(6)
F21C F20B F21A 75.3(19)
F21C F20B F22C 136(2)
F21A F20B F22C 101.5(18)
F21C F20B P4C 74.3(12)
F21A F20B P4C 58.4(10)
F22C F20B P4C 67.7(10)
F21C F20B P4B 82.2(13)
F21A F20B P4B 66.2(9)
F22C F20B P4B 57.9(11)
P4C F20B P4B 10.3(7)
F21C F20B P4A 84.9(12)
F21A F20B P4A 57.7(8)
F22C F20B P4A 59.2(11)
P4C F20B P4A 11.0(5)
P4B F20B P4A 9.8(4)
F19C F21B F22A 143(3)
F19C F21B P4A 89.0(16)
F22A F21B P4A 81.6(11)
F19C F21B F21A 34.8(15)
F22A F21B F21A 146.2(14)
P4A F21B F21A 65.9(8)
F19C F21B P4C 75.9(14)
F22A F21B P4C 96.8(12)
P4A F21B P4C 15.3(5)
F21A F21B P4C 50.7(7)
F19C F21B P4B 85.4(15)
F22A F21B P4B 91.1(11)
P4A F21B P4B 11.6(5)
F21A F21B P4B 58.0(7)
P4C F21B P4B 9.9(6)
F19C F21B F23C 124(2)
F22A F21B F23C 40.2(10)
P4A F21B F23C 41.7(8)
F21A F21B F23C 107.5(11)
P4C F21B F23C 57.0(8)
P4B F21B F23C 50.9(10)
F20A F22B F22C 8(2)
F20A F22B P4B 68.9(18)
F22C F22B P4B 61.9(11)
F20A F22B P4A 77.2(19)
F22C F22B P4A 69.4(11)
P4B F22B P4A 13.7(5)
F20A F22B F23C 114(3)
F22C F22B F23C 105.7(18)
P4B F22B F23C 52.8(10)
P4A F22B F23C 40.3(8)
F20A F22B F23A 130(2)
F22C F22B F23A 123.2(14)
P4B F22B F23A 61.4(8)
P4A F22B F23A 56.0(7)
F23C F22B F23A 35.4(12)
F20A F22B P4C 66.8(18)
F22C F22B P4C 59.7(10)
P4B F22B P4C 2.6(6)
P4A F22B P4C 13.9(5)
F23C F22B P4C 53.8(8)
F23A F22B P4C 63.7(8)
F24A F23B P4B 53.1(16)
F24A F23B P4C 43.7(15)
P4B F23B P4C 10.0(7)
F24A F23B P4A 55.5(16)
P4B F23B P4A 8.3(4)
P4C F23B P4A 12.6(5)
F24C F24B F19A 33(3)
F24C F24B P4C 99(2)
F19A F24B P4C 82.5(13)
F24C F24B P4A 90(2)
F19A F24B P4A 68.4(10)
P4C F24B P4A 15.8(7)
F24C F24B F21A 148(3)
F19A F24B F21A 118.5(16)
P4C F24B F21A 53.1(9)
P4A F24B F21A 59.4(7)
F24C F24B P4B 95(2)
F19A F24B P4B 79.4(11)
P4C F24B P4B 3.7(7)
P4A F24B P4B 14.2(4)
F21A F24B P4B 56.7(8)
F24C F24B F21C 139(4)
F19A F24B F21C 142.5(14)
P4C F24B F21C 61.2(10)
P4A F24B F21C 76.4(10)
F21A F24B F21C 46.4(10)
P4B F24B F21C 64.0(10)
F24C F24B F24A 89(3)
F19A F24B F24A 98.1(14)
P4C F24B F24A 46.4(9)
P4A F24B F24A 58.4(7)
F21A F24B F24A 81.2(10)
P4B F24B F24A 45.7(7)
F21C F24B F24A 50.7(10)
F24A P4C F21A 113.2(13)
F24A P4C F24B 83.3(14)
F21A P4C F24B 73.0(14)
F24A P4C F20B 84.2(12)
F21A P4C F20B 45.3(10)
F24B P4C F20B 103.0(14)
F24A P4C F24C 80.0(11)
F21A P4C F24C 94.7(12)
F24B P4C F24C 22.6(12)
F20B P4C F24C 124.4(13)
F24A P4C F20C 35.5(11)
F21A P4C F20C 146.1(14)
F24B P4C F20C 105.7(15)
F20B P4C F20C 105.3(14)
F24C P4C F20C 91.3(11)
F24A P4C F21C 61.1(11)
F21A P4C F21C 52.2(10)
F24B P4C F21C 70.8(14)
F20B P4C F21C 38.2(10)
F24C P4C F21C 88.8(11)
F20C P4C F21C 94.7(12)
F24A P4C F22C 100.2(14)
F21A P4C F22C 80.1(13)
F24B P4C F22C 151.9(16)
F20B P4C F22C 50.3(12)
F24C P4C F22C 174.5(14)
F20C P4C F22C 92.0(12)
F21C P4C F22C 86.4(12)
F24A P4C F23C 122.9(14)
F21A P4C F23C 123.9(14)
F24B P4C F23C 112.1(17)
F20B P4C F23C 137.0(15)
F24C P4C F23C 95.0(13)
F20C P4C F23C 88.6(12)
F21C P4C F23C 174.9(14)
F22C P4C F23C 89.6(13)
F24A P4C F21B 171.3(13)
F21A P4C F21B 59.2(9)
F24B P4C F21B 97.7(14)
F20B P4C F21B 87.2(10)
F24C P4C F21B 104.2(11)
F20C P4C F21B 149.9(14)
F21C P4C F21B 111.0(11)
F22C P4C F21B 74.9(12)
F23C P4C F21B 64.8(13)
F24A P4C F23B 18.7(9)
F21A P4C F23B 129.4(13)
F24B P4C F23B 97.5(13)
F20B P4C F23B 92.7(12)
F24C P4C F23B 88.6(11)
F20C P4C F23B 17.4(12)
F21C P4C F23B 77.4(12)
F22C P4C F23B 93.1(13)
F23C P4C F23B 106.0(14)
F21B P4C F23B 164.5(13)
F24A P4C F19C 146.1(13)
F21A P4C F19C 35.4(9)
F24B P4C F19C 75.0(14)
F20B P4C F19C 75.9(11)
F24C P4C F19C 88.9(10)
F20C P4C F19C 178.4(13)
F21C P4C F19C 86.9(10)
F22C P4C F19C 87.9(11)
F23C P4C F19C 89.8(12)
F21B P4C F19C 28.6(8)
F23B P4C F19C 164.2(13)
F21B F19C F21A 116(3)
F21B F19C P4A 60.9(13)
F21A F19C P4A 70.9(10)
F21B F19C P4C 75.5(15)
F21A F19C P4C 55.2(10)
P4A F19C P4C 16.3(5)
F21B F19C F22A 20.3(16)
F21A F19C F22A 125.0(16)
P4A F19C F22A 57.6(7)
P4C F19C F22A 73.9(9)
F21B F19C P4B 67.8(13)
F21A F19C P4B 59.2(11)
P4A F19C P4B 12.1(4)
P4C F19C P4B 8.2(6)
F22A F19C P4B 67.8(8)
F24A F20C P4B 62.3(11)
F24A F20C P4C 54.0(11)
P4B F20C P4C 9.9(7)
F24A F20C F23A 124.4(18)
P4B F20C F23A 66.5(12)
P4C F20C F23A 72.6(10)
F24A F20C P4A 69.1(11)
P4B F20C P4A 11.1(5)
P4C F20C P4A 15.4(5)
F23A F20C P4A 57.3(8)
F20B F21C F21A 55.7(16)
F20B F21C F24A 96.0(17)
F21A F21C F24A 102.6(10)
F20B F21C P4C 67.5(12)
F21A F21C P4C 53.9(8)
F24A F21C P4C 48.7(7)
F20B F21C F24B 108.4(17)
F21A F21C F24B 62.2(13)
F24A F21C F24B 65.7(11)
P4C F21C F24B 48.1(8)
F20B F21C P4B 62.8(11)
F21A F21C P4B 57.3(8)
F24A F21C P4B 46.6(6)
P4C F21C P4B 7.6(7)
F24B F21C P4B 55.4(7)
F20B F21C P4A 65.1(11)
F21A F21C P4A 50.6(6)
F24A F21C P4A 52.2(6)
P4C F21C P4A 3.5(5)
F24B F21C P4A 48.7(7)
P4B F21C P4A 8.8(4)
F20A F22C F22B 9(2)
F20A F22C F20B 149(4)
F22B F22C F20B 144(2)
F20A F22C P4B 83(3)
F22B F22C P4B 75.3(15)
F20B F22C P4B 70.1(11)
F20A F22C P4C 92(2)
F22B F22C P4C 83.8(15)
F20B F22C P4C 62.0(11)
P4B F22C P4C 8.7(7)
F20A F22C P4A 80(2)
F22B F22C P4A 71.6(15)
F20B F22C P4A 76.6(11)
P4B F22C P4A 12.7(6)
P4C F22C P4A 16.3(5)
F19B F23C F23A 51(2)
F19B F23C P4A 84(2)
F23A F23C P4A 93(2)
F19B F23C F22A 135(4)
F23A F23C F22A 172(4)
P4A F23C F22A 84.7(17)
F19B F23C P4B 83.8(18)
F23A F23C P4B 83.9(17)
P4A F23C P4B 11.6(7)
F22A F23C P4B 93.1(16)
F19B F23C P4C 80.8(17)
F23A F23C P4C 88.7(15)
P4A F23C P4C 4.5(8)
F22A F23C P4C 89.2(14)
P4B F23C P4C 9.1(7)
F19B F23C F22B 118(3)
F23A F23C F22B 75(2)
P4A F23C F22B 68.3(15)
F22A F23C F22B 97(2)
P4B F23C F22B 59.2(12)
P4C F23C F22B 67.9(11)
F19B F23C F21B 125(3)
F23A F23C F21B 145.1(18)
P4A F23C F21B 53.7(12)
F22A F23C F21B 31.3(9)
P4B F23C F21B 61.8(10)
P4C F23C F21B 58.3(9)
F22B F23C F21B 81.4(15)
F24B F24C F19A 119(4)
F24B F24C P4C 58.5(19)
F19A F24C P4C 84.1(15)
F24B F24C P4A 69(2)
F19A F24C P4A 68.4(14)
P4C F24C P4A 15.7(5)
F24B F24C P4B 64.8(18)
F19A F24C P4B 80.1(15)
P4C F24C P4B 6.4(6)
P4A F24C P4B 12.8(4)
F25A P5A F27A 93.3(5)
F25A P5A F28A 92.7(7)
F27A P5A F28A 88.5(7)
F25A P5A F30A 92.4(6)
F27A P5A F30A 93.7(6)
F28A P5A F30A 174.4(7)
F25A P5A F29A 87.4(5)
F27A P5A F29A 179.1(5)
F28A P5A F29A 90.9(7)
F30A P5A F29A 86.9(5)
F25A P5A F26A 174.9(7)
F27A P5A F26A 90.7(5)
F28A P5A F26A 84.2(6)
F30A P5A F26A 90.6(6)
F29A P5A F26A 88.6(5)
F36B P6A F31B 95.0(13)
F36B P6A F34A 99.5(16)
F31B P6A F34A 69.0(14)
F36B P6A F31A 97.9(12)
F31B P6A F31A 24.2(12)
F34A P6A F31A 92.3(10)
F36B P6A F33A 164.0(15)
F31B P6A F33A 98.9(14)
F34A P6A F33A 92.9(11)
F31A P6A F33A 91.6(10)
F36B P6A F35B 95.3(12)
F31B P6A F35B 89.1(13)
F34A P6A F35B 20.3(10)
F31A P6A F35B 112.7(11)
F33A P6A F35B 92.8(11)
F36B P6A F35A 12.3(15)
F31B P6A F35A 84.3(14)
F34A P6A F35A 90.1(12)
F31A P6A F35A 90.5(10)
F33A P6A F35A 176.2(13)
F35B P6A F35A 89.3(13)
F36B P6A F32A 79.7(12)
F31B P6A F32A 157.6(14)
F34A P6A F32A 90.2(10)
F31A P6A F32A 176.7(10)
F33A P6A F32A 90.3(10)
F35B P6A F32A 69.9(10)
F35A P6A F32A 87.5(10)
F36B P6A F36A 79.2(13)
F31B P6A F36A 112.0(14)
F34A P6A F36A 178.3(10)
F31A P6A F36A 88.8(10)
F33A P6A F36A 88.2(10)
F35B P6A F36A 158.5(11)
F35A P6A F36A 88.7(11)
F32A P6A F36A 88.6(9)
F36B P6A F33B 92.6(13)
F31B P6A F33B 89.6(12)
F34A P6A F33B 156.1(12)
F31A P6A F33B 65.5(12)
F33A P6A F33B 79.6(14)
F35B P6A F33B 172.0(12)
F35A P6A F33B 98.4(16)
F32A P6A F33B 112.3(13)
F36A P6A F33B 25.4(9)
F36B P6A F32B 90.3(12)
F31B P6A F32B 174.6(15)
F34A P6A F32B 109.1(13)
F31A P6A F32B 155.5(12)
F33A P6A F32B 76.0(14)
F35B P6A F32B 89.4(11)
F35A P6A F32B 100.9(14)
F32A P6A F32B 23.4(10)
F36A P6A F32B 70.0(11)
F33B P6A F32B 91.2(13)
F36B P6A F34B 176.0(15)
F31B P6A F34B 87.8(11)
F34A P6A F34B 84.2(14)
F31A P6A F34B 83.5(10)
F33A P6A F34B 12.2(14)
F35B P6A F34B 87.6(10)
F35A P6A F34B 171.5(14)
F32A P6A F34B 98.8(11)
F36A P6A F34B 97.1(11)
F33B P6A F34B 84.5(11)
F32B P6A F34B 87.0(12)
F31B F31A P6A 75.9(19)
F31B F31A P6B 77.3(19)
P6A F31A P6B 3.7(6)
F31B F31A F33B 134(2)
P6A F31A F33B 58.2(9)
P6B F31A F33B 57.2(8)
F32B F32A P6B 76.9(18)
F32B F32A P6A 79.4(19)
P6B F32A P6A 3.8(6)
P6B F33A P6A 1.0(7)
F35B F34A P6A 81(2)
F35B F34A P6B 81(2)
P6A F34A P6B 3.8(7)
F35B F34A F31B 136(3)
P6A F34A F31B 55.1(10)
P6B F34A F31B 56.6(9)
P6A F35A P6B 1.1(7)
F33B F36A P6B 76.9(17)
F33B F36A P6A 77.4(18)
P6B F36A P6A 3.8(7)
F33A P6B F34B 13.0(15)
F33A P6B F32B 80.4(16)
F34B P6B F32B 92.0(11)
F33A P6B F34A 96.4(13)
F34B P6B F34A 86.9(14)
F32B P6B F34A 110.7(13)
F33A P6B F32A 95.0(13)
F34B P6B F32A 103.9(11)
F32B P6B F32A 23.9(10)
F34A P6B F32A 90.4(11)
F33A P6B F35B 96.6(12)
F34B P6B F35B 90.7(9)
F32B P6B F35B 90.8(10)
F34A P6B F35B 20.2(10)
F32A P6B F35B 70.2(10)
F33A P6B F31B 101.4(15)
F34B P6B F31B 89.6(10)
F32B P6B F31B 177.5(12)
F34A P6B F31B 67.5(13)
F32A P6B F31B 153.6(13)
F35B P6B F31B 87.3(10)
F33A P6B F33B 83.2(14)
F34B P6B F33B 88.2(10)
F32B P6B F33B 93.5(11)
F34A P6B F33B 155.5(13)
F32A P6B F33B 114.1(11)
F35B P6B F33B 175.7(11)
F31B P6B F33B 88.5(11)
F33A P6B F36A 92.3(12)
F34B P6B F36A 101.5(12)
F32B P6B F36A 71.4(12)
F34A P6B F36A 171.3(15)
F32A P6B F36A 89.6(10)
F35B P6B F36A 158.5(11)
F31B P6B F36A 110.1(13)
F33B P6B F36A 25.6(9)
F33A P6B F31A 94.4(11)
F34B P6B F31A 85.6(10)
F32B P6B F31A 158.5(13)
F34A P6B F31A 90.6(11)
F32A P6B F31A 170.4(11)
F35B P6B F31A 110.6(11)
F31B P6B F31A 23.7(12)
F33B P6B F31A 65.1(13)
F36A P6B F31A 88.0(11)
F33A P6B F36B 166.5(14)
F34B P6B F36B 177.8(12)
F32B P6B F36B 88.7(10)
F34A P6B F36B 94.9(14)
F32A P6B F36B 77.5(11)
F35B P6B F36B 91.4(10)
F31B P6B F36B 89.7(10)
F33B P6B F36B 89.7(11)
F36A P6B F36B 76.7(12)
F31A P6B F36B 92.9(11)
F33A P6B F35A 177.7(16)
F34B P6B F35A 168.8(13)
F32B P6B F35A 98.5(14)
F34A P6B F35A 85.9(13)
F32A P6B F35A 84.7(10)
F35B P6B F35A 85.5(14)
F31B P6B F35A 79.7(13)
F33B P6B F35A 94.8(16)
F36A P6B F35A 85.4(12)
F31A P6B F35A 85.9(11)
F36B P6B F35A 11.5(14)
F31A F31B P6A 80(2)
F31A F31B P6B 79(2)
P6A F31B P6B 3.5(6)
F31A F31B F34A 133(3)
P6A F31B F34A 55.9(8)
P6B F31B F34A 55.9(8)
F32A F32B P6B 79.2(19)
F32A F32B P6A 77.1(19)
P6B F32B P6A 3.5(6)
F36A F33B P6B 77.5(17)
F36A F33B P6A 77.2(17)
P6B F33B P6A 3.8(7)
F36A F33B F31A 128(3)
P6B F33B F31A 57.7(9)
P6A F33B F31A 56.3(9)
P6B F34B P6A 1.7(7)
F34A F35B P6A 78(2)
F34A F35B P6B 79(2)
P6A F35B P6B 3.9(7)
P6A F36B P6B 1.8(7)
P7B P7A F39B 114(3)
P7B P7A F37B 107(2)
F39B P7A F37B 128(2)
P7B P7A F40B 81(2)
F39B P7A F40B 112(2)
F37B P7A F40B 104.7(17)
P7B P7A F38A 90.5(16)
F39B P7A F38A 23.5(18)
F37B P7A F38A 144.0(15)
F40B P7A F38A 109.0(15)
P7B P7A F41A 51.1(18)
F39B P7A F41A 106(2)
F37B P7A F41A 76.3(14)
F40B P7A F41A 127.8(15)
F38A P7A F41A 92.5(5)
P7B P7A F39A 132.4(18)
F39B P7A F39A 73(2)
F37B P7A F39A 101.2(14)
F40B P7A F39A 55.1(14)
F38A P7A F39A 88.1(5)
F41A P7A F39A 176.5(6)
P7B P7A F40A 43.6(17)
F39B P7A F40A 109.2(19)
F37B P7A F40A 122.4(15)
F40B P7A F40A 39.9(13)
F38A P7A F40A 92.1(6)
F41A P7A F40A 94.5(6)
F39A P7A F40A 88.9(5)
P7B P7A F42A 140.5(18)
F39B P7A F42A 74.8(18)
F37B P7A F42A 53.2(14)
F40B P7A F42A 133.8(14)
F38A P7A F42A 93.3(5)
F41A P7A F42A 89.5(6)
F39A P7A F42A 87.0(5)
F40A P7A F42A 173.1(7)
P7B P7A F37A 92.9(16)
F39B P7A F37A 153.1(18)
F37B P7A F37A 33.8(14)
F40B P7A F37A 72.2(14)
F38A P7A F37A 176.6(6)
F41A P7A F37A 89.2(5)
F39A P7A F37A 90.0(5)
F40A P7A F37A 90.7(6)
F42A P7A F37A 83.7(4)
P7B P7A F42B 54.9(18)
F39B P7A F42B 93.1(19)
F37B P7A F42B 85.4(14)
F40B P7A F42B 135.4(15)
F38A P7A F42B 79.5(11)
F41A P7A F42B 13.3(11)
F39A P7A F42B 166.0(11)
F40A P7A F42B 97.9(10)
F42A P7A F42B 87.2(11)
F37A P7A F42B 102.0(10)
P7B P7A F38B 36.6(16)
F39B P7A F38B 81.1(16)
F37B P7A F38B 143.5(14)
F40B P7A F38B 77.9(12)
F38A P7A F38B 58.4(9)
F41A P7A F38B 74.2(10)
F39A P7A F38B 109.0(9)
F40A P7A F38B 41.1(9)
F42A P7A F38B 145.7(10)
F37A P7A F38B 124.9(9)
F42B P7A F38B 69.9(10)
F37B F37A P7A 51.2(14)
F37B F37A P7B 63.5(12)
P7A F37A P7B 22.2(6)
F39B F38A P7A 45.4(18)
F39B F38A P7B 68.7(18)
P7A F38A P7B 23.3(6)
F40B F39A P7A 60.7(9)
F40B F39A F39B 92.7(13)
P7A F39A F39B 42.8(8)
F40B F39A P7B 48.5(7)
P7A F39A P7B 13.8(5)
F39B F39A P7B 48.3(7)
F40B F40A P7B 87.5(17)
F40B F40A F38B 142(3)
P7B F40A F38B 74.9(13)
F40B F40A P7A 66.8(17)
P7B F40A P7A 22.8(9)
F38B F40A P7A 87.4(12)
F40B F40A F41B 107(2)
P7B F40A F41B 64.3(11)
F38B F40A F41B 95.9(15)
P7A F40A F41B 81.0(9)
P7B F41A P7A 24.4(8)
P7B F41A F37B 60.7(10)
P7A F41A F37B 43.7(9)
P7B F41A F41B 59.9(10)
P7A F41A F41B 78.3(9)
F37B F41A F41B 79.9(12)
F37B F42A P7A 49.8(9)
F37B F42A F39B 91.5(13)
P7A F42A F39B 41.6(8)
F37B F42A P7B 47.0(8)
P7A F42A P7B 11.4(5)
F39B F42A P7B 46.4(6)
P7A P7B F40A 114(2)
P7A P7B F41A 104(2)
F40A P7B F41A 141.5(17)
P7A P7B F38B 128(2)
F40A P7B F38B 56.8(14)
F41A P7B F38B 102.9(16)
P7A P7B F40B 74(2)
F40A P7B F40B 42.8(15)
F41A P7B F40B 158.8(17)
F38B P7B F40B 93.8(14)
P7A P7B F42B 105(2)
F40A P7B F42B 140.3(17)
F41A P7B F42B 15.5(13)
F38B P7B F42B 91.5(13)
F40B P7B F42B 174.1(16)
P7A P7B F41B 137(2)
F40A P7B F41B 72.7(14)
F41A P7B F41B 76.3(14)
F38B P7B F41B 92.0(13)
F40B P7B F41B 90.3(14)
F42B P7B F41B 86.9(12)
P7A P7B F39B 43.3(19)
F40A P7B F39B 109.1(18)
F41A P7B F39B 101.9(18)
F38B P7B F39B 88.7(13)
F40B P7B F39B 91.3(14)
F42B P7B F39B 91.4(14)
F41B P7B F39B 178.2(16)
P7A P7B F37B 49.0(18)
F40A P7B F37B 127.0(17)
F41A P7B F37B 75.4(14)
F38B P7B F37B 175.6(16)
F40B P7B F37B 88.8(13)
F42B P7B F37B 86.1(13)
F41B P7B F37B 91.6(12)
F39B P7B F37B 87.6(13)
P7A P7B F38A 66.3(15)
F40A P7B F38A 101.4(13)
F41A P7B F38A 98.3(13)
F38B P7B F38A 67.1(13)
F40B P7B F38A 100.3(17)
F42B P7B F38A 84.2(15)
F41B P7B F38A 157.0(14)
F39B P7B F38A 23.0(14)
F37B P7B F38A 108.9(15)
P7A P7B F37A 64.9(15)
F40A P7B F37A 98.2(14)
F41A P7B F37A 93.1(12)
F38B P7B F37A 153.9(15)
F40B P7B F37A 66.8(14)
F42B P7B F37A 107.4(14)
F41B P7B F37A 71.8(12)
F39B P7B F37A 108.1(15)
F37B P7B F37A 30.4(11)
F38A P7B F37A 131.1(12)
P7A P7B F39A 33.9(13)
F40A P7B F39A 79.9(11)
F41A P7B F39A 138.3(14)
F38B P7B F39A 107.6(14)
F40B P7B F39A 43.4(14)
F42B P7B F39A 136.9(15)
F41B P7B F39A 129.2(14)
F39B P7B F39A 52.1(15)
F37B P7B F39A 72.0(12)
F38A P7B F39A 69.3(7)
F37A P7B F39A 70.8(7)
F37A F37B P7A 95(2)
F37A F37B F42A 150(3)
P7A F37B F42A 77.0(16)
F37A F37B P7B 86.1(16)
P7A F37B P7B 23.8(8)
F42A F37B P7B 95.7(16)
F37A F37B F41A 110(2)
P7A F37B F41A 60.0(10)
F42A F37B F41A 91.8(17)
P7B F37B F41A 43.9(9)
F40A F38B P7B 48.4(10)
F40A F38B P7A 51.4(7)
P7B F38B P7A 15.0(7)
F38A F39B P7A 111(3)
F38A F39B P7B 88(2)
P7A F39B P7B 22.8(9)
F38A F39B F39A 132(5)
P7A F39B F39A 64.1(18)
P7B F39B F39A 79.6(14)
F38A F39B F42A 144(5)
P7A F39B F42A 63.5(16)
P7B F39B F42A 81.4(13)
F39A F39B F42A 80.0(17)
F40A F40B F39A 124(3)
F40A F40B P7A 73.3(13)
F39A F40B P7A 64.2(14)
F40A F40B P7B 49.7(11)
F39A F40B P7B 88.1(16)
P7A F40B P7B 25.1(7)
P7B F41B F40A 43.0(9)
P7B F41B F41A 43.9(9)
F40A F41B F41A 84.7(9)
P7B F41B P7A 12.6(7)
F40A F41B P7A 47.8(5)
F41A F41B P7A 46.7(5)
P7B F42B P7A 20.4(7)
F44C P8A F47C 102.9(18)
F44C P8A F44B 45.6(19)
F47C P8A F44B 77.7(19)
F44C P8A F45B 55.7(19)
F47C P8A F45B 154(2)
F44B P8A F45B 92.9(15)
F44C P8A F44A 5(2)
F47C P8A F44A 101.1(17)
F44B P8A F44A 40.6(14)
F45B P8A F44A 58.9(14)
F44C P8A F48B 69.8(18)
F47C P8A F48B 64.5(17)
F44B P8A F48B 92.0(16)
F45B P8A F48B 91.8(15)
F44A P8A F48B 73.0(14)
F44C P8A F46A 91.2(19)
F47C P8A F46A 131.0(16)
F44B P8A F46A 80.0(17)
F45B P8A F46A 69.6(17)
F44A P8A F46A 88.7(11)
F48B P8A F46A 159.1(15)
F44C P8A F46C 99.1(17)
F47C P8A F46C 97.7(15)
F44B P8A F46C 65.5(16)
F45B P8A F46C 100.6(19)
F44A P8A F46C 94.5(16)
F48B P8A F46C 154.6(18)
F46A P8A F46C 33.4(12)
F44C P8A F47A 96.3(17)
F47C P8A F47A 39.8(12)
F44B P8A F47A 53.2(13)
F45B P8A F47A 144.8(15)
F44A P8A F47A 91.8(10)
F48B P8A F47A 97.9(14)
F46A P8A F47A 92.7(11)
F46C P8A F47A 59.7(11)
F44C P8A F48A 87.8(19)
F47C P8A F48A 51.8(13)
F44B P8A F48A 101.2(18)
F45B P8A F48A 107.8(18)
F44A P8A F48A 90.5(11)
F48B P8A F48A 19.1(14)
F46A P8A F48A 177.2(13)
F46C P8A F48A 149.4(15)
F47A P8A F48A 90.0(11)
F44C P8A F43A 174.7(19)
F47C P8A F43A 80.4(16)
F44B P8A F43A 139.7(17)
F45B P8A F43A 120.0(16)
F44A P8A F43A 178.3(13)
F48B P8A F43A 108.4(14)
F46A P8A F43A 89.7(11)
F46C P8A F43A 84.6(15)
F47A P8A F43A 88.9(10)
F48A P8A F43A 91.0(11)
F44C P8A F45A 82.8(18)
F47C P8A F45A 138.7(16)
F44B P8A F45A 126.3(16)
F45B P8A F45A 35.4(14)
F44A P8A F45A 87.4(10)
F48B P8A F45A 80.2(16)
F46A P8A F45A 89.0(11)
F46C P8A F45A 122.1(15)
F47A P8A F45A 178.1(12)
F48A P8A F45A 88.3(11)
F43A P8A F45A 92.0(10)
F43B F43A P8C 69.9(14)
F43B F43A P8B 74.5(12)
P8C F43A P8B 6.3(10)
F43B F43A F47B 119(2)
P8C F43A F47B 68.1(13)
P8B F43A F47B 61.8(9)
F43B F43A P8A 73.8(13)
P8C F43A P8A 5.7(10)
P8B F43A P8A 0.6(8)
F47B F43A P8A 62.4(10)
F43B F43A F46B 106(2)
P8C F43A F46B 57.0(13)
P8B F43A F46B 58.2(10)
F47B F43A F46B 86.2(15)
P8A F43A F46B 58.4(11)
F44B F44A F45B 118(2)
F44B F44A P8A 68.9(13)
F45B F44A P8A 60.2(10)
F44B F44A P8B 68.3(12)
F45B F44A P8B 60.6(10)
P8A F44A P8B 0.6(8)
F44B F44A P8C 72.4(14)
F45B F44A P8C 55.4(12)
P8A F44A P8C 4.8(8)
P8B F44A P8C 5.3(9)
F45B F45A F45C 59(3)
F45B F45A F48C 123(3)
F45C F45A F48C 142.1(19)
F45B F45A P8C 73.8(17)
F45C F45A P8C 75.2(13)
F48C F45A P8C 70.4(11)
F45B F45A F43B 127(2)
F45C F45A F43B 91.1(19)
F48C F45A F43B 56.5(17)
P8C F45A F43B 56.2(12)
F45B F45A P8A 69.3(14)
F45C F45A P8A 78.4(14)
F48C F45A P8A 69.7(11)
P8C F45A P8A 7.6(10)
F43B F45A P8A 62.6(10)
F45B F45A P8B 71.0(13)
F45C F45A P8B 78.1(14)
F48C F45A P8B 69.2(12)
P8C F45A P8B 5.6(10)
F43B F45A P8B 60.5(8)
P8A F45A P8B 2.2(8)
F46B F46A F46C 54(3)
F46B F46A F45C 107(4)
F46C F46A F45C 141(2)
F46B F46A P8C 75.4(19)
F46C F46A P8C 77.1(15)
F45C F46A P8C 64.5(11)
F46B F46A P8B 77.3(17)
F46C F46A P8B 72.5(16)
F45C F46A P8B 69.8(12)
P8C F46A P8B 7.1(9)
F46B F46A P8A 79.6(18)
F46C F46A P8A 73.4(16)
F45C F46A P8A 69.3(11)
P8C F46A P8A 8.4(10)
P8B F46A P8A 2.3(8)
F46B F46A F45B 124(3)
F46C F46A F45B 124(2)
F45C F46A F45B 33.8(14)
P8C F46A F45B 54.6(12)
P8B F46A F45B 56.2(10)
P8A F46A F45B 54.4(11)
F47C F47A F47B 41.5(19)
F47C F47A F44B 100(2)
F47B F47A F44B 131.5(18)
F47C F47A P8B 63.1(13)
F47B F47A P8B 71.0(11)
F44B F47A P8B 63.9(10)
F47C F47A F46C 120.4(16)
F47B F47A F46C 103(2)
F44B F47A F46C 68.8(17)
P8B F47A F46C 59.5(10)
F47C F47A P8A 63.5(12)
F47B F47A P8A 72.8(12)
F44B F47A P8A 61.7(11)
P8B F47A P8A 2.3(8)
F46C F47A P8A 59.8(9)
F47C F47A P8C 64.2(11)
F47B F47A P8C 68.8(13)
F44B F47A P8C 67.2(12)
P8B F47A P8C 4.4(9)
F46C F47A P8C 57.4(8)
P8A F47A P8C 6.5(9)
F48B F48A F48C 76(5)
F48B F48A F47C 113(4)
F48C F48A F47C 123.1(19)
F48B F48A P8A 78(3)
F48C F48A P8A 69.9(12)
F47C F48A P8A 59.2(11)
F48B F48A P8B 80(3)
F48C F48A P8B 70.0(13)
F47C F48A P8B 58.1(12)
P8A F48A P8B 2.3(7)
F48B F48A P8C 82(3)
F48C F48A P8C 64.3(11)
F47C F48A P8C 62.3(10)
P8A F48A P8C 7.7(9)
P8B F48A P8C 6.4(9)
F47C P8B F44C 100.8(17)
F47C P8B F43A 83.2(17)
F44C P8B F43A 173.6(19)
F47C P8B F46C 99.2(16)
F44C P8B F46C 97.1(17)
F43A P8B F46C 87.2(16)
F47C P8B F47A 40.3(13)
F44C P8B F47A 94.4(17)
F43A P8B F47A 91.8(10)
F46C P8B F47A 60.3(12)
F47C P8B F46A 132.8(18)
F44C P8B F46A 88.9(19)
F43A P8B F46A 92.1(14)
F46C P8B F46A 33.6(12)
F47A P8B F46A 93.4(13)
F47C P8B F44B 77.0(17)
F44C P8B F44B 44.2(19)
F43A P8B F44B 142.2(15)
F46C P8B F44B 65.0(15)
F47A P8B F44B 52.8(13)
F46A P8B F44B 78.9(17)
F47C P8B F47B 28.1(13)
F44C P8B F47B 125.6(18)
F43A P8B F47B 59.5(12)
F46C P8B F47B 83.0(16)
F47A P8B F47B 39.2(10)
F46A P8B F47B 114.0(15)
F44B P8B F47B 90.6(13)
F47C P8B F45B 150.0(18)
F44C P8B F45B 53.6(18)
F43A P8B F45B 121.1(16)
F46C P8B F45B 99.4(18)
F47A P8B F45B 141.7(14)
F46A P8B F45B 68.5(15)
F44B P8B F45B 89.8(13)
F47B P8B F45B 177.5(14)
F47C P8B F48B 64.2(16)
F44C P8B F48B 67.6(17)
F43A P8B F48B 110.2(15)
F46C P8B F48B 153.1(16)
F47A P8B F48B 97.6(13)
F46A P8B F48B 154.7(15)
F44B P8B F48B 89.7(13)
F47B P8B F48B 88.4(11)
F45B P8B F48B 89.2(12)
F47C P8B F46B 114.4(18)
F44C P8B F46B 115.3(19)
F43A P8B F46B 66.9(14)
F46C P8B F46B 28.5(14)
F47A P8B F46B 82.2(14)
F46A P8B F46B 28.1(13)
F44B P8B F46B 92.5(13)
F47B P8B F46B 89.7(12)
F45B P8B F46B 92.8(13)
F48B P8B F46B 177.1(14)
F47C P8B F48A 51.9(14)
F44C P8B F48A 85.5(19)
F43A P8B F48A 93.1(13)
F46C P8B F48A 150.8(18)
F47A P8B F48A 90.4(13)
F46A P8B F48A 173.5(15)
F44B P8B F48A 99.3(17)
F47B P8B F48A 72.2(14)
F45B P8B F48A 105.4(16)
F48B P8B F48A 18.9(13)
F46B P8B F48A 158.3(15)
F43A F43B F43C 15(2)
F43A F43B F48C 125(2)
F43C F43B F48C 140(3)
F43A F43B P8C 68.1(15)
F43C F43B P8C 78.5(17)
F48C F43B P8C 69.5(13)
F43A F43B F45A 124.7(19)
F43C F43B F45A 129(2)
F48C F43B F45A 50.2(15)
P8C F43B F45A 59.7(12)
F43A F43B P8B 67.4(12)
F43C F43B P8B 78.7(17)
F48C F43B P8B 67.7(13)
P8C F43B P8B 4.2(10)
F45A F43B P8B 61.8(9)
F43A F43B P8A 69.3(12)
F43C F43B P8A 80.5(18)
F48C F43B P8A 66.2(13)
P8C F43B P8A 4.3(9)
F45A F43B P8A 60.0(9)
P8B F43B P8A 1.8(7)
F44A F44B F44C 9.8(15)
F44A F44B F47A 131(2)
F44C F44B F47A 122(2)
F44A F44B P8A 70.5(13)
F44C F44B P8A 60.9(14)
F47A F44B P8A 65.1(10)
F44A F44B P8B 72.5(14)
F44C F44B P8B 62.8(14)
F47A F44B P8B 63.3(10)
P8A F44B P8B 1.9(8)
F44A F44B F46C 111(2)
F44C F44B F46C 105(2)
F47A F44B F46C 60.4(15)
P8A F44B F46C 58.2(11)
P8B F44B F46C 57.0(11)
F44A F44B P8C 71.8(14)
F44C F44B P8C 62.3(13)
F47A F44B P8C 65.2(11)
P8A F44B P8C 3.5(9)
P8B F44B P8C 3.4(9)
F46C F44B P8C 55.0(9)
F45A F45B F45C 66(3)
F45A F45B F44C 115(3)
F45C F45B F44C 135(3)
F45A F45B F44A 121(3)
F45C F45B F44A 136(3)
F44C F45B F44A 5.8(18)
F45A F45B P8C 69.3(15)
F45C F45B P8C 75.0(18)
F44C F45B P8C 65.6(14)
F44A F45B P8C 69.6(13)
F45A F45B P8A 75.3(14)
F45C F45B P8A 83.0(19)
F44C F45B P8A 57.0(15)
F44A F45B P8A 61.0(11)
P8C F45B P8A 8.6(10)
F45A F45B P8B 74.3(14)
F45C F45B P8B 81.3(18)
F44C F45B P8B 58.7(14)
F44A F45B P8B 62.7(10)
P8C F45B P8B 6.9(9)
P8A F45B P8B 1.7(8)
F45A F45B F46A 105(2)
F45C F45B F46A 55(2)
F44C F45B F46A 84(2)
F44A F45B F46A 82.6(16)
P8C F45B F46A 54.1(11)
P8A F45B F46A 56.0(10)
P8B F45B F46A 55.3(10)
F46C F46B F46A 72(4)
F46C F46B P8C 80(2)
F46A F46B P8C 75(2)
F46C F46B P8B 74(2)
F46A F46B P8B 74.7(18)
P8C F46B P8B 6.8(9)
F46C F46B P8A 73(2)
F46A F46B P8A 72.7(17)
P8C F46B P8A 7.6(10)
P8B F46B P8A 2.0(7)
F46C F46B F43A 112(3)
F46A F46B F43A 123(3)
P8C F46B F43A 51.4(12)
P8B F46B F43A 54.9(9)
P8A F46B F43A 56.9(9)
F46C F46B F43C 121(3)
F46A F46B F43C 126(3)
P8C F46B F43C 58.2(12)
P8B F46B F43C 62.4(12)
P8A F46B F43C 64.2(12)
F43A F46B F43C 9.1(13)
F47C F47B F47A 68(3)
F47C F47B F43A 114(3)
F47A F47B F43A 116.4(18)
F47C F47B P8B 65(2)
F47A F47B P8B 69.8(12)
F43A F47B P8B 58.6(9)
F47C F47B P8A 63.8(19)
F47A F47B P8A 68.8(10)
F43A F47B P8A 60.2(9)
P8B F47B P8A 1.7(8)
F47C F47B P8C 70.4(19)
F47A F47B P8C 74.9(13)
F43A F47B P8C 52.3(10)
P8B F47B P8C 6.4(9)
P8A F47B P8C 8.0(9)
F48A F48B F48C 79(5)
F48A F48B P8A 83(3)
F48C F48B P8A 71.1(14)
F48A F48B P8B 81(3)
F48C F48B P8B 70.5(13)
P8A F48B P8B 2.2(7)
F48A F48B F47C 49(4)
F48C F48B F47C 104.9(18)
P8A F48B F47C 54.6(11)
P8B F48B F47C 53.4(11)
F48A F48B P8C 80(3)
F48C F48B P8C 64.2(12)
P8A F48B P8C 7.2(9)
P8B F48B P8C 6.3(9)
F47C F48B P8C 57.3(10)
F48A F48B F44C 130(3)
F48C F48B F44C 98(2)
P8A F48B F44C 50.7(12)
P8B F48B F44C 52.8(11)
F47C F48B F44C 84.8(17)
P8C F48B F44C 55.9(10)
F43A P8C F43B 42.0(14)
F43A P8C F45A 104.2(17)
F43B P8C F45A 64.1(15)
F43A P8C F46A 98.9(16)
F43B P8C F46A 113(2)
F45A P8C F46A 95.1(14)
F43A P8C F46B 71.6(17)
F43B P8C F46B 97.7(17)
F45A P8C F46B 111(2)
F46A P8C F46B 29.2(14)
F43A P8C F45B 134(2)
F43B P8C F45B 99.5(18)
F45A P8C F45B 36.9(14)
F46A P8C F45B 71.3(17)
F46B P8C F45B 97.9(18)
F43A P8C F47C 82.2(17)
F43B P8C F47C 103.2(17)
F45A P8C F47C 137.6(16)
F46A P8C F47C 125.8(16)
F46B P8C F47C 110.5(19)
F45B P8C F47C 140.4(19)
F43A P8C F44C 172.3(19)
F43B P8C F44C 140.1(19)
F45A P8C F44C 80.6(16)
F46A P8C F44C 86.6(18)
F46B P8C F44C 112.7(19)
F45B P8C F44C 52.7(18)
F47C P8C F44C 90.2(13)
F43A P8C F46C 90.2(16)
F43B P8C F46C 124.7(17)
F45A P8C F46C 128.8(16)
F46A P8C F46C 33.8(12)
F46B P8C F46C 28.8(15)
F45B P8C F46C 100.7(18)
F47C P8C F46C 92.4(13)
F44C P8C F46C 91.4(13)
F43A P8C F48C 88.9(16)
F43B P8C F48C 52.7(15)
F45A P8C F48C 47.6(13)
F46A P8C F48C 142.4(16)
F46B P8C F48C 147.4(19)
F45B P8C F48C 77.1(17)
F47C P8C F48C 91.6(13)
F44C P8C F48C 90.1(13)
F46C P8C F48C 175.7(15)
F43A P8C F43C 8.1(17)
F43B P8C F43C 39.5(16)
F45A P8C F43C 98.9(17)
F46A P8C F43C 93.4(18)
F46B P8C F43C 67.5(18)
F45B P8C F43C 126.9(19)
F47C P8C F43C 90.2(13)
F44C P8C F43C 179.5(16)
F46C P8C F43C 88.9(13)
F48C P8C F43C 89.6(13)
F43A P8C F45C 100.0(17)
F43B P8C F45C 77.3(16)
F45A P8C F45C 40.0(11)
F46A P8C F45C 56.0(12)
F46B P8C F45C 72.2(17)
F45B P8C F45C 36.9(15)
F47C P8C F45C 177.0(14)
F44C P8C F45C 87.6(13)
F46C P8C F45C 89.6(12)
F48C P8C F45C 86.5(12)
F43C P8C F45C 92.0(12)
F43B F43C P8C 62.0(15)
F43B F43C P8B 65.3(14)
P8C F43C P8B 5.1(9)
F43B F43C F46B 105(2)
P8C F43C F46B 54.3(12)
P8B F43C F46B 54.8(10)
F43B F43C P8A 64.7(14)
P8C F43C P8A 4.4(8)
P8B F43C P8A 0.7(7)
F46B F43C P8A 54.9(11)
F44B F44C F45B 124(3)
F44B F44C P8A 73.4(18)
F45B F44C P8A 67.3(16)
F44B F44C P8B 73.0(18)
F45B F44C P8B 67.7(14)
P8A F44C P8B 0.4(9)
F44B F44C P8C 77.8(17)
F45B F44C P8C 61.7(14)
P8A F44C P8C 5.6(10)
P8B F44C P8C 6.0(10)
F44B F44C F48B 101(3)
F45B F44C F48B 92(2)
P8A F44C F48B 59.5(14)
P8B F44C F48B 59.6(12)
P8C F44C F48B 61.1(12)
F45B F45C F45A 56(2)
F45B F45C F46A 91(3)
F45A F45C F46A 122.6(17)
F45B F45C P8C 68.1(17)
F45A F45C P8C 64.8(12)
F46A F45C P8C 59.5(10)
F45B F45C P8A 62.4(15)
F45A F45C P8A 64.8(11)
F46A F45C P8A 58.3(8)
P8C F45C P8A 6.5(9)
F45B F45C P8B 64.5(14)
F45A F45C P8B 65.4(12)
F46A F45C P8B 58.0(9)
P8C F45C P8B 4.5(9)
P8A F45C P8B 2.1(7)
F46B F46C F46A 54(3)
F46B F46C P8B 78(2)
F46A F46C P8B 73.9(17)
F46B F46C F47A 121(3)
F46A F46C F47A 133(2)
P8B F46C F47A 60.1(11)
F46B F46C P8A 79(2)
F46A F46C P8A 73.1(15)
P8B F46C P8A 2.3(8)
F47A F46C P8A 60.5(10)
F46B F46C P8C 71(2)
F46A F46C P8C 69.1(16)
P8B F46C P8C 7.1(9)
F47A F46C P8C 66.0(10)
P8A F46C P8C 8.4(10)
F46B F46C F44B 133(3)
F46A F46C F44B 96(3)
P8B F46C F44B 58.0(11)
F47A F46C F44B 50.7(14)
P8A F46C F44B 56.2(12)
P8C F46C F44B 64.5(13)
F47B F47C F47A 70(3)
F47B F47C F48A 126(4)
F47A F47C F48A 141(2)
F47B F47C P8B 87(2)
F47A F47C P8B 76.6(16)
F48A F47C P8B 70.0(14)
F47B F47C P8A 89(2)
F47A F47C P8A 76.7(15)
F48A F47C P8A 69.1(12)
P8B F47C P8A 2.4(9)
F47B F47C P8C 83(2)
F47A F47C P8C 79.2(14)
F48A F47C P8C 69.2(13)
P8B F47C P8C 5.3(10)
P8A F47C P8C 7.5(10)
F47B F47C F48B 136(3)
F47A F47C F48B 125(2)
F48A F47C F48B 17.3(15)
P8B F47C F48B 62.4(12)
P8A F47C F48B 60.9(13)
P8C F47C F48B 63.3(12)
F48B F48C F45A 110(2)
F48B F48C F48A 24.3(18)
F45A F48C F48A 126(2)
F48B F48C F43B 120(2)
F45A F48C F43B 73.3(18)
F48A F48C F43B 103(2)
F48B F48C P8C 71.5(14)
F45A F48C P8C 62.0(12)
F48A F48C P8C 70.8(12)
F43B F48C P8C 57.7(13)
F48B F48C P8A 63.8(14)
F45A F48C P8A 65.2(11)
F48A F48C P8A 64.8(11)
F43B F48C P8A 65.2(12)
P8C F48C P8A 7.9(9)
F48B F48C P8B 64.9(13)
F45A F48C P8B 66.0(12)
F48A F48C P8B 64.8(12)
F43B F48C P8B 63.3(11)
P8C F48C P8B 6.6(9)
P8A F48C P8B 2.2(7)
O10 C201 C203 122.0(13)
O10 C201 C202 120.0(13)
C203 C201 C202 117.8(12)
O11 C204 C206 122.6(15)
O11 C204 C205 120.8(17)
C206 C204 C205 116.5(14)
O12 C207 C208 121.4(13)
O12 C207 C209 119.5(12)
C208 C207 C209 118.9(13)
O13 C210 C212 121.6(17)
O13 C210 C211 118.3(16)
C212 C210 C211 119.9(16)

loop_
_geom_bond_atom_site_label_1
_geom_bond_atom_site_label_2
_geom_bond_distance
Ag1 N3 2.146(7)
Ag1 N6 2.153(7)
Ag1 Ag2 2.9413(11)
Ag2 N1 2.166(7)
Ag2 N4 2.186(7)
Ag2 N5 2.559(6)
Ag2 N2 2.562(6)
Ag2 Ag3 3.1565(10)
N1 C5 1.322(11)
N1 C1 1.356(13)
C1 C2 1.369(15)
C2 C3 1.452(17)
C3 C4 1.324(17)
C4 C5 1.392(13)
C5 C6 1.532(14)
C6 C7 1.345(12)
C6 N2 1.361(10)
C7 C8 1.448(17)
C8 C9 1.345(16)
C9 C10 1.399(11)
C10 N2 1.331(11)
C10 C11 1.473(12)
C11 C12 1.348(13)
C11 N3 1.389(10)
C12 C13 1.427(15)
C13 C14 1.338(14)
C14 C15 1.384(14)
C15 N3 1.322(12)
C15 O1 1.353(12)
O1 C16 1.449(10)
C16 C21 1.500(13)
C16 C17 1.529(13)
C17 C18 1.508(11)
C18 C19 1.455(12)
C18 C23 1.541(11)
C19 C20 1.503(12)
C20 C21 1.505(12)
C21 C22 1.474(14)
C21 C23 1.525(11)
C23 C24 1.547(14)
C23 C25 1.567(14)
N4 C30 1.334(10)
N4 C26 1.369(13)
C26 C27 1.349(14)
C27 C28 1.403(16)
C28 C29 1.350(17)
C29 C30 1.401(13)
C30 C31 1.491(13)
C31 N5 1.354(10)
C31 C32 1.363(12)
C32 C33 1.361(15)
C33 C34 1.438(15)
C34 C35 1.419(11)
C35 N5 1.374(11)
C35 C36 1.443(13)
C36 N6 1.373(10)
C36 C37 1.395(15)
C37 C38 1.350(16)
C38 C39 1.386(16)
C39 C40 1.360(14)
C40 N6 1.306(12)
C40 O2A 1.368(15)
C40 O2B 1.458(15)
O2A C41A 1.463(14)
C41A C46A 1.520(17)
C41A C42A 1.564(16)
C42A C43A 1.521(16)
C43A C44A 1.472(17)
C43A C48A 1.550(16)
C44A C45A 1.494(17)
C45A C46A 1.511(17)
C46A C47A 1.466(18)
C46A C48A 1.560(15)
C48A C50A 1.556(18)
C48A C49A 1.566(18)
O2B C41B 1.453(14)
C41B C46B 1.509(17)
C41B C42B 1.573(16)
C42B C43B 1.544(15)
C43B C44B 1.478(16)
C43B C48B 1.551(16)
C44B C45B 1.502(17)
C45B C46B 1.513(16)
C46B C47B 1.478(18)
C46B C48B 1.536(15)
C48B C50B 1.554(18)
C48B C49B 1.562(18)
Ag3 N7 2.160(6)
Ag3 N10 2.185(6)
Ag3 N11 2.632(7)
Ag3 Ag4 2.9167(10)
Ag4 N9 2.169(6)
Ag4 N12 2.198(6)
N7 C55 1.340(11)
N7 C51 1.369(11)
C51 C52 1.352(14)
C52 C53 1.385(15)
C53 C54 1.392(14)
C54 C55 1.382(11)
C55 C56 1.506(12)
C56 N8 1.358(10)
C56 C57 1.371(14)
C57 C58 1.357(15)
C58 C59 1.397(14)
C59 C60 1.356(13)
C60 N8 1.348(10)
C60 C61 1.494(11)
C61 N9 1.369(10)
C61 C62 1.399(10)
C62 C63 1.375(13)
C63 C64 1.347(14)
C64 C65 1.420(12)
C65 N9 1.300(10)
C65 O3 1.346(11)
O3 C66 1.441(11)
C66 C71 1.512(14)
C66 C67 1.560(15)
C67 C68 1.525(13)
C68 C69 1.506(16)
C68 C73 1.566(16)
C69 C70 1.49(2)
C70 C71 1.564(16)
C71 C72 1.506(19)
C71 C73 1.550(14)
C73 C75 1.528(15)
C73 C74 1.529(16)
N10 C80 1.350(11)
N10 C76 1.355(11)
C76 C77 1.325(12)
C77 C78 1.375(14)
C78 C79 1.406(14)
C79 C80 1.372(11)
C80 C81 1.487(12)
C81 N11 1.334(10)
C81 C82 1.417(14)
C82 C83 1.364(14)
C83 C84 1.378(14)
C84 C85 1.384(13)
C85 N11 1.346(10)
C85 C86 1.478(11)
C86 N12 1.366(10)
C86 C87 1.399(11)
C87 C88 1.374(12)
C88 C89 1.333(13)
C89 C90 1.414(11)
N12 C90 1.317(10)
C90 O4 1.324(11)
O4 C91 1.429(9)
C91 C96 1.535(14)
C91 C92 1.536(15)
C92 C93 1.511(13)
C93 C94 1.513(14)
C93 C98 1.534(15)
C94 C95 1.481(16)
C95 C96 1.561(14)
C96 C97 1.490(16)
C96 C98 1.581(13)
C98 C100 1.513(14)
C98 C99 1.544(16)
Ag5 N18 2.167(7)
Ag5 N15 2.198(6)
Ag5 Ag6 2.9136(10)
Ag6 N16 2.159(6)
Ag6 N13 2.206(6)
Ag6 N17 2.612(7)
Ag6 Ag7 3.1072(9)
N13 C101 1.310(12)
N13 C105 1.351(11)
C101 C102 1.391(13)
C102 C103 1.362(16)
C103 C104 1.358(15)
C104 C105 1.371(11)
C105 C106 1.498(12)
C106 N14 1.346(10)
C106 C107 1.385(13)
C107 C108 1.381(13)
C108 C109 1.348(13)
C109 C110 1.428(13)
C110 N14 1.346(10)
C110 C111 1.458(11)
C111 N15 1.329(11)
C111 C112 1.381(11)
C112 C113 1.376(12)
C113 C114 1.391(13)
C114 C115 1.356(11)
C115 O5 1.345(10)
C115 N15 1.372(10)
O5 C116 1.453(10)
C116 C121 1.530(13)
C116 C117 1.562(13)
C117 C118 1.535(12)
C118 C119 1.502(16)
C118 C123 1.541(14)
C119 C120 1.575(19)
C120 C121 1.536(14)
C121 C122 1.470(14)
C121 C123 1.570(12)
C123 C125 1.487(15)
C123 C124 1.543(15)
N16 C130 1.335(12)
N16 C126 1.345(11)
C126 C127 1.410(14)
C127 C128 1.406(18)
C128 C129 1.353(16)
C129 C130 1.384(12)
C130 C131 1.524(13)
C131 C132 1.325(14)
C131 N17 1.379(10)
C132 C133 1.372(16)
C133 C134 1.382(16)
C134 C135 1.435(14)
C135 N17 1.340(11)
C135 C136 1.487(12)
C136 N18 1.317(11)
C136 C137 1.396(12)
C137 C138 1.343(15)
C138 C139 1.403(16)
C139 C140 1.355(13)
C140 O6B 1.329(18)
C140 N18 1.352(11)
C140 O6A 1.441(18)
O6A C141 1.447(13)
C141 C146 1.518(15)
C141 C142 1.576(15)
C142 C143 1.539(14)
C143 C144 1.473(15)
C143 C148 1.550(15)
C144 C145 1.523(15)
C145 C146 1.519(14)
C146 C147 1.466(16)
C146 C148 1.555(13)
C148 C150 1.549(15)
C148 C149 1.571(16)
O6B C141 1.463(13)
C141 C146 1.527(17)
C141 C142 1.565(17)
C142 C143 1.534(17)
C143 C144 1.467(18)
C143 C148 1.538(17)
C144 C145 1.508(18)
C145 C146 1.523(17)
C146 C147 1.465(18)
C146 C148 1.556(16)
C148 C149 1.553(18)
C148 C150 1.553(18)
Ag7 N22 2.171(7)
Ag7 N19 2.180(7)
Ag7 N20 2.580(7)
Ag7 N23 2.616(7)
Ag7 Ag8 2.9397(10)
Ag8 N24 2.187(7)
Ag8 N21 2.195(7)
N19 C151 1.356(13)
N19 C155 1.369(11)
C151 C152 1.359(15)
C152 C153 1.324(17)
C153 C154 1.414(19)
C154 C155 1.381(13)
C155 C156 1.434(14)
C156 N20 1.335(11)
C156 C157 1.435(12)
C157 C158 1.330(15)
C158 C159 1.391(13)
C159 C160 1.378(11)
C160 N20 1.336(11)
C160 C161 1.487(12)
C161 N21 1.343(9)
C161 C162 1.400(13)
C162 C163 1.328(13)
C163 C164 1.381(13)
C164 C165 1.387(13)
C165 O7 1.336(10)
C165 N21 1.339(10)
O7 C166 1.464(9)
C166 C171 1.494(12)
C166 C167 1.547(11)
C167 C168 1.501(13)
C168 C169 1.463(19)
C168 C173 1.546(15)
C169 C170 1.535(18)
C170 C171 1.616(16)
C171 C172 1.491(15)
C171 C173 1.578(13)
C173 C174 1.458(19)
C173 C175 1.510(15)
N22 C176 1.348(13)
N22 C180 1.360(12)
C176 C177 1.367(14)
C177 C178 1.346(17)
C178 C179 1.401(17)
C179 C180 1.387(14)
C180 C181 1.476(14)
C181 N23 1.341(11)
C181 C182 1.421(12)
C182 C183 1.368(17)
C183 C184 1.312(17)
C184 C185 1.400(13)
C185 N23 1.304(12)
C185 C186 1.486(14)
C186 N24 1.360(11)
C186 C187 1.371(15)
C187 C188 1.384(18)
C188 C189 1.368(17)
C189 C190 1.393(15)
C190 O8 1.328(11)
C190 N24 1.345(11)
O8 C191 1.437(9)
C191 C196 1.551(15)
C191 C192 1.555(13)
C192 C193 1.557(19)
C193 C194 1.50(2)
C193 C198 1.615(16)
C194 C195 1.506(19)
C195 C196 1.587(16)
C196 C197 1.520(14)
C196 C198 1.537(13)
C198 C199 1.481(17)
C198 C200 1.572(19)
P1 F5 1.560(6)
P1 F6 1.562(6)
P1 F1 1.573(6)
P1 F4 1.574(6)
P1 F2 1.574(6)
P1 F3 1.610(6)
P2A F11B 1.33(2)
P2A F7C 1.46(2)
P2A F9C 1.55(3)
P2A F11A 1.548(11)
P2A F10B 1.55(2)
P2A F10A 1.554(11)
P2A F8A 1.566(10)
P2A F10C 1.57(2)
P2A F7A 1.580(10)
P2A F8B 1.58(2)
P2A F12C 1.60(2)
P2A F9A 1.602(11)
F7A F8C 0.65(3)
F7A F8B 0.86(3)
F7A P2C 1.50(2)
F7A F10B 1.56(3)
F7A P2B 1.59(2)
F7A F10C 1.68(3)
F8A F7B 0.88(3)
F8A P2B 1.59(2)
F8A F12B 1.62(3)
F8A P2C 1.66(2)
F9A F10C 0.82(2)
F9A F11B 1.25(3)
F9A F10B 1.48(3)
F9A P2C 1.62(2)
F9A P2B 1.80(2)
F10A F9C 0.69(4)
F10A F10B 1.26(3)
F10A F9B 1.28(3)
F10A P2B 1.40(2)
F10A F7B 1.59(3)
F10A P2C 1.62(2)
F11A F12C 0.59(3)
F11A F12B 1.07(3)
F11A P2B 1.38(2)
F11A F9B 1.45(3)
F11A P2C 1.52(2)
F11A F8B 1.60(3)
F11A F9C 1.78(3)
F12A F11B 0.98(3)
F12A P2C 1.53(3)
F12A P2B 1.79(2)
P2B F9C 1.33(3)
P2B F7C 1.48(3)
P2B F12C 1.50(3)
P2B F10B 1.564(13)
P2B F8B 1.567(13)
P2B F7B 1.568(13)
P2B F12B 1.571(13)
P2B F11B 1.577(13)
P2B F9B 1.592(13)
F7B F7C 0.52(4)
F7B P2C 1.72(3)
F8B P2C 1.48(3)
F9B F9C 0.71(3)
F9B P2C 1.87(3)
F10B F10C 0.81(3)
F10B F9C 1.56(3)
F10B P2C 1.57(3)
F11B F11C 0.63(3)
F11B P2C 1.30(3)
F11B F10C 1.71(3)
F12B F12C 0.52(3)
F12B P2C 1.63(3)
P2C F7C 1.558(12)
P2C F8C 1.567(13)
P2C F11C 1.575(13)
P2C F10C 1.576(13)
P2C F12C 1.579(13)
P2C F9C 1.584(13)
P3A P3C 0.541(12)
P3A F18C 1.124(16)
P3A F14B 1.327(15)
P3A F14C 1.498(14)
P3A F15B 1.511(14)
P3A F17A 1.544(10)
P3A F13A 1.560(9)
P3A F18B 1.561(16)
P3A F18A 1.576(9)
P3A F16A 1.590(10)
P3A F17C 1.602(17)
P3A F15A 1.611(11)
F13A F15B 0.706(18)
F13A F18C 1.20(4)
F13A F15C 1.51(3)
F13A P3B 1.747(16)
F13A P3C 1.882(13)
F14A F17B 0.592(18)
F14A F17C 0.71(3)
F14A P3C 1.413(12)
F14A P3B 1.460(15)
F14A F16C 1.65(3)
F15A F13B 0.78(2)
F15A F13C 1.16(2)
F15A P3C 1.177(14)
F15A F15C 1.35(3)
F15A P3B 1.390(18)
F15A F16C 1.50(3)
F15A F16B 1.52(2)
F15A F15B 1.76(2)
F16A F18B 0.55(2)
F16A F18C 1.28(3)
F16A F13C 1.43(3)
F16A P3B 1.527(17)
F16A P3C 1.781(14)
F17A F14B 0.77(2)
F17A F18C 1.39(3)
F17A F14C 1.68(2)
F17A P3B 1.778(17)
F17A P3C 2.025(13)
F18A F14C 0.748(19)
F18A F16B 1.08(2)
F18A P3C 1.526(13)
F18A F14B 1.54(2)
F18A P3B 1.674(16)
F18A F15C 1.76(2)
P3B F18C 1.31(2)
P3B F17C 1.49(2)
P3B F13C 1.56(2)
P3B F17B 1.556(12)
P3B F14B 1.578(12)
P3B F16B 1.596(12)
P3B F13B 1.600(12)
P3B F18B 1.601(12)
P3B F15B 1.617(12)
F13B P3C 1.498(17)
F14B F14C 0.95(2)
F14B F18C 1.61(3)
F14B P3C 1.727(18)
F15B F15C 0.81(3)
F15B P3C 1.631(16)
F15B F18C 1.63(3)
F16B F16C 0.87(3)
F16B P3C 1.296(16)
F16B F14C 1.60(2)
F16B F15C 1.62(3)
F17B P3C 1.603(17)
F18B F18C 0.87(4)
F18B P3C 1.897(16)
P3C F13C 1.550(11)
P3C F16C 1.550(12)
P3C F15C 1.566(12)
P3C F17C 1.590(12)
P3C F18C 1.608(13)
P4A F23C 1.146(16)
P4A F19B 1.357(13)
P4A F21B 1.390(13)
P4A F19A 1.557(9)
P4A F21A 1.559(10)
P4A F22A 1.559(9)
P4A F24B 1.561(17)
P4A F23A 1.588(9)
P4A F19C 1.590(16)
P4A F24A 1.611(10)
P4A F20A 1.620(10)
P4A F22C 1.623(19)
F19A F24C 0.71(2)
F19A F24B 1.14(3)
F19A F19B 1.40(2)
F19A P4C 1.639(16)
F19A P4B 1.788(14)
F20A F22C 0.52(3)
F20A F22B 0.59(3)
F20A P4B 1.450(15)
F20A P4C 1.683(17)
F21A F19C 0.94(2)
F21A F20B 1.11(2)
F21A F21C 1.30(2)
F21A P4C 1.327(15)
F21A F21B 1.47(2)
F21A P4B 1.515(15)
F21A F24B 1.59(2)
F22A F21B 0.939(18)
F22A F23C 1.17(3)
F22A F19C 1.65(2)
F22A P4B 1.904(14)
F22A P4C 1.960(16)
F23A F19B 0.84(2)
F23A F23C 1.04(3)
F23A F20C 1.62(3)
F23A P4B 1.684(14)
F23A F22B 1.73(3)
F23A P4C 1.879(15)
F24A F23B 0.583(19)
F24A F20C 0.90(2)
F24A P4C 1.259(16)
F24A P4B 1.299(15)
F24A F21C 1.47(2)
F24A F24B 1.73(2)
P4B F22C 1.42(2)
P4B F23C 1.44(2)
P4B F20C 1.44(2)
P4B F22B 1.554(13)
P4B F23B 1.563(11)
P4B F20B 1.573(12)
P4B F19B 1.593(12)
P4B F24B 1.605(12)
P4B F21B 1.639(11)
F19B F23C 0.85(3)
F19B P4C 1.679(19)
F20B F21C 1.01(3)
F20B F22C 1.32(3)
F20B P4C 1.513(19)
F21B F19C 0.80(2)
F21B P4C 1.613(19)
F21B F23C 1.72(3)
F22B F22C 1.09(4)
F22B F23C 1.68(4)
F22B P4C 1.825(19)
F23B P4C 1.615(19)
F24B F24C 0.60(3)
F24B P4C 1.339(19)
F24B F21C 1.70(3)
P4C F24C 1.552(12)
P4C F20C 1.557(12)
P4C F21C 1.576(13)
P4C F22C 1.585(13)
P4C F23C 1.590(13)
P4C F19C 1.616(12)
P5A F25A 1.518(6)
P5A F27A 1.539(7)
P5A F28A 1.548(8)
P5A F30A 1.552(8)
P5A F29A 1.575(7)
P5A F26A 1.594(7)
P6A F36B 1.501(15)
P6A F31B 1.54(2)
P6A F34A 1.552(11)
P6A F31A 1.562(11)
P6A F33A 1.567(11)
P6A F35B 1.57(2)
P6A F35A 1.580(11)
P6A F32A 1.591(11)
P6A F36A 1.595(11)
P6A F33B 1.60(2)
P6A F32B 1.60(2)
P6A F34B 1.639(16)
F31A F31B 0.65(3)
F31A P6B 1.592(19)
F31A F33B 1.71(3)
F32A F32B 0.65(3)
F32A P6B 1.570(18)
F33A P6B 1.464(18)
F34A F35B 0.55(3)
F34A P6B 1.569(19)
F34A F31B 1.75(3)
F35A P6B 1.681(18)
F36A F33B 0.70(2)
F36A P6B 1.587(18)
P6B F34B 1.544(11)
P6B F32B 1.557(11)
P6B F35B 1.575(11)
P6B F31B 1.582(11)
P6B F33B 1.583(12)
P6B F36B 1.595(11)
P7A P7B 0.669(17)
P7A F39B 1.18(2)
P7A F37B 1.25(2)
P7A F40B 1.52(3)
P7A F38A 1.551(7)
P7A F41A 1.566(7)
P7A F39A 1.567(7)
P7A F40A 1.581(8)
P7A F42A 1.595(7)
P7A F37A 1.600(6)
P7A F42B 1.85(2)
P7A F38B 2.02(2)
F37A F37B 0.89(3)
F37A P7B 1.765(19)
F38A F39B 0.66(4)
F38A P7B 1.694(19)
F39A F40B 1.43(4)
F39A F39B 1.67(4)
F39A P7B 2.078(19)
F40A F40B 1.06(3)
F40A P7B 1.19(2)
F40A F38B 1.33(3)
F40A F41B 1.66(3)
F41A P7B 1.26(2)
F41A F37B 1.76(3)
F41A F41B 1.77(3)
F42A F37B 1.31(3)
F42A F39B 1.72(4)
F42A P7B 2.154(19)
P7B F38B 1.535(13)
P7B F40B 1.558(13)
P7B F42B 1.569(13)
P7B F41B 1.572(13)
P7B F39B 1.578(13)
P7B F37B 1.583(13)
P8A F44C 1.39(3)
P8A F47C 1.45(2)
P8A F44B 1.53(2)
P8A F45B 1.53(2)
P8A F44A 1.542(11)
P8A F48B 1.55(2)
P8A F46A 1.558(11)
P8A F46C 1.56(2)
P8A F47A 1.572(11)
P8A F48A 1.573(11)
P8A F43A 1.578(11)
P8A F45A 1.582(11)
F43A F43B 1.01(3)
F43A P8C 1.40(2)
F43A P8B 1.517(19)
F43A F47B 1.53(3)
F43A F46B 1.70(3)
F44A F44B 1.06(3)
F44A F45B 1.51(3)
F44A P8B 1.603(19)
F44A P8C 1.73(3)
F45A F45B 0.95(4)
F45A F45C 1.05(3)
F45A F48C 1.23(3)
F45A P8C 1.48(2)
F45A F43B 1.54(3)
F45A P8B 1.602(18)
F46A F46B 0.76(4)
F46A F46C 0.90(3)
F46A F45C 1.45(3)
F46A P8C 1.51(2)
F46A P8B 1.56(2)
F46A F45B 1.76(4)
F47A F47C 1.03(3)
F47A F47B 1.05(2)
F47A F44B 1.39(3)
F47A P8B 1.555(18)
F47A F46C 1.56(3)
F47A P8C 1.71(2)
F48A F48B 0.52(4)
F48A F48C 1.24(3)
F48A F47C 1.32(3)
F48A P8B 1.58(2)
F48A P8C 1.65(2)
P8B F47C 1.43(3)
P8B F44C 1.45(3)
P8B F46C 1.55(3)
P8B F44B 1.563(13)
P8B F47B 1.567(12)
P8B F45B 1.574(13)
P8B F48B 1.575(13)
P8B F46B 1.575(13)
F43B F43C 1.02(4)
F43B F48C 1.34(3)
F43B P8C 1.42(3)
F44B F44C 1.14(5)
F44B F46C 1.67(4)
F44B P8C 1.73(3)
F45B F45C 0.98(4)
F45B F44C 1.37(4)
F45B P8C 1.52(3)
F46B F46C 0.77(4)
F46B P8C 1.51(3)
F46B F43C 1.71(4)
F47B F47C 0.74(3)
F47B P8C 1.65(3)
F48B F48C 1.22(4)
F48B F47C 1.60(4)
F48B P8C 1.66(3)
F48B F44C 1.69(4)
P8C F47C 1.564(13)
P8C F44C 1.569(13)
P8C F46C 1.573(13)
P8C F48C 1.575(13)
P8C F43C 1.577(13)
P8C F45C 1.578(13)
O10 C201 1.193(14)
C201 C203 1.481(18)
C201 C202 1.508(16)
O11 C204 1.163(16)
C204 C206 1.49(2)
C204 C205 1.525(19)
O12 C207 1.232(15)
C207 C208 1.465(16)
C207 C209 1.531(18)
O13 C210 1.233(18)
C210 C212 1.44(2)
C210 C211 1.51(2)
